data_7062886
loop_
_publ_author_name
'Ovsyannikov, Alexander S.'
'Strelnikova, Iuliia V.'
'Samigullina, Aida I.'
'Islamov, Daut R.'
'Cherosov, Mikhail A.'
'Batulin, Ruslan G.'
'Kiiamov, Airat G.'
'Gubaidullin, Aidar T.'
'Dorovatovskii, Pavel V.'
'Solovieva, Svetlana E.'
'Antipin, Igor S.'

_publ_section_title
;
 Influence of neutral auxiliary ligands on crystal structure and magnetic
 behaviour of new [MnII2MnIII2] clusters supported by
 p-adamantylcalix[4]arene
;
_journal_issue 1
_journal_name_full 'New Journal of Chemistry'
_journal_page_first 203
_journal_page_last 215
_journal_paper_doi 10.1039/D3NJ04809H
_journal_volume 48
_journal_year 2024
_chemical_formula_moiety 'C148 H182 Mn4 N4 O14, C3 H7 N O, C H4 O, 2(C2 H3 N)'
_chemical_formula_sum 'C156 H199 Mn4 N7 O16'
_chemical_formula_weight 2647.97
_space_group_crystal_system triclinic
_space_group_IT_number 2
_space_group_name_Hall '-P 1'
_space_group_name_H-M_alt 'P -1'
_atom_sites_solution_hydrogens mixed
_atom_sites_solution_primary dual
_atom_sites_solution_secondary difmap
_audit_creation_date 2023-08-10
_audit_creation_method
;
Olex2 1.5
(compiled 2021.10.07 svn.r9718050b for OlexSys, GUI svn.r6410)
;
_audit_update_record
;
2023-11-15 deposited with the CCDC.	2023-11-20 downloaded from the CCDC.
;
_cell_angle_alpha 99.17(3)
_cell_angle_beta 101.29(3)
_cell_angle_gamma 96.07(3)
_cell_formula_units_Z 2
_cell_length_a 16.780(3)
_cell_length_b 18.450(4)
_cell_length_c 23.540(5)
_cell_measurement_reflns_used 3100
_cell_measurement_temperature 100.15
_cell_measurement_theta_max 29.000
_cell_measurement_theta_min 2.900
_cell_volume 6984(3)
_computing_data_collection 'XDS (Kabsh, 2010)'
_computing_data_reduction 'XDS (Kabsh, 2010)'
_computing_molecular_graphics 'Olex2 1.5 (Dolomanov et al., 2009)'
_computing_publication_material 'Olex2 1.5 (Dolomanov et al., 2009)'
_computing_structure_refinement 'ShelXL 2018/3 (Sheldrick, 2015)'
_computing_structure_solution 'SHELXT 2014/5 (Sheldrick, 2014)'
_diffrn_ambient_temperature 100.15
_diffrn_measured_fraction_theta_full 0.998
_diffrn_measured_fraction_theta_max 0.998
_diffrn_measurement_device_type 'Rayonix SX165 CCD'
_diffrn_measurement_method '/f scan'
_diffrn_radiation_type synchrotron
_diffrn_radiation_wavelength 0.7527
_diffrn_reflns_av_R_equivalents 0.0957
_diffrn_reflns_av_unetI/netI 0.0782
_diffrn_reflns_Laue_measured_fraction_full 0.998
_diffrn_reflns_Laue_measured_fraction_max 0.998
_diffrn_reflns_limit_h_max 21
_diffrn_reflns_limit_h_min -21
_diffrn_reflns_limit_k_max 23
_diffrn_reflns_limit_k_min -23
_diffrn_reflns_limit_l_max 30
_diffrn_reflns_limit_l_min -30
_diffrn_reflns_number 126005
_diffrn_reflns_point_group_measured_fraction_full 0.998
_diffrn_reflns_point_group_measured_fraction_max 0.998
_diffrn_reflns_theta_full 26.848
_diffrn_reflns_theta_max 29.000
_diffrn_reflns_theta_min 1.196
_diffrn_standards_number 0
_exptl_absorpt_coefficient_mu 0.486
_exptl_absorpt_correction_T_max 0.898
_exptl_absorpt_correction_T_min 0.686
_exptl_absorpt_correction_type empirical
_exptl_absorpt_process_details 'XDS (Kabsh, 2010)'
_exptl_crystal_colour violet
_exptl_crystal_colour_primary violet
_exptl_crystal_density_diffrn 1.259
_exptl_crystal_description prism
_exptl_crystal_F_000 2824
_exptl_crystal_size_max 0.3
_exptl_crystal_size_mid 0.12
_exptl_crystal_size_min 0.08
_refine_diff_density_max 0.628
_refine_diff_density_min -0.501
_refine_diff_density_rms 0.064
_refine_ls_extinction_method none
_refine_ls_goodness_of_fit_ref 1.014
_refine_ls_hydrogen_treatment mixed
_refine_ls_matrix_type full
_refine_ls_number_parameters 1660
_refine_ls_number_reflns 31238
_refine_ls_number_restraints 42
_refine_ls_restrained_S_all 1.015
_refine_ls_R_factor_all 0.1178
_refine_ls_R_factor_gt 0.0636
_refine_ls_shift/su_max 0.006
_refine_ls_shift/su_mean 0.000
_refine_ls_structure_factor_coef Fsqd
_refine_ls_weighting_details 'w=1/[\s^2^(Fo^2^)+(0.0837P)^2^+3.7088P] where P=(Fo^2^+2Fc^2^)/3'
_refine_ls_weighting_scheme calc
_refine_ls_wR_factor_gt 0.1516
_refine_ls_wR_factor_ref 0.1831
_reflns_Friedel_coverage 0.000
_reflns_number_gt 18514
_reflns_number_total 31238
_reflns_threshold_expression 'I > 2\s(I)'
_cod_data_source_file d3nj04809h2.cif
_cod_data_source_block KMV180
_cod_depositor_comments 'Adding full bibliography for 7062886--7062889.cif.'
_cod_original_cell_volume 6985(3)
_cod_database_code 7062886
_shelx_shelxl_version_number 2018/3
_shelx_space_group_comment
;
The symmetry employed for this shelxl refinement is uniquely defined
by the following loop, which should always be used as a source of
symmetry information in preference to the above space-group names.
They are only intended as comments.
;
_shelx_estimated_absorpt_t_max 0.962
_shelx_estimated_absorpt_t_min 0.868
_olex2_refinement_description
;
1. Others
 Fixed Uiso: H1AA(0.046) H1AB(0.046) H3A(0.044) H5AA(0.043) H8AA(0.047)
 H8AB(0.047) H10A(0.05) H12A(0.054) H15A(0.052) H15B(0.052) H17A(0.055)
 H19A(0.053) H22A(0.051) H22B(0.051) H24A(0.053) H26A(0.051) H30A(0.056)
 H30B(0.056) H31A(0.052) H31B(0.052) H32A(0.052) H32B(0.052) H33A(0.066)
 H33B(0.066) H34A(0.063) H35A(0.066) H35B(0.066) H36A(0.058) H37A(0.061)
 H37B(0.061) H38A(0.059) H68A(0.071) H68B(0.071) H40A(0.066) H40B(0.066)
 H41A(0.066) H41B(0.066) H42A(0.066) H42B(0.066) H43A(0.076) H44A(0.07)
 H44B(0.07) H45A(0.07) H46A(0.07) H46B(0.07) H47A(0.076) H48A(0.076)
 H48B(0.076) H50A(0.081) H50B(0.081) H51A(0.075) H51B(0.075) H52A(0.068)
 H52B(0.068) H53A(0.073) H54A(0.088) H54B(0.088) H55A(0.085) H56A(0.091)
 H56B(0.091) H57A(0.074) H58A(0.076) H58B(0.076) H60A(0.071) H60B(0.071)
 H61A(0.071) H61B(0.071) H62A(0.093) H63A(0.083) H63B(0.083) H64A(0.083)
 H65A(0.083) H65B(0.083) H66A(0.093) H67A(0.093) H67B(0.093) H78A(0.125)
 H78B(0.125) H78C(0.125) H76A(0.06) H79A(0.125) H79B(0.125) H79C(0.125)
 H73A(0.088) H73B(0.088) H73C(0.088) H74A(0.13) H74B(0.13) H74C(0.13)
 H71A(0.061) H1BA(0.047) H1BB(0.047) H3B(0.05) H5BA(0.053) H8BA(0.052)
 H8BB(0.052) H10B(0.053) H12B(0.048) H15C(0.049) H15D(0.049) H17B(0.049)
 H19B(0.051) H22C(0.048) H22D(0.048) H24B(0.049) H26B(0.05) H30C(0.069)
 H30D(0.069) H31C(0.069) H31D(0.069) H32C(0.069) H32D(0.069) H33C(0.077)
 H34B(0.077) H34C(0.077) H35C(0.072) H35D(0.072) H36B(0.072) H37C(0.077)
 H37D(0.077) H38B(0.072) H40E(0.087) H40F(0.087) H41E(0.069) H41F(0.069)
 H42E(0.076) H42F(0.076) H43B(0.09) H44E(0.095) H44F(0.095) H45B(0.089)
 H46E(0.11) H46F(0.11) H47B(0.077) H48E(0.09) H48F(0.09) H49A(0.056)
 H49B(0.056) H51C(0.064) H51D(0.064) H52C(0.059) H52D(0.059) H53B(0.062)
 H54C(0.064) H54D(0.064) H55B(0.063) H56C(0.069) H56D(0.069) H57B(0.068)
 H58C(0.068) H58D(0.068) H60E(0.062) H60F(0.062) H61E(0.056) H61F(0.056)
 H62D(0.058) H62E(0.058) H63E(0.078) H63F(0.078) H64B(0.072) H65E(0.072)
 H65F(0.072) H66B(0.059) H67E(0.062) H67F(0.062) H68D(0.066) H74D(0.134)
 H74E(0.134) H74F(0.134) H73D(0.157) H73E(0.157) H73F(0.157) H71B(0.072)
 H79G(0.126) H79H(0.126) H79I(0.126) H78G(0.109) H78H(0.109) H78I(0.109)
 H76B(0.074) H84A(0.128) H84B(0.128) H84C(0.128) H83A(0.129) H83B(0.129)
 H83C(0.129) H81(0.08) H87A(0.085) H87B(0.085) H87C(0.085) H90A(0.08)
 H90B(0.08) H90C(0.08) H44C(0.07) H44D(0.07) H43C(0.07) H48C(0.076) H48D(0.076)
 H45C(0.07) H46C(0.076) H46D(0.076) H47C(0.076) H41C(0.066) H41D(0.066)
 H42C(0.066) H42D(0.066) H40C(0.066) H40D(0.066) H60C(0.071) H60D(0.071)
 H62B(0.071) H62C(0.071) H61C(0.071) H61D(0.071) H68C(0.093) H67C(0.093)
 H67D(0.093) H66C(0.083) H65C(0.083) H65D(0.083) H64C(0.083) H63C(0.093)
 H63D(0.093) H91A(0.124) H92A(0.178) H92B(0.178) H92C(0.178) H92D(0.178)
 H92E(0.178) H92F(0.178) H91B(0.124) H30E(0.069) H30F(0.069) H32E(0.069)
 H32F(0.069) H34D(0.072) H34E(0.072) H35E(0.072) H36C(0.072) H36D(0.072)
 H37E(0.077) H33D(0.077) H38C(0.077) H38D(0.077) H31E(0.069) H31F(0.069)
 H79D(0.125) H79E(0.125) H79F(0.125) H78D(0.125) H78E(0.125) H78F(0.125)
 H76C(0.06)
 Fixed X: H1AA(1.076841) H1AB(1.044565) H3A(1.051493) H5AA(1.005255)
 H8AA(0.966715) H8AB(0.982174) H10A(0.86972) H12A(0.641491) H15A(0.615886)
 H15B(0.692039) H17A(0.55991) H19A(0.622863) H22A(0.718683) H22B(0.772408)
 H24A(0.761732) H26A(0.983211) H30A(1.103661) H30B(1.006693) H31A(0.95929)
 H31B(0.918746) H32A(1.168054) H32B(1.112239) H33A(1.193725) H33B(1.15381)
 H34A(1.077121) H35A(0.944911) H35B(1.003274) H36A(0.932971) H37A(1.066797)
 H37B(1.049441) H38A(1.182732) H68A(0.798319) H68B(0.737612) H40A(0.73042)
 H40B(0.811517) H41A(0.599058) H41B(0.60387) H42A(0.723148) H42B(0.807243)
 H43A(0.741075) H44A(0.813324) H44B(0.732662) H45A(0.746477) H46A(0.611809)
 H46B(0.609958) H47A(0.532991) H48A(0.606058) H48B(0.603926) H50A(0.535855)
 H50B(0.587346) H51A(0.563754) H51B(0.497373) H52A(0.416489) H52B(0.429534)
 H53A(0.307867) H54A(0.340354) H54B(0.387662) H55A(0.479081) H56A(0.519199)
 H56B(0.424075) H57A(0.440205) H58A(0.348028) H58B(0.316249) H60A(0.795056)
 H60B(0.892184) H61A(0.986448) H61B(0.946702) H62A(0.983944) H63A(0.865846)
 H63B(0.851663) H64A(0.733538) H65A(0.715449) H65B(0.761345) H66A(0.829634)
 H67A(0.912429) H67B(0.964117) H78A(0.986393) H78B(1.040535) H78C(0.983282)
 H76A(1.1385) H79A(1.171125) H79B(1.195434) H79C(1.12927) H73A(1.187372)
 H73B(1.272131) H73C(1.192023) H74A(1.305717) H74B(1.278424) H74C(1.353671)
 H71A(1.223736) H1BA(0.384606) H1BB(0.307605) H3B(0.282135) H5BA(0.446155)
 H8BA(0.577439) H8BB(0.591391) H10B(0.505764) H12B(0.475127) H15C(0.53271)
 H15D(0.553669) H17B(0.387498) H19B(0.213762) H22C(0.340668) H22D(0.249987)
 H24B(0.155953) H26B(0.187694) H30C(0.272829) H30D(0.354233) H31C(0.212542)
 H31D(0.187454) H32C(0.394661) H32D(0.338015) H33C(0.312222) H34B(0.167931)
 H34C(0.201443) H35C(0.134903) H35D(0.125903) H36B(0.246345) H37C(0.254342)
 H37D(0.342335) H38B(0.101769) H40E(0.365646) H40F(0.452734) H41E(0.433901)
 H41F(0.354065) H42E(0.566145) H42F(0.572979) H43B(0.561253) H44E(0.505431)
 H44F(0.454635) H45B(0.363259) H46E(0.313052) H46F(0.284269) H47B(0.341322)
 H48E(0.481402) H48F(0.435831) H49A(0.188198) H49B(0.260395) H51C(0.122424)
 H51D(0.151778) H52C(0.263797) H52D(0.30713) H53B(0.21051) H54C(0.230383)
 H54D(0.138223) H55B(0.13515) H56C(0.043601) H56D(0.02238) H57B(0.026514)
 H58C(0.06826) H58D(0.118414) H60E(0.138998) H60F(0.104944) H61E(0.107182)
 H61F(0.052188) H62D(-0.001068) H62E(0.020222) H63E(-0.106256) H63F(-0.042985)
 H64B(0.023838) H65E(0.04242) H65F(-0.05381) H66B(-0.02943) H67E(-0.09756)
 H67F(-0.139535) H68D(-0.116714) H74D(0.419779) H74E(0.327676) H74F(0.401906)
 H73D(0.36277) H73E(0.35087) H73F(0.286821) H71B(0.454054) H79G(0.785002)
 H79H(0.858223) H79I(0.856262) H78G(0.843964) H78H(0.86058) H78I(0.778448)
 H76B(0.66871) H84A(0.732292) H84B(0.70604) H84C(0.656178) H83A(0.696605)
 H83B(0.758005) H83C(0.792485) H81(0.85353) H87A(0.174881) H87B(0.252879)
 H87C(0.16226) H90A(0.289384) H90B(0.319503) H90C(0.367994) H44C(0.743518)
 H44D(0.682772) H43C(0.801869) H48C(0.672822) H48D(0.726851) H45C(0.603566)
 H46C(0.571197) H46D(0.533257) H47C(0.586121) H41C(0.691938) H41D(0.616621)
 H42C(0.82197) H42D(0.822941) H40C(0.626528) H40D(0.708944) H60C(0.915597)
 H60D(0.818222) H62B(0.896987) H62C(0.966566) H61C(0.78029) H61D(0.734047)
 H68C(0.932388) H67C(0.792966) H67D(0.797293) H66C(0.687161) H65C(0.730314)
 H65D(0.754713) H64C(0.866172) H63C(0.935365) H63D(0.969623) H91A(0.658586)
 H92A(0.745921) H92B(0.673574) H92C(0.759936) H92D(0.674139) H92E(0.715704)
 H92F(0.771942) H91B(0.66969) H30E(0.191804) H30F(0.216325) H32E(0.349504)
 H32F(0.26225) H34D(0.126104) H34E(0.154003) H35E(0.098103) H36C(0.193229)
 H36D(0.156862) H37E(0.299653) H33D(0.252899) H38C(0.237586) H38D(0.331787)
 H31E(0.389857) H31F(0.347928) H79D(1.069092) H79E(1.114041) H79F(1.162552)
 H78D(1.118861) H78E(1.085452) H78F(1.022284) H76C(1.070928)
 Fixed Y: H1AA(0.197023) H1AB(0.125209) H3A(0.195566) H5AA(-0.002288) H8AA(-
 0.112607) H8AB(-0.117525) H10A(-0.091926) H12A(-0.096911) H15A(-0.131423)
 H15B(-0.125851) H17A(-0.016954) H19A(0.167933) H22A(0.16712) H22B(0.100617)
 H24A(0.268214) H26A(0.283111) H30A(0.240319) H30B(0.239841) H31A(0.056278)
 H31B(0.127889) H32A(0.129113) H32B(0.056872) H33A(0.245038) H33B(0.246782)
 H34A(0.308355) H35A(0.243498) H35B(0.246003) H36A(0.123853) H37A(0.134452)
 H37B(0.060043) H38A(0.12446) H68A(0.403363) H68B(0.362963) H40A(0.03432)
 H40B(0.005384) H41A(-0.137945) H41B(-0.050872) H42A(-0.187338) H42B(-0.132893)
 H43A(-0.159792) H44A(-0.037752) H44B(-0.03692) H45A(0.061296) H46A(0.009599)
 H46B(0.039046) H47A(-0.082532) H48A(-0.126846) H48B(-0.183638) H50A(0.070426)
 H50B(0.151158) H51A(0.228651) H51B(0.197864) H52A(0.073797) H52B(0.021098)
 H53A(0.075956) H54A(0.125818) H54B(0.055747) H55A(0.157129) H56A(0.262887)
 H56B(0.257001) H57A(0.283769) H58A(0.183935) H58B(0.206056) H60A(0.320282)
 H60B(0.333718) H61A(0.399973) H61B(0.425602) H62A(0.531342) H63A(0.535682)
 H63B(0.574729) H64A(0.492848) H65A(0.428343) H65B(0.510763) H66A(0.424606)
 H67A(0.5326) H67B(0.464458) H78A(-0.269347) H78B(-0.332942) H78C(-0.341007)
 H76A(-0.173029) H79A(-0.330872) H79B(-0.28009) H79C(-0.353094) H73A(-0.000293)
 H73B(0.044523) H73C(0.084882) H74A(0.150365) H74B(0.179454) H74C(0.132796)
 H71A(0.051736) H1BA(0.358278) H1BB(0.318844) H3B(0.36186) H5BA(0.513094)
 H8BA(0.556414) H8BB(0.53606) H10B(0.661049) H12B(0.811042) H15C(0.799434)
 H15D(0.720393) H17B(0.820547) H19B(0.677225) H22C(0.544574) H22D(0.566126)
 H24B(0.549201) H26B(0.388726) H30C(0.537723) H30D(0.52991) H31C(0.345011)
 H31D(0.42586) H32C(0.401001) H32D(0.330143) H33C(0.339636) H34B(0.329452)
 H34C(0.287811) H35C(0.494638) H35D(0.458746) H36B(0.546899) H37C(0.443414)
 H37D(0.471042) H38B(0.36254) H40E(0.8349) H40F(0.885543) H41E(0.717637)
 H41F(0.727405) H42E(0.799592) H42F(0.865438) H43B(0.914016) H44E(0.97396)
 H44F(0.981472) H45B(0.952366) H46E(0.898106) H46F(0.840655) H47B(0.778541)
 H48E(0.810839) H48F(0.882266) H49A(0.734271) H49B(0.799427) H51C(0.731204)
 H51D(0.794815) H52C(0.898661) H52D(0.900652) H53B(0.987016) H54C(0.927218)
 H54D(0.945967) H55B(0.822648) H56C(0.760693) H56D(0.842988) H57B(0.818545)
 H58C(0.942992) H58D(0.925084) H60E(0.512409) H60F(0.425937) H61E(0.601955)
 H61F(0.572955) H62D(0.436477) H62E(0.3791) H63E(0.437974) H63F(0.381058)
 H64B(0.481277) H65E(0.603122) H65F(0.574708) H66B(0.628224) H67E(0.52778)
 H67F(0.528549) H68D(0.405259) H74D(0.773111) H74E(0.7737) H74F(0.825744)
 H73D(0.673938) H73E(0.759406) H73F(0.697039) H71B(0.635243) H79G(0.710688)
 H79H(0.754406) H79I(0.667862) H78G(0.642565) H78H(0.731282) H78I(0.688558)
 H76B(0.670645) H84A(0.698838) H84B(0.63403) H84C(0.70323) H83A(0.715358)
 H83B(0.654996) H83C(0.738381) H81(0.808038) H87A(0.869935) H87B(0.921637)
 H87C(0.933283) H90A(0.613692) H90B(0.557591) H90C(0.639766) H44C(0.053578)
 H44D(0.016857) H43C(-0.050037) H48C(-0.127864) H48D(-0.171446) H45C(0.037502)
 H46C(-0.065031) H46D(-0.07909) H47C(-0.187251) H41C(-0.192595) H41D(-0.158865)
 H42C(-0.105197) H42D(-0.01818) H40C(-0.020728) H40D(0.031841) H60C(0.433426)
 H60D(0.417982) H62B(0.349131) H62C(0.396937) H61C(0.327231) H61D(0.33896)
 H68C(0.473629) H67C(0.436536) H67D(0.516474) H66C(0.422969) H65C(0.475865)
 H65D(0.536309) H64C(0.550156) H63C(0.560108) H63D(0.490355) H91A(0.563301)
 H92A(0.458699) H92B(0.467851) H92C(0.520226) H92D(0.477299) H92E(0.462983)
 H92F(0.49099) H91B(0.573126) H30E(0.41304) H30F(0.49726) H32E(0.337682)
 H32F(0.316301) H34D(0.338838) H34E(0.315954) H35E(0.432911) H36C(0.537478)
 H36D(0.484767) H37E(0.518969) H33D(0.292062) H38C(0.39933) H38D(0.399329)
 H31E(0.467091) H31F(0.533277) H79D(-0.378835) H79E(-0.341088) H79F(-0.340278)
 H78D(-0.268697) H78E(-0.193502) H78F(-0.267355) H76C(-0.230968)
 Fixed Z: H1AA(0.918829) H1AB(0.942459) H3A(0.811684) H5AA(0.703138)
 H8AA(0.807193) H8AB(0.741523) H10A(0.662727) H12A(0.692214) H15A(0.785373)
 H15B(0.839596) H17A(0.765152) H19A(0.889324) H22A(0.981552) H22B(0.986612)
 H24A(0.932831) H26A(0.890875) H30A(0.741296) H30B(0.720761) H31A(0.633687)
 H31B(0.654649) H32A(0.70799) H32B(0.666689) H33A(0.667503) H33B(0.600078)
 H34A(0.663116) H35A(0.613936) H35B(0.567612) H36A(0.555762) H37A(0.534969)
 H37B(0.560412) H38A(0.609291) H68A(0.957487) H68B(0.89668) H40A(0.624456)
 H40B(0.608559) H41A(0.589978) H41B(0.613531) H42A(0.561519) H42B(0.570223)
 H43A(0.46869) H44A(0.500145) H44B(0.450906) H45A(0.531524) H46A(0.476973)
 H46B(0.54455) H47A(0.512363) H48A(0.440424) H48B(0.485194) H50A(0.704568)
 H50B(0.729974) H51A(0.819855) H51B(0.85393) H52A(0.81769) H52B(0.760177)
 H53A(0.734267) H54A(0.653892) H54B(0.661249) H55A(0.646254) H56A(0.723538)
 H56B(0.692975) H57A(0.795621) H58A(0.808902) H58B(0.746031) H60A(0.808482)
 H60B(0.812701) H61A(0.910159) H61B(0.965312) H62A(0.922384) H63A(0.965928)
 H63B(0.909298) H64A(0.908673) H65A(0.810099) H65B(0.815742) H66A(0.763353)
 H67A(0.823686) H67B(0.823307) H78A(0.942074) H78B(0.957216) H78C(0.892979)
 H76A(0.899546) H79A(0.933249) H79B(0.888415) H79C(0.864531) H73A(0.836824)
 H73B(0.832119) H73C(0.829993) H74A(0.977544) H74B(0.917123) H74C(0.925609)
 H71A(0.986456) H1BA(0.609414) H1BB(0.629622) H3B(0.726288) H5BA(0.845875)
 H8BA(0.824094) H8BB(0.758374) H10B(0.850609) H12B(0.744637) H15C(0.65694)
 H15D(0.629118) H17B(0.643948) H19B(0.525688) H22C(0.487559) H22D(0.470596)
 H24B(0.539635) H26B(0.635238) H30C(0.849027) H30D(0.894952) H31C(0.786038)
 H31D(0.782757) H32C(0.899605) H32D(0.856965) H33C(0.954543) H34B(0.927022)
 H34C(0.873299) H35C(0.865623) H35D(0.922154) H36B(0.946592) H37C(0.992933)
 H37D(0.981112) H38B(0.837361) H40E(0.798118) H40F(0.808826) H41E(0.903214)
 H41F(0.856694) H42E(0.917318) H42F(0.880802) H43B(0.97881) H44E(0.90293)
 H44F(0.953952) H45B(0.861128) H46E(0.936046) H46F(0.874714) H47B(0.953314)
 H48E(0.997431) H48F(1.007793) H49A(0.658868) H49B(0.693376) H51C(0.553001)
 H51D(0.519392) H52C(0.573008) H52D(0.640389) H53B(0.636346) H54C(0.719947)
 H54D(0.705261) H55B(0.721801) H56C(0.63177) H56D(0.649195) H57B(0.548055)
 H58C(0.598157) H58D(0.547347) H60E(0.704489) H60F(0.683033) H61E(0.636823)
 H61F(0.57171) H62D(0.537156) H62E(0.580502) H63E(0.681407) H63F(0.669057)
 H64B(0.745278) H65E(0.724789) H65F(0.715539) H66B(0.633884) H67E(0.557165)
 H67F(0.612894) H68D(0.578452) H74D(0.488103) H74E(0.453695) H74F(0.440579)
 H73D(0.317824) H73E(0.33171) H73F(0.344972) H71B(0.384098) H79G(0.691702)
 H79H(0.670674) H79I(0.672304) H78G(0.551588) H78H(0.564498) H78I(0.519964)
 H76B(0.625071) H84A(0.959576) H84B(0.902753) H84C(0.907934) H83A(0.806588)
 H83B(0.8132) H83C(0.8106) H81(0.897489) H87A(0.18359) H87B(0.226726)
 H87C(0.234679) H90A(0.661604) H90B(0.703916) H90C(0.714669) H44C(0.531947)
 H44D(0.470469) H43C(0.482833) H48C(0.437026) H48D(0.479927) H45C(0.543146)
 H46C(0.465663) H46D(0.520797) H47C(0.487472) H41C(0.5698) H41D(0.59156)
 H42C(0.571367) H42D(0.59152) H40C(0.626333) H40D(0.626108) H60C(0.970329)
 H60D(0.960815) H62B(0.813329) H62C(0.865169) H61C(0.811828) H61D(0.864515)
 H68C(0.79348) H67C(0.751148) H67D(0.790723) H66C(0.806148) H65C(0.907262)
 H65D(0.870337) H64C(0.956243) H63C(0.878989) H63D(0.901958) H91A(0.663779)
 H92A(0.657185) H92B(0.691968) H92C(0.715728) H92D(0.646204) H92E(0.709912)
 H92F(0.667894) H91B(0.712075) H30E(0.776553) H30F(0.81071) H32E(0.864106)
 H32F(0.819543) H34D(0.896816) H34E(0.836234) H35E(0.842793) H36C(0.904059)
 H36D(0.943381) H37E(0.979814) H33D(0.918539) H38C(0.987216) H38D(0.983369)
 H31E(0.91839) H31F(0.894216) H79D(0.863545) H79E(0.929677) H79F(0.877577)
 H78D(0.802039) H78E(0.82429) H78F(0.795294) H76C(0.956799)
;
_smtbx_masks_void_probe_radius 1.2
_smtbx_masks_void_truncation_radius 1.2
_olex2_submission_special_instructions 'No special instructions were received'

loop_
_space_group_symop_operation_xyz
'x, y, z'
'-x, -y, -z'

loop_
_atom_site_label
_atom_site_type_symbol
_atom_site_fract_x
_atom_site_fract_y
_atom_site_fract_z
_atom_site_U_iso_or_equiv
_atom_site_adp_type
_atom_site_occupancy
_atom_site_site_symmetry_order
_atom_site_calc_flag
_atom_site_refinement_flags_posn
_atom_site_refinement_flags_adp
_atom_site_refinement_flags_occupancy
_atom_site_disorder_assembly
_atom_site_disorder_group
Mn1A Mn 0.87120(3) -0.01281(3) 0.90232(2) 0.03646(13) Uani 1 1 d . . . . .
Mn2A Mn 1.04943(3) -0.04775(3) 0.95886(2) 0.03679(13) Uani 1 1 d . . . . .
O1A O 0.76335(14) -0.01722(14) 0.91550(10) 0.0397(5) Uani 1 1 d . . . . .
O2A O 0.90230(14) 0.08270(13) 0.95651(10) 0.0381(5) Uani 1 1 d . . . . .
O3A O 0.98192(14) -0.00092(13) 0.88642(10) 0.0375(5) Uani 1 1 d . . . . .
O4A O 0.84119(14) -0.09982(14) 0.84385(10) 0.0403(5) Uani 1 1 d . . . . .
O5A O 0.92688(14) -0.05348(15) 0.97506(10) 0.0369(5) Uani 1 1 d . . . . .
H5A H 0.899(3) -0.097(2) 0.9761(19) 0.060(13) Uiso 1 1 d . . . . .
O75A O 1.03566(16) -0.16059(15) 0.91433(11) 0.0497(6) Uani 1 1 d D . . . .
O70A O 1.15965(15) -0.02417(15) 0.92714(11) 0.0460(6) Uani 1 1 d . . . . .
N77A N 1.0857(4) -0.2685(3) 0.9069(3) 0.0566(14) Uani 0.707(5) 1 d D . P A 1
N72A N 1.24360(19) 0.0705(2) 0.91075(15) 0.0525(8) Uani 1 1 d . . . . .
C1A C 1.0309(2) 0.1562(2) 0.91218(15) 0.0385(8) Uani 1 1 d . . . . .
H1AA H 1.076841 0.197023 0.918829 0.046 Uiso 1 1 calc R U . . .
H1AB H 1.044565 0.125209 0.942459 0.046 Uiso 1 1 calc R U . . .
C2A C 1.02248(19) 0.1093(2) 0.85168(14) 0.0361(7) Uani 1 1 d . . . . .
C3A C 1.03642(19) 0.1433(2) 0.80476(15) 0.0369(7) Uani 1 1 d . . . . .
H3A H 1.051493 0.195566 0.811684 0.044 Uiso 1 1 calc R U . . .
C4A C 1.02887(19) 0.1029(2) 0.74819(15) 0.0369(7) Uani 1 1 d . . . . .
C5A C 1.00814(19) 0.02678(19) 0.74081(14) 0.0361(7) Uani 1 1 d . . . . .
H5AA H 1.005255 -0.002288 0.703138 0.043 Uiso 1 1 calc R U . . .
C6A C 0.99134(19) -0.00936(19) 0.78542(14) 0.0355(7) Uani 1 1 d . . . . .
C7A C 0.99897(19) 0.03315(19) 0.84222(14) 0.0352(7) Uani 1 1 d . . . . .
C8A C 0.9563(2) -0.0905(2) 0.77124(15) 0.0391(8) Uani 1 1 d . . . . .
H8AA H 0.966715 -0.112607 0.807193 0.047 Uiso 1 1 calc R U . . .
H8AB H 0.982174 -0.117525 0.741523 0.047 Uiso 1 1 calc R U . . .
C9A C 0.8650(2) -0.09581(19) 0.74741(15) 0.0383(7) Uani 1 1 d . . . . .
C10A C 0.8334(2) -0.0928(2) 0.68899(15) 0.0420(8) Uani 1 1 d . . . . .
H10A H 0.869720 -0.091926 0.662727 0.050 Uiso 1 1 calc R U . . .
C11A C 0.7493(2) -0.0910(2) 0.66707(15) 0.0428(8) Uani 1 1 d . . . . .
C12A C 0.6988(2) -0.0959(2) 0.70619(16) 0.0449(8) Uani 1 1 d . . . . .
H12A H 0.641491 -0.096911 0.692214 0.054 Uiso 1 1 calc R U . . .
C13A C 0.7272(2) -0.0995(2) 0.76526(15) 0.0421(8) Uani 1 1 d . . . . .
C14A C 0.8117(2) -0.0980(2) 0.78652(15) 0.0399(8) Uani 1 1 d . . . . .
C15A C 0.6689(2) -0.1016(2) 0.80673(16) 0.0437(8) Uani 1 1 d . . . . .
H15A H 0.615886 -0.131423 0.785373 0.052 Uiso 1 1 calc R U . . .
H15B H 0.692039 -0.125851 0.839596 0.052 Uiso 1 1 calc R U . . .
C16A C 0.6542(2) -0.0246(2) 0.83137(15) 0.0406(8) Uani 1 1 d . . . . .
C17A C 0.5938(2) 0.0098(2) 0.80111(16) 0.0460(9) Uani 1 1 d . . . . .
H17A H 0.559910 -0.016954 0.765152 0.055 Uiso 1 1 calc R U . . .
C18A C 0.5811(2) 0.0821(2) 0.82147(17) 0.0461(9) Uani 1 1 d . . . . .
C19A C 0.6312(2) 0.1191(2) 0.87405(16) 0.0439(8) Uani 1 1 d . . . . .
H19A H 0.622863 0.167933 0.889324 0.053 Uiso 1 1 calc R U . . .
C20A C 0.6931(2) 0.0877(2) 0.90540(15) 0.0412(8) Uani 1 1 d . . . . .
C21A C 0.7051(2) 0.0154(2) 0.88450(15) 0.0405(8) Uani 1 1 d . . . . .
C22A C 0.7498(2) 0.1337(2) 0.96017(15) 0.0423(8) Uani 1 1 d . . . . .
H22A H 0.718683 0.167120 0.981552 0.051 Uiso 1 1 calc R U . . .
H22B H 0.772408 0.100617 0.986612 0.051 Uiso 1 1 calc R U . . .
C23A C 0.8188(2) 0.1786(2) 0.94375(15) 0.0411(8) Uani 1 1 d . . . . .
C24A C 0.8107(2) 0.2481(2) 0.92934(16) 0.0445(9) Uani 1 1 d . . . . .
H24A H 0.761732 0.268214 0.932831 0.053 Uiso 1 1 calc R U . . .
C25A C 0.8708(2) 0.2895(2) 0.91008(16) 0.0447(9) Uani 1 1 d . . . . .
C26A C 0.9416(2) 0.2570(2) 0.90500(16) 0.0426(8) Uani 1 1 d . . . . .
H26A H 0.983211 0.283111 0.890875 0.051 Uiso 1 1 calc R U . . .
C27A C 0.9535(2) 0.1887(2) 0.91958(14) 0.0382(8) Uani 1 1 d . . . . .
C28A C 0.8924(2) 0.1487(2) 0.93979(14) 0.0381(8) Uani 1 1 d . . . . .
C29A C 1.0428(2) 0.1372(2) 0.69535(15) 0.0395(8) Uani 1 1 d . . . . .
C30A C 1.0554(2) 0.2220(2) 0.70846(17) 0.0469(9) Uani 1 1 d . . . . .
H30A H 1.103661 0.240319 0.741296 0.056 Uiso 1 1 calc R U . . .
H30B H 1.006693 0.239841 0.720761 0.056 Uiso 1 1 calc R U . . .
C31A C 0.9685(2) 0.1112(2) 0.64321(16) 0.0431(8) Uani 1 1 d . . . . .
H31A H 0.959290 0.056278 0.633687 0.052 Uiso 1 1 calc R U . . .
H31B H 0.918746 0.127889 0.654649 0.052 Uiso 1 1 calc R U . . .
C32A C 1.1192(2) 0.1117(2) 0.67553(16) 0.0434(8) Uani 1 1 d . . . . .
H32A H 1.168054 0.129113 0.707990 0.052 Uiso 1 1 calc R U . . .
H32B H 1.112239 0.056872 0.666689 0.052 Uiso 1 1 calc R U . . .
C33A C 1.1448(3) 0.2267(2) 0.63524(19) 0.0551(10) Uani 1 1 d . . . . .
H33A H 1.193725 0.245038 0.667503 0.066 Uiso 1 1 calc R U . . .
H33B H 1.153810 0.246782 0.600078 0.066 Uiso 1 1 calc R U . . .
C34A C 1.0690(3) 0.2529(2) 0.65366(18) 0.0525(10) Uani 1 1 d . . . . .
H34A H 1.077121 0.308355 0.663116 0.063 Uiso 1 1 calc R U . . .
C35A C 0.9944(3) 0.2259(2) 0.60278(18) 0.0547(10) Uani 1 1 d . . . . .
H35A H 0.944911 0.243498 0.613936 0.066 Uiso 1 1 calc R U . . .
H35B H 1.003274 0.246003 0.567612 0.066 Uiso 1 1 calc R U . . .
C36A C 0.9821(2) 0.1418(2) 0.58871(17) 0.0484(9) Uani 1 1 d . . . . .
H36A H 0.932971 0.123853 0.555762 0.058 Uiso 1 1 calc R U . . .
C37A C 1.0578(3) 0.1149(2) 0.57034(17) 0.0506(9) Uani 1 1 d . . . . .
H37A H 1.066797 0.134452 0.534969 0.061 Uiso 1 1 calc R U . . .
H37B H 1.049441 0.060043 0.560412 0.061 Uiso 1 1 calc R U . . .
C38A C 1.1329(2) 0.1418(2) 0.62115(17) 0.0488(9) Uani 1 1 d . . . . .
H38A H 1.182732 0.124460 0.609291 0.059 Uiso 1 1 calc R U . . .
C39A C 0.7182(2) -0.0809(2) 0.60352(15) 0.0445(8) Uani 1 1 d D . . . .
C68A C 0.7892(3) 0.3973(3) 0.9140(2) 0.0589(8) Uani 0.850(4) 1 d D . P B 1
H68A H 0.798319 0.403363 0.957487 0.071 Uiso 0.850(4) 1 calc R U P B 1
H68B H 0.737612 0.362963 0.896680 0.071 Uiso 0.850(4) 1 calc R U P B 1
C40A C 0.7508(4) -0.0024(3) 0.5973(2) 0.0548(8) Uani 0.758(4) 1 d D . P C 1
H40A H 0.730420 0.034320 0.624456 0.066 Uiso 0.758(4) 1 calc R U P C 1
H40B H 0.811517 0.005384 0.608559 0.066 Uiso 0.758(4) 1 calc R U P C 1
C41A C 0.6233(3) -0.0881(3) 0.5862(2) 0.0548(8) Uani 0.758(4) 1 d D . P C 1
H41A H 0.599058 -0.137945 0.589978 0.066 Uiso 0.758(4) 1 calc R U P C 1
H41B H 0.603870 -0.050872 0.613531 0.066 Uiso 0.758(4) 1 calc R U P C 1
C42A C 0.7467(4) -0.1365(3) 0.5595(2) 0.0548(8) Uani 0.758(4) 1 d D . P C 1
H42A H 0.723148 -0.187338 0.561519 0.066 Uiso 0.758(4) 1 calc R U P C 1
H42B H 0.807243 -0.132893 0.570223 0.066 Uiso 0.758(4) 1 calc R U P C 1
C43A C 0.7209(4) -0.1230(4) 0.4966(3) 0.0631(10) Uani 0.758(4) 1 d D . P C 1
H43A H 0.741075 -0.159792 0.468690 0.076 Uiso 0.758(4) 1 calc R U P C 1
C44A C 0.7526(4) -0.0449(4) 0.4916(3) 0.0586(9) Uani 0.758(4) 1 d D . P C 1
H44A H 0.813324 -0.037752 0.500145 0.070 Uiso 0.758(4) 1 calc R U P C 1
H44B H 0.732662 -0.036920 0.450906 0.070 Uiso 0.758(4) 1 calc R U P C 1
C45A C 0.7234(4) 0.0100(4) 0.5342(3) 0.0586(9) Uani 0.758(4) 1 d D . P C 1
H45A H 0.746477 0.061296 0.531524 0.070 Uiso 0.758(4) 1 calc R U P C 1
C46A C 0.6300(4) 0.0015(4) 0.5178(3) 0.0586(9) Uani 0.758(4) 1 d D . P C 1
H46A H 0.611809 0.009599 0.476973 0.070 Uiso 0.758(4) 1 calc R U P C 1
H46B H 0.609958 0.039046 0.544550 0.070 Uiso 0.758(4) 1 calc R U P C 1
C47A C 0.5943(5) -0.0764(4) 0.5230(3) 0.0631(10) Uani 0.758(4) 1 d D . P C 1
H47A H 0.532991 -0.082532 0.512363 0.076 Uiso 0.758(4) 1 calc R U P C 1
C48A C 0.6258(4) -0.1330(4) 0.4816(3) 0.0631(10) Uani 0.758(4) 1 d D . P C 1
H48A H 0.606058 -0.126846 0.440424 0.076 Uiso 0.758(4) 1 calc R U P C 1
H48B H 0.603926 -0.183638 0.485194 0.076 Uiso 0.758(4) 1 calc R U P C 1
C49A C 0.5143(2) 0.1175(2) 0.78517(17) 0.0500(9) Uani 1 1 d . . . . .
C50A C 0.5331(3) 0.1211(3) 0.7249(2) 0.0671(13) Uani 1 1 d . . . . .
H50A H 0.535855 0.070426 0.704568 0.081 Uiso 1 1 calc R U . . .
H50B H 0.587346 0.151158 0.729974 0.081 Uiso 1 1 calc R U . . .
C51A C 0.5099(3) 0.1979(3) 0.8145(2) 0.0627(12) Uani 1 1 d . . . . .
H51A H 0.563754 0.228651 0.819855 0.075 Uiso 1 1 calc R U . . .
H51B H 0.497373 0.197864 0.853930 0.075 Uiso 1 1 calc R U . . .
C52A C 0.4293(2) 0.0733(3) 0.77834(19) 0.0570(11) Uani 1 1 d . . . . .
H52A H 0.416489 0.073797 0.817690 0.068 Uiso 1 1 calc R U . . .
H52B H 0.429534 0.021098 0.760177 0.068 Uiso 1 1 calc R U . . .
C53A C 0.3625(3) 0.1066(3) 0.7395(2) 0.0608(11) Uani 1 1 d . . . . .
H53A H 0.307867 0.075956 0.734267 0.073 Uiso 1 1 calc R U . . .
C54A C 0.3842(3) 0.1071(3) 0.6798(2) 0.0735(14) Uani 1 1 d . . . . .
H54A H 0.340354 0.125818 0.653892 0.088 Uiso 1 1 calc R U . . .
H54B H 0.387662 0.055747 0.661249 0.088 Uiso 1 1 calc R U . . .
C55A C 0.4663(3) 0.1559(3) 0.6859(2) 0.0712(14) Uani 1 1 d . . . . .
H55A H 0.479081 0.157129 0.646254 0.085 Uiso 1 1 calc R U . . .
C56A C 0.4646(3) 0.2331(3) 0.7175(2) 0.0759(14) Uani 1 1 d . . . . .
H56A H 0.519199 0.262887 0.723538 0.091 Uiso 1 1 calc R U . . .
H56B H 0.424075 0.257001 0.692975 0.091 Uiso 1 1 calc R U . . .
C57A C 0.4423(3) 0.2320(3) 0.7759(2) 0.0620(11) Uani 1 1 d . . . . .
H57A H 0.440205 0.283769 0.795621 0.074 Uiso 1 1 calc R U . . .
C58A C 0.3603(3) 0.1846(3) 0.7695(2) 0.0637(12) Uani 1 1 d . . . . .
H58A H 0.348028 0.183935 0.808902 0.076 Uiso 1 1 calc R U . . .
H58B H 0.316249 0.206056 0.746031 0.076 Uiso 1 1 calc R U . . .
C59A C 0.8610(2) 0.3647(2) 0.89312(17) 0.0492(9) Uani 1 1 d D . . . .
C60A C 0.8461(4) 0.3550(3) 0.8265(2) 0.0589(8) Uani 0.850(4) 1 d D . P B 1
H60A H 0.795056 0.320282 0.808482 0.071 Uiso 0.850(4) 1 calc R U P B 1
H60B H 0.892184 0.333718 0.812701 0.071 Uiso 0.850(4) 1 calc R U P B 1
C61A C 0.9383(3) 0.4198(3) 0.9219(2) 0.0589(8) Uani 0.850(4) 1 d D . P B 1
H61A H 0.986448 0.399973 0.910159 0.071 Uiso 0.850(4) 1 calc R U P B 1
H61B H 0.946702 0.425602 0.965312 0.071 Uiso 0.850(4) 1 calc R U P B 1
C62A C 0.9324(5) 0.4962(4) 0.9040(3) 0.0773(11) Uani 0.850(4) 1 d D . P B 1
H62A H 0.983944 0.531342 0.922384 0.093 Uiso 0.850(4) 1 calc R U P B 1
C63A C 0.8576(4) 0.5268(3) 0.9224(3) 0.0694(10) Uani 0.850(4) 1 d D . P B 1
H63A H 0.865846 0.535682 0.965928 0.083 Uiso 0.850(4) 1 calc R U P B 1
H63B H 0.851663 0.574729 0.909298 0.083 Uiso 0.850(4) 1 calc R U P B 1
C64A C 0.7814(4) 0.4728(3) 0.8956(3) 0.0694(10) Uani 0.850(4) 1 d D . P B 1
H64A H 0.733538 0.492848 0.908673 0.083 Uiso 0.850(4) 1 calc R U P B 1
C65A C 0.7670(4) 0.4624(3) 0.8282(3) 0.0694(10) Uani 0.850(4) 1 d D . P B 1
H65A H 0.715449 0.428343 0.810099 0.083 Uiso 0.850(4) 1 calc R U P B 1
H65B H 0.761345 0.510763 0.815742 0.083 Uiso 0.850(4) 1 calc R U P B 1
C66A C 0.8385(5) 0.4307(3) 0.8072(3) 0.0773(11) Uani 0.850(4) 1 d D . P B 1
H66A H 0.829634 0.424606 0.763353 0.093 Uiso 0.850(4) 1 calc R U P B 1
C67A C 0.9168(5) 0.4843(4) 0.8364(3) 0.0773(11) Uani 0.850(4) 1 d D . P B 1
H67A H 0.912429 0.532600 0.823686 0.093 Uiso 0.850(4) 1 calc R U P B 1
H67B H 0.964117 0.464458 0.823307 0.093 Uiso 0.850(4) 1 calc R U P B 1
C78A C 1.0185(5) -0.3060(4) 0.9264(4) 0.0835(17) Uani 0.707(5) 1 d D . P A 1
H78A H 0.986393 -0.269347 0.942074 0.125 Uiso 0.707(5) 1 calc R U P A 1
H78B H 1.040535 -0.332942 0.957216 0.125 Uiso 0.707(5) 1 calc R U P A 1
H78C H 0.983282 -0.341007 0.892979 0.125 Uiso 0.707(5) 1 calc R U P A 1
C76A C 1.0896(4) -0.1976(3) 0.9065(3) 0.0500(15) Uani 0.707(5) 1 d D . P A 1
H76A H 1.138500 -0.173029 0.899546 0.060 Uiso 0.707(5) 1 calc R U P A 1
C79A C 1.1506(6) -0.3116(4) 0.8975(4) 0.0835(17) Uani 0.707(5) 1 d D . P A 1
H79A H 1.171125 -0.330872 0.933249 0.125 Uiso 0.707(5) 1 calc R U P A 1
H79B H 1.195434 -0.280090 0.888415 0.125 Uiso 0.707(5) 1 calc R U P A 1
H79C H 1.129270 -0.353094 0.864531 0.125 Uiso 0.707(5) 1 calc R U P A 1
C73A C 1.2220(2) 0.0481(3) 0.84731(18) 0.0586(11) Uani 1 1 d . . . . .
H73A H 1.187372 -0.000293 0.836824 0.088 Uiso 1 1 calc R U . . .
H73B H 1.272131 0.044523 0.832119 0.088 Uiso 1 1 calc R U . . .
H73C H 1.192023 0.084882 0.829993 0.088 Uiso 1 1 calc R U . . .
C74A C 1.2999(4) 0.1389(3) 0.9347(3) 0.0865(17) Uani 1 1 d . . . . .
H74A H 1.305717 0.150365 0.977544 0.130 Uiso 1 1 calc R U . . .
H74B H 1.278424 0.179454 0.917123 0.130 Uiso 1 1 calc R U . . .
H74C H 1.353671 0.132796 0.925609 0.130 Uiso 1 1 calc R U . . .
C71A C 1.2094(2) 0.0333(3) 0.94520(18) 0.0505(10) Uani 1 1 d . . . . .
H71A H 1.223736 0.051736 0.986456 0.061 Uiso 1 1 calc R U . . .
Mn1B Mn 0.48051(3) 0.53471(3) 0.61658(2) 0.03661(13) Uani 1 1 d . . . . .
Mn2B Mn 0.53756(3) 0.58701(3) 0.50322(2) 0.03931(13) Uani 1 1 d . . . . .
O1B O 0.49300(14) 0.46366(13) 0.66667(10) 0.0394(5) Uani 1 1 d . . . . .
O2B O 0.56061(14) 0.60480(13) 0.67353(10) 0.0402(5) Uani 1 1 d . . . . .
O3B O 0.46036(14) 0.61020(13) 0.56754(10) 0.0380(5) Uani 1 1 d . . . . .
O4B O 0.39462(14) 0.46587(13) 0.55944(10) 0.0388(5) Uani 1 1 d . . . . .
O5B O 0.55214(15) 0.50105(14) 0.55745(11) 0.0417(6) Uani 1 1 d D . . . .
H5B H 0.6020(18) 0.492(3) 0.578(2) 0.081(16) Uiso 1 1 d D . . . .
O70B O 0.49362(18) 0.67550(15) 0.46334(12) 0.0523(7) Uani 1 1 d . . . . .
O75B O 0.65183(17) 0.65448(15) 0.54459(13) 0.0553(7) Uani 1 1 d . . . . .
N72B N 0.3947(2) 0.7187(2) 0.4046(2) 0.0723(11) Uani 1 1 d . . . . .
N77B N 0.7763(2) 0.6894(2) 0.60530(18) 0.0627(10) Uani 1 1 d . . . . .
C1B C 0.3399(2) 0.36726(19) 0.63039(15) 0.0393(8) Uani 1 1 d . . . . .
H1BA H 0.384606 0.358278 0.609414 0.047 Uiso 1 1 calc R U . . .
H1BB H 0.307605 0.318844 0.629622 0.047 Uiso 1 1 calc R U . . .
C2B C 0.3754(2) 0.40539(19) 0.69323(16) 0.0404(8) Uani 1 1 d . . . . .
C3B C 0.3307(2) 0.3969(2) 0.73640(16) 0.0413(8) Uani 1 1 d . . . . .
H3B H 0.282135 0.361860 0.726288 0.050 Uiso 1 1 calc R U . . .
C4B C 0.3540(2) 0.4373(2) 0.79351(16) 0.0436(8) Uani 1 1 d . . . . .
C5B C 0.4276(2) 0.4856(2) 0.80688(16) 0.0445(8) Uani 1 1 d . . . . .
H5BA H 0.446155 0.513094 0.845875 0.053 Uiso 1 1 calc R U . . .
C6B C 0.4751(2) 0.4955(2) 0.76591(15) 0.0401(8) Uani 1 1 d . . . . .
C7B C 0.4482(2) 0.4550(2) 0.70785(16) 0.0406(8) Uani 1 1 d . . . . .
C8B C 0.5516(2) 0.5526(2) 0.78194(16) 0.0431(8) Uani 1 1 d . . . . .
H8BA H 0.577439 0.556414 0.824094 0.052 Uiso 1 1 calc R U . . .
H8BB H 0.591391 0.536060 0.758374 0.052 Uiso 1 1 calc R U . . .
C9B C 0.5322(2) 0.6279(2) 0.77083(15) 0.0401(8) Uani 1 1 d . . . . .
C10B C 0.5072(2) 0.6757(2) 0.81389(16) 0.0441(8) Uani 1 1 d . . . . .
H10B H 0.505764 0.661049 0.850609 0.053 Uiso 1 1 calc R U . . .
C11B C 0.4840(2) 0.7444(2) 0.80529(15) 0.0422(8) Uani 1 1 d . . . . .
C12B C 0.4896(2) 0.7643(2) 0.75149(15) 0.0398(8) Uani 1 1 d . . . . .
H12B H 0.475127 0.811042 0.744637 0.048 Uiso 1 1 calc R U . . .
C13B C 0.5152(2) 0.7194(2) 0.70720(15) 0.0393(8) Uani 1 1 d . . . . .
C14B C 0.5365(2) 0.6501(2) 0.71667(15) 0.0396(8) Uani 1 1 d . . . . .
C15B C 0.5148(2) 0.7453(2) 0.64949(15) 0.0406(8) Uani 1 1 d . . . . .
H15C H 0.532710 0.799434 0.656940 0.049 Uiso 1 1 calc R U . . .
H15D H 0.553669 0.720393 0.629118 0.049 Uiso 1 1 calc R U . . .
C16B C 0.4294(2) 0.7271(2) 0.61114(15) 0.0391(8) Uani 1 1 d . . . . .
C17B C 0.3710(2) 0.7742(2) 0.61775(15) 0.0412(8) Uani 1 1 d . . . . .
H17B H 0.387498 0.820547 0.643948 0.049 Uiso 1 1 calc R U . . .
C18B C 0.2896(2) 0.7565(2) 0.58773(15) 0.0422(8) Uani 1 1 d . . . . .
C19B C 0.2684(2) 0.6897(2) 0.54837(15) 0.0424(8) Uani 1 1 d . . . . .
H19B H 0.213762 0.677225 0.525688 0.051 Uiso 1 1 calc R U . . .
C20B C 0.3246(2) 0.6399(2) 0.54082(15) 0.0393(8) Uani 1 1 d . . . . .
C21B C 0.4052(2) 0.65846(19) 0.57275(15) 0.0382(7) Uani 1 1 d . . . . .
C22B C 0.2953(2) 0.56360(19) 0.50391(15) 0.0402(8) Uani 1 1 d . . . . .
H22C H 0.340668 0.544574 0.487559 0.048 Uiso 1 1 calc R U . . .
H22D H 0.249987 0.566126 0.470596 0.048 Uiso 1 1 calc R U . . .
C23B C 0.2656(2) 0.51197(19) 0.54159(14) 0.0383(8) Uani 1 1 d . . . . .
C24B C 0.1894(2) 0.5161(2) 0.55617(15) 0.0410(8) Uani 1 1 d . . . . .
H24B H 0.155953 0.549201 0.539635 0.049 Uiso 1 1 calc R U . . .
C25B C 0.1600(2) 0.4742(2) 0.59363(16) 0.0423(8) Uani 1 1 d . . . . .
C26B C 0.2084(2) 0.4219(2) 0.61284(16) 0.0413(8) Uani 1 1 d . . . . .
H26B H 0.187694 0.388726 0.635238 0.050 Uiso 1 1 calc R U . . .
C27B C 0.2855(2) 0.4162(2) 0.60062(15) 0.0401(8) Uani 1 1 d . . . . .
C28B C 0.3161(2) 0.46440(19) 0.56652(14) 0.0379(8) Uani 1 1 d . . . . .
C29B C 0.3015(2) 0.4295(2) 0.83896(16) 0.0446(8) Uani 1 1 d D . . . .
C30B C 0.2979(4) 0.5057(3) 0.8755(2) 0.0575(8) Uani 0.802(4) 1 d D . P D 1
H30C H 0.272829 0.537723 0.849027 0.069 Uiso 0.802(4) 1 calc R U P D 1
H30D H 0.354233 0.529910 0.894952 0.069 Uiso 0.802(4) 1 calc R U P D 1
C31B C 0.2124(3) 0.3944(4) 0.8097(2) 0.0575(8) Uani 0.802(4) 1 d D . P D 1
H31C H 0.212542 0.345011 0.786038 0.069 Uiso 0.802(4) 1 calc R U P D 1
H31D H 0.187454 0.425860 0.782757 0.069 Uiso 0.802(4) 1 calc R U P D 1
C32B C 0.3373(4) 0.3797(3) 0.8802(2) 0.0575(8) Uani 0.802(4) 1 d D . P D 1
H32C H 0.394661 0.401001 0.899605 0.069 Uiso 0.802(4) 1 calc R U P D 1
H32D H 0.338015 0.330143 0.856965 0.069 Uiso 0.802(4) 1 calc R U P D 1
C33B C 0.2870(4) 0.3715(4) 0.9274(3) 0.0641(9) Uani 0.802(4) 1 d D . P D 1
H33C H 0.312222 0.339636 0.954543 0.077 Uiso 0.802(4) 1 calc R U P D 1
C34B C 0.2003(5) 0.3370(4) 0.8970(3) 0.0641(9) Uani 0.802(4) 1 d D . P D 1
H34B H 0.167931 0.329452 0.927022 0.077 Uiso 0.802(4) 1 calc R U P D 1
H34C H 0.201443 0.287811 0.873299 0.077 Uiso 0.802(4) 1 calc R U P D 1
C35B C 0.1595(4) 0.4626(4) 0.8923(3) 0.0598(9) Uani 0.802(4) 1 d D . P D 1
H35C H 0.134903 0.494638 0.865623 0.072 Uiso 0.802(4) 1 calc R U P D 1
H35D H 0.125903 0.458746 0.922154 0.072 Uiso 0.802(4) 1 calc R U P D 1
C36B C 0.2468(4) 0.4971(3) 0.9226(3) 0.0598(9) Uani 0.802(4) 1 d D . P D 1
H36B H 0.246345 0.546899 0.946592 0.072 Uiso 0.802(4) 1 calc R U P D 1
C37B C 0.2855(4) 0.4480(4) 0.9618(3) 0.0641(9) Uani 0.802(4) 1 d D . P D 1
H37C H 0.254342 0.443414 0.992933 0.077 Uiso 0.802(4) 1 calc R U P D 1
H37D H 0.342335 0.471042 0.981112 0.077 Uiso 0.802(4) 1 calc R U P D 1
C38B C 0.1592(4) 0.3858(5) 0.8570(2) 0.0598(9) Uani 0.802(4) 1 d D . P D 1
H38B H 0.101769 0.362540 0.837361 0.072 Uiso 0.802(4) 1 calc R U P D 1
C39B C 0.4581(3) 0.7968(2) 0.85282(16) 0.0488(9) Uani 1 1 d . . . . .
C40B C 0.4156(3) 0.8577(3) 0.8282(2) 0.0729(14) Uani 1 1 d . . . . .
H40E H 0.365646 0.834900 0.798118 0.087 Uiso 1 1 calc R U . . .
H40F H 0.452734 0.885543 0.808826 0.087 Uiso 1 1 calc R U . . .
C41B C 0.4037(3) 0.7545(2) 0.88524(19) 0.0573(11) Uani 1 1 d . . . . .
H41E H 0.433901 0.717637 0.903214 0.069 Uiso 1 1 calc R U . . .
H41F H 0.354065 0.727405 0.856694 0.069 Uiso 1 1 calc R U . . .
C42B C 0.5360(3) 0.8369(3) 0.89994(19) 0.0631(12) Uani 1 1 d . . . . .
H42E H 0.566145 0.799592 0.917318 0.076 Uiso 1 1 calc R U . . .
H42F H 0.572979 0.865438 0.880802 0.076 Uiso 1 1 calc R U . . .
C43B C 0.5112(4) 0.8894(3) 0.9486(2) 0.0750(14) Uani 1 1 d . . . . .
H43B H 0.561253 0.914016 0.978810 0.090 Uiso 1 1 calc R U . . .
C44B C 0.4682(3) 0.9460(3) 0.9222(2) 0.0795(15) Uani 1 1 d . . . . .
H44E H 0.505431 0.973960 0.902930 0.095 Uiso 1 1 calc R U . . .
H44F H 0.454635 0.981472 0.953952 0.095 Uiso 1 1 calc R U . . .
C45B C 0.3912(3) 0.9128(3) 0.8780(2) 0.0743(14) Uani 1 1 d . . . . .
H45B H 0.363259 0.952366 0.861128 0.089 Uiso 1 1 calc R U . . .
C46B C 0.3326(4) 0.8656(3) 0.9055(3) 0.0920(18) Uani 1 1 d . . . . .
H46E H 0.313052 0.898106 0.936046 0.110 Uiso 1 1 calc R U . . .
H46F H 0.284269 0.840655 0.874714 0.110 Uiso 1 1 calc R U . . .
C47B C 0.3779(3) 0.8071(3) 0.9333(2) 0.0646(12) Uani 1 1 d . . . . .
H47B H 0.341322 0.778541 0.953314 0.077 Uiso 1 1 calc R U . . .
C48B C 0.4527(3) 0.8471(3) 0.9775(2) 0.0749(14) Uani 1 1 d . . . . .
H48E H 0.481402 0.810839 0.997431 0.090 Uiso 1 1 calc R U . . .
H48F H 0.435831 0.882266 1.007793 0.090 Uiso 1 1 calc R U . . .
C49B C 0.2085(2) 0.7877(2) 0.66318(16) 0.0470(9) Uani 1 1 d . . . . .
H49A H 0.188198 0.734271 0.658868 0.056 Uiso 1 1 calc R U . . .
H49B H 0.260395 0.799427 0.693376 0.056 Uiso 1 1 calc R U . . .
C50B C 0.2247(2) 0.8039(2) 0.60385(16) 0.0448(9) Uani 1 1 d . . . . .
C51B C 0.1430(2) 0.7846(2) 0.55792(18) 0.0537(10) Uani 1 1 d . . . . .
H51C H 0.122424 0.731204 0.553001 0.064 Uiso 1 1 calc R U . . .
H51D H 0.151778 0.794815 0.519392 0.064 Uiso 1 1 calc R U . . .
C52B C 0.2544(3) 0.8872(2) 0.61106(18) 0.0492(9) Uani 1 1 d . . . . .
H52C H 0.263797 0.898661 0.573008 0.059 Uiso 1 1 calc R U . . .
H52D H 0.307130 0.900652 0.640389 0.059 Uiso 1 1 calc R U . . .
C53B C 0.1902(3) 0.9330(2) 0.63151(17) 0.0514(10) Uani 1 1 d . . . . .
H53B H 0.210510 0.987016 0.636346 0.062 Uiso 1 1 calc R U . . .
C54B C 0.1776(3) 0.9153(2) 0.69065(17) 0.0530(10) Uani 1 1 d . . . . .
H54C H 0.230383 0.927218 0.719947 0.064 Uiso 1 1 calc R U . . .
H54D H 0.138223 0.945967 0.705261 0.064 Uiso 1 1 calc R U . . .
C55B C 0.1449(3) 0.8339(2) 0.68333(17) 0.0524(10) Uani 1 1 d . . . . .
H55B H 0.135150 0.822648 0.721801 0.063 Uiso 1 1 calc R U . . .
C56B C 0.0643(3) 0.8141(3) 0.63650(19) 0.0579(11) Uani 1 1 d . . . . .
H56C H 0.043601 0.760693 0.631770 0.069 Uiso 1 1 calc R U . . .
H56D H 0.022380 0.842988 0.649195 0.069 Uiso 1 1 calc R U . . .
C57B C 0.0792(3) 0.8313(3) 0.57828(18) 0.0568(11) Uani 1 1 d . . . . .
H57B H 0.026514 0.818545 0.548055 0.068 Uiso 1 1 calc R U . . .
C58B C 0.1097(3) 0.9134(2) 0.58548(18) 0.0569(11) Uani 1 1 d . . . . .
H58C H 0.068260 0.942992 0.598157 0.068 Uiso 1 1 calc R U . . .
H58D H 0.118414 0.925084 0.547347 0.068 Uiso 1 1 calc R U . . .
C59B C 0.0816(2) 0.4864(2) 0.61574(16) 0.0432(8) Uani 1 1 d . . . . .
C60B C 0.0922(2) 0.4765(3) 0.67994(17) 0.0513(10) Uani 1 1 d . . . . .
H60E H 0.138998 0.512409 0.704489 0.062 Uiso 1 1 calc R U . . .
H60F H 0.104944 0.425937 0.683033 0.062 Uiso 1 1 calc R U . . .
C61B C 0.0607(2) 0.5651(2) 0.61299(18) 0.0467(9) Uani 1 1 d . . . . .
H61E H 0.107182 0.601955 0.636823 0.056 Uiso 1 1 calc R U . . .
H61F H 0.052188 0.572955 0.571710 0.056 Uiso 1 1 calc R U . . .
C62B C 0.0082(2) 0.4302(2) 0.57882(18) 0.0481(9) Uani 1 1 d . . . . .
H62D H -0.001068 0.436477 0.537156 0.058 Uiso 1 1 calc R U . . .
H62E H 0.020222 0.379100 0.580502 0.058 Uiso 1 1 calc R U . . .
C63B C -0.0558(3) 0.4317(3) 0.6664(2) 0.0654(12) Uani 1 1 d . . . . .
H63E H -0.106256 0.437974 0.681407 0.078 Uiso 1 1 calc R U . . .
H63F H -0.042985 0.381058 0.669057 0.078 Uiso 1 1 calc R U . . .
C64B C 0.0147(3) 0.4884(3) 0.70337(19) 0.0599(11) Uani 1 1 d . . . . .
H64B H 0.023838 0.481277 0.745278 0.072 Uiso 1 1 calc R U . . .
C65B C -0.0039(3) 0.5666(3) 0.70028(18) 0.0596(11) Uani 1 1 d . . . . .
H65E H 0.042420 0.603122 0.724789 0.072 Uiso 1 1 calc R U . . .
H65F H -0.053810 0.574708 0.715539 0.072 Uiso 1 1 calc R U . . .
C66B C -0.0170(2) 0.5768(2) 0.63634(17) 0.0494(9) Uani 1 1 d . . . . .
H66B H -0.029430 0.628224 0.633884 0.059 Uiso 1 1 calc R U . . .
C67B C -0.0888(2) 0.5208(2) 0.59867(19) 0.0516(10) Uani 1 1 d . . . . .
H67E H -0.097560 0.527780 0.557165 0.062 Uiso 1 1 calc R U . . .
H67F H -0.139535 0.528549 0.612894 0.062 Uiso 1 1 calc R U . . .
C68B C -0.0695(2) 0.4421(2) 0.6027(2) 0.0546(10) Uani 1 1 d . . . . .
H68D H -0.116714 0.405259 0.578452 0.066 Uiso 1 1 calc R U . . .
C74B C 0.3853(4) 0.7776(3) 0.4505(3) 0.0893(18) Uani 1 1 d . . . . .
H74D H 0.419779 0.773111 0.488103 0.134 Uiso 1 1 calc R U . . .
H74E H 0.327676 0.773700 0.453695 0.134 Uiso 1 1 calc R U . . .
H74F H 0.401906 0.825744 0.440579 0.134 Uiso 1 1 calc R U . . .
C73B C 0.3446(4) 0.7117(4) 0.3448(3) 0.104(2) Uani 1 1 d . . . . .
H73D H 0.362770 0.673938 0.317824 0.157 Uiso 1 1 calc R U . . .
H73E H 0.350870 0.759406 0.331710 0.157 Uiso 1 1 calc R U . . .
H73F H 0.286821 0.697039 0.344972 0.157 Uiso 1 1 calc R U . . .
C71B C 0.4495(3) 0.6726(2) 0.4156(2) 0.0599(11) Uani 1 1 d . . . . .
H71B H 0.454054 0.635243 0.384098 0.072 Uiso 1 1 calc R U . . .
C79B C 0.8226(3) 0.7070(3) 0.6646(3) 0.0841(16) Uani 1 1 d . . . . .
H79G H 0.785002 0.710688 0.691702 0.126 Uiso 1 1 calc R U . . .
H79H H 0.858223 0.754406 0.670674 0.126 Uiso 1 1 calc R U . . .
H79I H 0.856262 0.667862 0.672304 0.126 Uiso 1 1 calc R U . . .
C78B C 0.8183(3) 0.6878(3) 0.5563(2) 0.0728(13) Uani 1 1 d . . . . .
H78G H 0.843964 0.642565 0.551588 0.109 Uiso 1 1 calc R U . . .
H78H H 0.860580 0.731282 0.564498 0.109 Uiso 1 1 calc R U . . .
H78I H 0.778448 0.688558 0.519964 0.109 Uiso 1 1 calc R U . . .
C76B C 0.6948(3) 0.6708(2) 0.5927(2) 0.0620(11) Uani 1 1 d . . . . .
H76B H 0.668710 0.670645 0.625071 0.074 Uiso 1 1 calc R U . . .
O80 O 0.8274(2) 0.80948(19) 0.97087(14) 0.0714(9) Uani 1 1 d . . . . .
N82 N 0.7653(2) 0.7267(2) 0.88790(17) 0.0664(10) Uani 1 1 d . . . . .
C84 C 0.7105(3) 0.6875(3) 0.9169(3) 0.0855(16) Uani 1 1 d . . . . .
H84A H 0.732292 0.698838 0.959576 0.128 Uiso 1 1 calc R U . . .
H84B H 0.706040 0.634030 0.902753 0.128 Uiso 1 1 calc R U . . .
H84C H 0.656178 0.703230 0.907934 0.128 Uiso 1 1 calc R U . . .
C83 C 0.7520(4) 0.7073(3) 0.8245(2) 0.0859(17) Uani 1 1 d . . . . .
H83A H 0.696605 0.715358 0.806588 0.129 Uiso 1 1 calc R U . . .
H83B H 0.758005 0.654996 0.813200 0.129 Uiso 1 1 calc R U . . .
H83C H 0.792485 0.738381 0.810600 0.129 Uiso 1 1 calc R U . . .
C81 C 0.8187(3) 0.7841(3) 0.9183(2) 0.0667(13) Uani 1 1 d . . . . .
H81 H 0.853530 0.808038 0.897489 0.080 Uiso 1 1 calc R U . . .
N85 N 0.2006(4) 0.8039(3) 0.2951(2) 0.1078(18) Uani 1 1 d . . . . .
C86 C 0.2008(3) 0.8450(3) 0.2635(2) 0.0671(13) Uani 1 1 d . . . . .
C87 C 0.1974(3) 0.8965(3) 0.22402(19) 0.0569(10) Uani 1 1 d . . . . .
H87A H 0.174881 0.869935 0.183590 0.085 Uiso 1 1 calc R U . . .
H87B H 0.252879 0.921637 0.226726 0.085 Uiso 1 1 calc R U . . .
H87C H 0.162260 0.933283 0.234679 0.085 Uiso 1 1 calc R U . . .
N88 N 0.2196(3) 0.6562(3) 0.7706(2) 0.0929(15) Uani 1 1 d . . . . .
C89 C 0.2611(3) 0.6356(3) 0.74098(19) 0.0594(11) Uani 1 1 d . . . . .
C90 C 0.3138(2) 0.6095(2) 0.70212(18) 0.0531(10) Uani 1 1 d . . . . .
H90A H 0.289384 0.613692 0.661604 0.080 Uiso 1 1 calc R U . . .
H90B H 0.319503 0.557591 0.703916 0.080 Uiso 1 1 calc R U . . .
H90C H 0.367994 0.639766 0.714669 0.080 Uiso 1 1 calc R U . . .
C44C C 0.7062(11) 0.0082(11) 0.5104(8) 0.0586(9) Uani 0.242(4) 1 d D . P C 2
H44C H 0.743518 0.053578 0.531947 0.070 Uiso 0.242(4) 1 calc R U P C 2
H44D H 0.682772 0.016857 0.470469 0.070 Uiso 0.242(4) 1 calc R U P C 2
C43C C 0.7570(13) -0.0575(11) 0.5046(8) 0.0586(9) Uani 0.242(4) 1 d D . P C 2
H43C H 0.801869 -0.050037 0.482833 0.070 Uiso 0.242(4) 1 calc R U P C 2
C48C C 0.6959(12) -0.1287(13) 0.4789(8) 0.0631(10) Uani 0.242(4) 1 d D . P C 2
H48C H 0.672822 -0.127864 0.437026 0.076 Uiso 0.242(4) 1 calc R U P C 2
H48D H 0.726851 -0.171446 0.479927 0.076 Uiso 0.242(4) 1 calc R U P C 2
C45C C 0.6359(10) -0.0050(11) 0.5427(7) 0.0586(9) Uani 0.242(4) 1 d D . P C 2
H45C H 0.603566 0.037502 0.543146 0.070 Uiso 0.242(4) 1 calc R U P C 2
C46C C 0.5852(14) -0.0721(11) 0.5071(9) 0.0631(10) Uani 0.242(4) 1 d D . P C 2
H46C H 0.571197 -0.065031 0.465663 0.076 Uiso 0.242(4) 1 calc R U P C 2
H46D H 0.533257 -0.079090 0.520797 0.076 Uiso 0.242(4) 1 calc R U P C 2
C47C C 0.6252(11) -0.1421(11) 0.5090(7) 0.0631(10) Uani 0.242(4) 1 d D . P C 2
H47C H 0.586121 -0.187251 0.487472 0.076 Uiso 0.242(4) 1 calc R U P C 2
C41C C 0.6614(10) -0.1495(9) 0.5706(6) 0.0548(8) Uani 0.242(4) 1 d D . P C 2
H41C H 0.691938 -0.192595 0.569800 0.066 Uiso 0.242(4) 1 calc R U P C 2
H41D H 0.616621 -0.158865 0.591560 0.066 Uiso 0.242(4) 1 calc R U P C 2
C42C C 0.7876(9) -0.0648(10) 0.5703(6) 0.0548(8) Uani 0.242(4) 1 d D . P C 2
H42C H 0.821970 -0.105197 0.571367 0.066 Uiso 0.242(4) 1 calc R U P C 2
H42D H 0.822941 -0.018180 0.591520 0.066 Uiso 0.242(4) 1 calc R U P C 2
C40C C 0.6713(11) -0.0136(9) 0.6050(6) 0.0548(8) Uani 0.242(4) 1 d D . P C 2
H40C H 0.626528 -0.020728 0.626333 0.066 Uiso 0.242(4) 1 calc R U P C 2
H40D H 0.708944 0.031841 0.626108 0.066 Uiso 0.242(4) 1 calc R U P C 2
C60C C 0.864(2) 0.4293(11) 0.9409(10) 0.0589(8) Uani 0.150(4) 1 d D . P B 2
H60C H 0.915597 0.433426 0.970329 0.071 Uiso 0.150(4) 1 calc R U P B 2
H60D H 0.818222 0.417982 0.960815 0.071 Uiso 0.150(4) 1 calc R U P B 2
C62C C 0.9073(19) 0.3912(14) 0.8470(12) 0.0589(8) Uani 0.150(4) 1 d D . P B 2
H62B H 0.896987 0.349131 0.813329 0.071 Uiso 0.150(4) 1 calc R U P B 2
H62C H 0.966566 0.396937 0.865169 0.071 Uiso 0.150(4) 1 calc R U P B 2
C61C C 0.7777(14) 0.3623(14) 0.8477(11) 0.0589(8) Uani 0.150(4) 1 d D . P B 2
H61C H 0.780290 0.327231 0.811828 0.071 Uiso 0.150(4) 1 calc R U P B 2
H61D H 0.734047 0.338960 0.864515 0.071 Uiso 0.150(4) 1 calc R U P B 2
C68C C 0.894(3) 0.4626(16) 0.8194(14) 0.0773(11) Uani 0.150(4) 1 d D . P B 2
H68C H 0.932388 0.473629 0.793480 0.093 Uiso 0.150(4) 1 calc R U P B 2
C67C C 0.806(2) 0.464(2) 0.7922(15) 0.0773(11) Uani 0.150(4) 1 d D . P B 2
H67C H 0.792966 0.436536 0.751148 0.093 Uiso 0.150(4) 1 calc R U P B 2
H67D H 0.797293 0.516474 0.790723 0.093 Uiso 0.150(4) 1 calc R U P B 2
C66C C 0.746(2) 0.4308(14) 0.8266(13) 0.0694(10) Uani 0.150(4) 1 d D . P B 2
H66C H 0.687161 0.422969 0.806148 0.083 Uiso 0.150(4) 1 calc R U P B 2
C65C C 0.768(2) 0.4892(19) 0.8821(14) 0.0694(10) Uani 0.150(4) 1 d D . P B 2
H65C H 0.730314 0.475865 0.907262 0.083 Uiso 0.150(4) 1 calc R U P B 2
H65D H 0.754713 0.536309 0.870337 0.083 Uiso 0.150(4) 1 calc R U P B 2
C64C C 0.857(2) 0.5070(16) 0.9230(17) 0.0694(10) Uani 0.150(4) 1 d D . P B 2
H64C H 0.866172 0.550156 0.956243 0.083 Uiso 0.150(4) 1 calc R U P B 2
C63C C 0.920(2) 0.508(2) 0.8820(14) 0.0773(11) Uani 0.150(4) 1 d D . P B 2
H63C H 0.935365 0.560108 0.878989 0.093 Uiso 0.150(4) 1 calc R U P B 2
H63D H 0.969623 0.490355 0.901958 0.093 Uiso 0.150(4) 1 calc R U P B 2
O91A O 0.6935(3) 0.5419(3) 0.6489(2) 0.0824(14) Uani 0.807(6) 1 d D . P E 1
H91A H 0.658586 0.563301 0.663779 0.124 Uiso 0.807(6) 1 calc R U P E 1
C92 C 0.7198(5) 0.4943(5) 0.6804(3) 0.118(3) Uani 1 1 d D . . . .
H92A H 0.745921 0.458699 0.657185 0.178 Uiso 0.807(6) 1 calc R U P E 1
H92B H 0.673574 0.467851 0.691968 0.178 Uiso 0.807(6) 1 calc R U P E 1
H92C H 0.759936 0.520226 0.715728 0.178 Uiso 0.807(6) 1 calc R U P E 1
H92D H 0.674139 0.477299 0.646204 0.178 Uiso 0.193(6) 1 calc R U P E 2
H92E H 0.715704 0.462983 0.709912 0.178 Uiso 0.193(6) 1 calc R U P E 2
H92F H 0.771942 0.490990 0.667894 0.178 Uiso 0.193(6) 1 calc R U P E 2
O91B O 0.7165(12) 0.5694(9) 0.7052(9) 0.0824(14) Uani 0.193(6) 1 d D . P E 2
H91B H 0.669690 0.573126 0.712075 0.124 Uiso 0.193(6) 1 calc R U P E 2
C30D C 0.2146(10) 0.4449(15) 0.8156(9) 0.0575(8) Uani 0.198(4) 1 d D . P D 2
H30E H 0.191804 0.413040 0.776553 0.069 Uiso 0.198(4) 1 calc R U P D 2
H30F H 0.216325 0.497260 0.810710 0.069 Uiso 0.198(4) 1 calc R U P D 2
C32D C 0.2938(15) 0.3518(10) 0.8548(10) 0.0575(8) Uani 0.198(4) 1 d D . P D 2
H32E H 0.349504 0.337682 0.864106 0.069 Uiso 0.198(4) 1 calc R U P D 2
H32F H 0.262250 0.316301 0.819543 0.069 Uiso 0.198(4) 1 calc R U P D 2
C34D C 0.1672(14) 0.3521(13) 0.8738(12) 0.0598(9) Uani 0.198(4) 1 d D . P D 2
H34D H 0.126104 0.338838 0.896816 0.072 Uiso 0.198(4) 1 calc R U P D 2
H34E H 0.154003 0.315954 0.836234 0.072 Uiso 0.198(4) 1 calc R U P D 2
C35D C 0.1567(13) 0.4290(15) 0.8596(9) 0.0598(9) Uani 0.198(4) 1 d D . P D 2
H35E H 0.098103 0.432911 0.842793 0.072 Uiso 0.198(4) 1 calc R U P D 2
C36D C 0.1928(16) 0.4877(14) 0.9149(10) 0.0598(9) Uani 0.198(4) 1 d D . P D 2
H36C H 0.193229 0.537478 0.904059 0.072 Uiso 0.198(4) 1 calc R U P D 2
H36D H 0.156862 0.484767 0.943381 0.072 Uiso 0.198(4) 1 calc R U P D 2
C37D C 0.2786(14) 0.4793(14) 0.9441(11) 0.0641(9) Uani 0.198(4) 1 d D . P D 2
H37E H 0.299653 0.518969 0.979814 0.077 Uiso 0.198(4) 1 calc R U P D 2
C33D C 0.2516(16) 0.3424(15) 0.9079(9) 0.0641(9) Uani 0.198(4) 1 d D . P D 2
H33D H 0.252899 0.292062 0.918539 0.077 Uiso 0.198(4) 1 calc R U P D 2
C38D C 0.2767(16) 0.4041(14) 0.9611(10) 0.0641(9) Uani 0.198(4) 1 d D . P D 2
H38C H 0.237586 0.399330 0.987216 0.077 Uiso 0.198(4) 1 calc R U P D 2
H38D H 0.331787 0.399329 0.983369 0.077 Uiso 0.198(4) 1 calc R U P D 2
C31D C 0.3369(12) 0.4817(13) 0.9005(7) 0.0575(8) Uani 0.198(4) 1 d D . P D 2
H31E H 0.389857 0.467091 0.918390 0.069 Uiso 0.198(4) 1 calc R U P D 2
H31F H 0.347928 0.533277 0.894216 0.069 Uiso 0.198(4) 1 calc R U P D 2
N77C N 1.0815(11) -0.2673(8) 0.8781(6) 0.0566(14) Uani 0.293(5) 1 d D . P A 2
C79C C 1.1091(15) -0.3377(9) 0.8880(11) 0.0835(17) Uani 0.293(5) 1 d D . P A 2
H79D H 1.069092 -0.378835 0.863545 0.125 Uiso 0.293(5) 1 calc R U P A 2
H79E H 1.114041 -0.341088 0.929677 0.125 Uiso 0.293(5) 1 calc R U P A 2
H79F H 1.162552 -0.340278 0.877577 0.125 Uiso 0.293(5) 1 calc R U P A 2
C78C C 1.0766(13) -0.2476(10) 0.8202(7) 0.0835(17) Uani 0.293(5) 1 d D . P A 2
H78D H 1.118861 -0.268697 0.802039 0.125 Uiso 0.293(5) 1 calc R U P A 2
H78E H 1.085452 -0.193502 0.824290 0.125 Uiso 0.293(5) 1 calc R U P A 2
H78F H 1.022284 -0.267355 0.795294 0.125 Uiso 0.293(5) 1 calc R U P A 2
C76C C 1.0625(10) -0.2189(8) 0.9185(7) 0.0500(15) Uani 0.293(5) 1 d D . P A 2
H76C H 1.070928 -0.230968 0.956799 0.060 Uiso 0.293(5) 1 calc R U P A 2

loop_
_atom_site_aniso_label
_atom_site_aniso_U_11
_atom_site_aniso_U_22
_atom_site_aniso_U_33
_atom_site_aniso_U_23
_atom_site_aniso_U_13
_atom_site_aniso_U_12
Mn1A 0.0279(2) 0.0506(3) 0.0303(2) 0.0035(2) 0.0064(2) 0.0084(2)
Mn2A 0.0302(3) 0.0490(3) 0.0309(3) 0.0016(2) 0.0081(2) 0.0105(2)
O1A 0.0314(12) 0.0557(15) 0.0331(12) 0.0078(11) 0.0076(10) 0.0102(11)
O2A 0.0323(12) 0.0510(14) 0.0306(11) 0.0038(11) 0.0070(9) 0.0087(11)
O3A 0.0323(12) 0.0494(14) 0.0314(11) 0.0052(10) 0.0081(9) 0.0098(10)
O4A 0.0345(12) 0.0518(14) 0.0328(12) 0.0054(11) 0.0047(10) 0.0070(11)
O5A 0.0297(12) 0.0477(14) 0.0331(12) 0.0032(11) 0.0081(9) 0.0084(11)
O75A 0.0510(15) 0.0519(15) 0.0444(14) 0.0007(12) 0.0078(12) 0.0159(13)
O70A 0.0321(13) 0.0625(17) 0.0459(14) 0.0072(13) 0.0146(11) 0.0105(12)
N77A 0.063(3) 0.048(2) 0.060(4) 0.003(3) 0.019(4) 0.014(2)
N72A 0.0395(17) 0.073(2) 0.0476(18) 0.0155(17) 0.0135(14) 0.0079(16)
C1A 0.0295(16) 0.051(2) 0.0336(17) 0.0018(15) 0.0072(13) 0.0066(15)
C2A 0.0258(15) 0.049(2) 0.0333(16) 0.0024(15) 0.0083(13) 0.0094(14)
C3A 0.0279(16) 0.0434(19) 0.0396(18) 0.0042(15) 0.0101(14) 0.0058(14)
C4A 0.0279(16) 0.047(2) 0.0373(17) 0.0072(15) 0.0089(13) 0.0091(14)
C5A 0.0299(16) 0.0456(19) 0.0326(16) 0.0030(15) 0.0077(13) 0.0089(14)
C6A 0.0256(15) 0.0449(19) 0.0364(17) 0.0035(15) 0.0088(13) 0.0095(14)
C7A 0.0261(15) 0.048(2) 0.0320(16) 0.0055(15) 0.0068(13) 0.0102(14)
C8A 0.0351(17) 0.048(2) 0.0353(17) 0.0031(15) 0.0092(14) 0.0136(15)
C9A 0.0356(17) 0.0414(19) 0.0355(17) 0.0019(15) 0.0067(14) 0.0041(15)
C10A 0.0385(18) 0.049(2) 0.0356(18) 0.0013(16) 0.0074(15) 0.0046(16)
C11A 0.0372(18) 0.049(2) 0.0367(18) 0.0006(16) 0.0031(15) 0.0027(16)
C12A 0.0334(18) 0.057(2) 0.0403(19) 0.0039(17) 0.0044(15) 0.0021(16)
C13A 0.0361(18) 0.048(2) 0.0379(18) 0.0012(16) 0.0048(15) 0.0008(16)
C14A 0.0375(18) 0.047(2) 0.0324(17) 0.0028(15) 0.0048(14) 0.0053(15)
C15A 0.0333(17) 0.056(2) 0.0383(18) 0.0072(17) 0.0048(15) -0.0006(16)
C16A 0.0255(16) 0.055(2) 0.0403(18) 0.0093(17) 0.0074(14) 0.0023(15)
C17A 0.0297(17) 0.070(3) 0.0376(19) 0.0122(18) 0.0059(14) 0.0016(17)
C18A 0.0282(17) 0.063(2) 0.050(2) 0.0168(19) 0.0098(15) 0.0099(16)
C19A 0.0301(17) 0.061(2) 0.044(2) 0.0138(18) 0.0111(15) 0.0106(16)
C20A 0.0286(16) 0.060(2) 0.0384(18) 0.0108(17) 0.0119(14) 0.0095(16)
C21A 0.0301(16) 0.055(2) 0.0388(18) 0.0111(17) 0.0104(14) 0.0083(16)
C22A 0.0327(17) 0.059(2) 0.0384(18) 0.0048(17) 0.0132(14) 0.0145(16)
C23A 0.0335(17) 0.053(2) 0.0354(17) -0.0010(16) 0.0101(14) 0.0103(16)
C24A 0.0396(19) 0.051(2) 0.044(2) 0.0005(17) 0.0141(16) 0.0159(17)
C25A 0.044(2) 0.050(2) 0.0416(19) -0.0015(16) 0.0144(16) 0.0144(17)
C26A 0.0389(18) 0.048(2) 0.0408(19) 0.0004(16) 0.0151(15) 0.0061(16)
C27A 0.0318(17) 0.049(2) 0.0314(16) -0.0017(15) 0.0077(13) 0.0091(15)
C28A 0.0326(17) 0.049(2) 0.0314(16) 0.0003(15) 0.0068(13) 0.0099(15)
C29A 0.0348(17) 0.0446(19) 0.0403(18) 0.0074(16) 0.0096(15) 0.0087(15)
C30A 0.046(2) 0.051(2) 0.044(2) 0.0053(17) 0.0105(17) 0.0096(17)
C31A 0.0365(18) 0.049(2) 0.0433(19) 0.0075(17) 0.0080(15) 0.0068(16)
C32A 0.0358(18) 0.055(2) 0.0424(19) 0.0091(17) 0.0128(15) 0.0125(16)
C33A 0.049(2) 0.064(3) 0.053(2) 0.015(2) 0.0125(19) -0.002(2)
C34A 0.059(2) 0.045(2) 0.053(2) 0.0102(18) 0.0124(19) 0.0066(19)
C35A 0.057(2) 0.059(2) 0.051(2) 0.015(2) 0.0100(19) 0.016(2)
C36A 0.045(2) 0.058(2) 0.0400(19) 0.0090(18) 0.0030(16) 0.0078(18)
C37A 0.058(2) 0.056(2) 0.041(2) 0.0129(18) 0.0150(18) 0.0093(19)
C38A 0.043(2) 0.063(2) 0.047(2) 0.0153(19) 0.0183(17) 0.0130(18)
C39A 0.0412(19) 0.056(2) 0.0346(18) 0.0079(17) 0.0065(15) 0.0024(17)
C68A 0.072(2) 0.0513(16) 0.0609(18) 0.0084(14) 0.0249(15) 0.0247(15)
C40A 0.0578(18) 0.0649(19) 0.0392(15) 0.0096(14) 0.0055(13) 0.0068(15)
C41A 0.0578(18) 0.0649(19) 0.0392(15) 0.0096(14) 0.0055(13) 0.0068(15)
C42A 0.0578(18) 0.0649(19) 0.0392(15) 0.0096(14) 0.0055(13) 0.0068(15)
C43A 0.059(2) 0.084(2) 0.040(2) 0.0133(19) 0.0010(17) 0.0003(18)
C44A 0.0590(18) 0.074(2) 0.045(2) 0.0206(18) 0.0050(17) 0.0136(16)
C45A 0.0590(18) 0.074(2) 0.045(2) 0.0206(18) 0.0050(17) 0.0136(16)
C46A 0.0590(18) 0.074(2) 0.045(2) 0.0206(18) 0.0050(17) 0.0136(16)
C47A 0.059(2) 0.084(2) 0.040(2) 0.0133(19) 0.0010(17) 0.0003(18)
C48A 0.059(2) 0.084(2) 0.040(2) 0.0133(19) 0.0010(17) 0.0003(18)
C49A 0.0356(19) 0.072(3) 0.045(2) 0.017(2) 0.0063(16) 0.0148(18)
C50A 0.056(3) 0.099(4) 0.058(3) 0.029(3) 0.017(2) 0.032(3)
C51A 0.043(2) 0.076(3) 0.069(3) 0.016(2) 0.005(2) 0.016(2)
C52A 0.039(2) 0.076(3) 0.058(2) 0.015(2) 0.0099(18) 0.018(2)
C53A 0.039(2) 0.083(3) 0.060(3) 0.014(2) 0.0050(19) 0.017(2)
C54A 0.075(3) 0.095(4) 0.047(2) 0.011(2) -0.005(2) 0.035(3)
C55A 0.063(3) 0.105(4) 0.057(3) 0.025(3) 0.020(2) 0.034(3)
C56A 0.068(3) 0.094(4) 0.077(3) 0.034(3) 0.018(3) 0.029(3)
C57A 0.054(3) 0.070(3) 0.066(3) 0.016(2) 0.012(2) 0.024(2)
C58A 0.047(2) 0.082(3) 0.062(3) 0.014(2) 0.008(2) 0.020(2)
C59A 0.053(2) 0.051(2) 0.050(2) 0.0069(18) 0.0213(18) 0.0192(18)
C60A 0.072(2) 0.0513(16) 0.0609(18) 0.0084(14) 0.0249(15) 0.0247(15)
C61A 0.072(2) 0.0513(16) 0.0609(18) 0.0084(14) 0.0249(15) 0.0247(15)
C62A 0.108(3) 0.075(2) 0.073(3) 0.0269(19) 0.050(2) 0.041(2)
C63A 0.091(2) 0.059(2) 0.073(2) 0.0201(18) 0.0339(18) 0.0331(18)
C64A 0.091(2) 0.059(2) 0.073(2) 0.0201(18) 0.0339(18) 0.0331(18)
C65A 0.091(2) 0.059(2) 0.073(2) 0.0201(18) 0.0339(18) 0.0331(18)
C66A 0.108(3) 0.075(2) 0.073(3) 0.0269(19) 0.050(2) 0.041(2)
C67A 0.108(3) 0.075(2) 0.073(3) 0.0269(19) 0.050(2) 0.041(2)
C78A 0.103(5) 0.060(3) 0.093(4) 0.006(3) 0.034(4) 0.027(3)
C76A 0.043(4) 0.052(4) 0.052(3) -0.001(3) 0.013(3) 0.005(3)
C79A 0.103(5) 0.060(3) 0.093(4) 0.006(3) 0.034(4) 0.027(3)
C73A 0.043(2) 0.092(3) 0.050(2) 0.025(2) 0.0162(18) 0.021(2)
C74A 0.081(4) 0.090(4) 0.083(4) 0.014(3) 0.026(3) -0.021(3)
C71A 0.0353(19) 0.076(3) 0.046(2) 0.013(2) 0.0155(16) 0.015(2)
Mn1B 0.0324(3) 0.0415(3) 0.0361(3) -0.0018(2) 0.0145(2) 0.0064(2)
Mn2B 0.0368(3) 0.0408(3) 0.0405(3) -0.0032(2) 0.0182(2) 0.0040(2)
O1B 0.0339(12) 0.0470(14) 0.0389(13) 0.0009(11) 0.0150(10) 0.0093(10)
O2B 0.0334(12) 0.0464(14) 0.0403(13) -0.0036(11) 0.0153(10) 0.0069(10)
O3B 0.0339(12) 0.0435(13) 0.0368(12) -0.0031(10) 0.0151(10) 0.0083(10)
O4B 0.0331(12) 0.0455(13) 0.0394(12) -0.0015(11) 0.0178(10) 0.0082(10)
O5B 0.0394(13) 0.0448(14) 0.0424(13) -0.0032(11) 0.0212(11) 0.0063(11)
O70B 0.0589(17) 0.0492(15) 0.0508(16) 0.0044(13) 0.0188(14) 0.0101(13)
O75B 0.0445(15) 0.0555(17) 0.0561(17) -0.0086(14) 0.0073(13) -0.0011(13)
N72B 0.061(2) 0.070(3) 0.095(3) 0.027(2) 0.023(2) 0.023(2)
N77B 0.047(2) 0.054(2) 0.084(3) -0.0004(19) 0.0118(19) 0.0138(16)
C1B 0.0393(18) 0.0381(18) 0.0412(18) -0.0008(15) 0.0177(15) 0.0038(15)
C2B 0.0366(18) 0.0410(19) 0.047(2) 0.0073(16) 0.0155(15) 0.0100(15)
C3B 0.0391(18) 0.0413(19) 0.0451(19) 0.0036(16) 0.0169(16) 0.0049(15)
C4B 0.0407(19) 0.051(2) 0.0423(19) 0.0066(17) 0.0160(16) 0.0099(16)
C5B 0.043(2) 0.051(2) 0.0384(18) 0.0016(16) 0.0116(16) 0.0069(17)
C6B 0.0391(18) 0.0433(19) 0.0388(18) 0.0036(15) 0.0119(15) 0.0093(15)
C7B 0.0358(18) 0.045(2) 0.0434(19) 0.0047(16) 0.0159(15) 0.0100(15)
C8B 0.0367(18) 0.055(2) 0.0378(18) 0.0051(17) 0.0100(15) 0.0096(16)
C9B 0.0318(17) 0.047(2) 0.0384(18) -0.0037(15) 0.0093(14) 0.0044(15)
C10B 0.0401(19) 0.053(2) 0.0364(18) -0.0018(16) 0.0109(15) 0.0049(17)
C11B 0.0360(18) 0.051(2) 0.0362(18) -0.0038(16) 0.0102(15) 0.0039(16)
C12B 0.0326(17) 0.0433(19) 0.0411(18) -0.0035(15) 0.0125(14) 0.0039(15)
C13B 0.0310(16) 0.0438(19) 0.0385(18) -0.0047(15) 0.0092(14) -0.0005(14)
C14B 0.0299(16) 0.046(2) 0.0383(18) -0.0057(15) 0.0099(14) 0.0031(15)
C15B 0.0360(18) 0.0423(19) 0.0444(19) 0.0009(16) 0.0167(15) 0.0052(15)
C16B 0.0391(18) 0.0448(19) 0.0355(17) 0.0044(15) 0.0143(14) 0.0076(15)
C17B 0.045(2) 0.0403(19) 0.0378(18) -0.0009(15) 0.0125(15) 0.0113(16)
C18B 0.046(2) 0.048(2) 0.0348(17) 0.0051(16) 0.0143(15) 0.0137(17)
C19B 0.0397(19) 0.050(2) 0.0376(18) 0.0020(16) 0.0102(15) 0.0119(16)
C20B 0.0418(19) 0.0452(19) 0.0336(17) 0.0051(15) 0.0137(15) 0.0112(16)
C21B 0.0389(18) 0.0422(19) 0.0354(17) 0.0016(15) 0.0160(14) 0.0080(15)
C22B 0.0365(18) 0.047(2) 0.0350(17) -0.0029(15) 0.0105(14) 0.0080(15)
C23B 0.0369(17) 0.0438(19) 0.0326(17) -0.0015(15) 0.0102(14) 0.0058(15)
C24B 0.0333(17) 0.048(2) 0.0409(19) 0.0025(16) 0.0102(15) 0.0069(15)
C25B 0.0337(17) 0.046(2) 0.0440(19) -0.0031(16) 0.0111(15) 0.0030(15)
C26B 0.0365(18) 0.045(2) 0.0432(19) 0.0024(16) 0.0158(15) 0.0044(15)
C27B 0.0375(18) 0.0425(19) 0.0373(18) -0.0042(15) 0.0108(15) 0.0052(15)
C28B 0.0327(17) 0.0459(19) 0.0339(17) -0.0044(15) 0.0142(14) 0.0044(15)
C29B 0.043(2) 0.052(2) 0.0404(19) 0.0041(17) 0.0153(16) 0.0083(17)
C30B 0.0521(17) 0.071(2) 0.0540(18) 0.0068(16) 0.0259(14) 0.0104(16)
C31B 0.0521(17) 0.071(2) 0.0540(18) 0.0068(16) 0.0259(14) 0.0104(16)
C32B 0.0521(17) 0.071(2) 0.0540(18) 0.0068(16) 0.0259(14) 0.0104(16)
C33B 0.066(2) 0.077(3) 0.056(2) 0.0117(18) 0.0262(17) 0.011(2)
C34B 0.066(2) 0.077(3) 0.056(2) 0.0117(18) 0.0262(17) 0.011(2)
C35B 0.0504(18) 0.076(3) 0.0539(19) 0.0003(17) 0.0205(15) 0.0140(18)
C36B 0.0504(18) 0.076(3) 0.0539(19) 0.0003(17) 0.0205(15) 0.0140(18)
C37B 0.066(2) 0.077(3) 0.056(2) 0.0117(18) 0.0262(17) 0.011(2)
C38B 0.0504(18) 0.076(3) 0.0539(19) 0.0003(17) 0.0205(15) 0.0140(18)
C39B 0.056(2) 0.055(2) 0.0383(19) -0.0002(17) 0.0195(17) 0.0165(19)
C40B 0.083(3) 0.089(3) 0.058(3) 0.008(3) 0.032(2) 0.039(3)
C41B 0.049(2) 0.064(3) 0.061(3) -0.004(2) 0.028(2) 0.008(2)
C42B 0.066(3) 0.068(3) 0.049(2) -0.015(2) 0.023(2) -0.002(2)
C43B 0.090(4) 0.079(3) 0.053(3) -0.012(2) 0.028(3) 0.012(3)
C44B 0.092(4) 0.093(4) 0.058(3) -0.009(3) 0.037(3) 0.026(3)
C45B 0.089(4) 0.087(4) 0.063(3) 0.018(3) 0.039(3) 0.039(3)
C46B 0.091(4) 0.120(5) 0.084(4) 0.011(3) 0.046(3) 0.058(4)
C47B 0.069(3) 0.072(3) 0.060(3) 0.000(2) 0.039(2) 0.015(2)
C48B 0.099(4) 0.077(3) 0.054(3) -0.004(2) 0.043(3) 0.010(3)
C49B 0.051(2) 0.051(2) 0.043(2) 0.0067(17) 0.0159(17) 0.0203(18)
C50B 0.049(2) 0.053(2) 0.0358(18) 0.0034(16) 0.0133(16) 0.0203(18)
C51B 0.051(2) 0.065(3) 0.045(2) 0.0006(19) 0.0111(18) 0.023(2)
C52B 0.056(2) 0.051(2) 0.046(2) 0.0070(17) 0.0190(18) 0.0211(19)
C53B 0.059(2) 0.053(2) 0.048(2) 0.0066(18) 0.0179(19) 0.025(2)
C54B 0.055(2) 0.061(2) 0.045(2) 0.0007(19) 0.0161(18) 0.028(2)
C55B 0.057(2) 0.066(3) 0.041(2) 0.0084(19) 0.0220(18) 0.024(2)
C56B 0.050(2) 0.065(3) 0.063(3) 0.006(2) 0.021(2) 0.022(2)
C57B 0.049(2) 0.073(3) 0.048(2) -0.002(2) 0.0080(18) 0.030(2)
C58B 0.068(3) 0.066(3) 0.044(2) 0.0087(19) 0.0162(19) 0.035(2)
C59B 0.0343(18) 0.054(2) 0.0423(19) 0.0036(17) 0.0137(15) 0.0075(16)
C60B 0.042(2) 0.072(3) 0.044(2) 0.0093(19) 0.0151(17) 0.0177(19)
C61B 0.0358(18) 0.053(2) 0.050(2) 0.0011(18) 0.0148(16) 0.0076(17)
C62B 0.0379(19) 0.052(2) 0.054(2) 0.0035(18) 0.0116(17) 0.0095(17)
C63B 0.051(2) 0.075(3) 0.089(3) 0.028(3) 0.041(2) 0.025(2)
C64B 0.054(2) 0.087(3) 0.050(2) 0.020(2) 0.023(2) 0.029(2)
C65B 0.046(2) 0.085(3) 0.048(2) -0.002(2) 0.0148(18) 0.025(2)
C66B 0.042(2) 0.058(2) 0.049(2) 0.0018(19) 0.0131(17) 0.0173(18)
C67B 0.0341(19) 0.062(2) 0.056(2) 0.001(2) 0.0107(17) 0.0122(18)
C68B 0.0339(19) 0.059(2) 0.069(3) 0.004(2) 0.0124(18) 0.0083(18)
C74B 0.089(4) 0.076(3) 0.129(5) 0.027(3) 0.064(4) 0.039(3)
C73B 0.066(3) 0.133(6) 0.128(5) 0.071(5) 0.010(4) 0.024(4)
C71B 0.062(3) 0.057(3) 0.069(3) 0.013(2) 0.026(2) 0.018(2)
C79B 0.072(3) 0.076(3) 0.091(4) -0.009(3) -0.001(3) 0.020(3)
C78B 0.064(3) 0.075(3) 0.080(3) 0.009(3) 0.019(3) 0.018(3)
C76B 0.059(3) 0.054(3) 0.076(3) 0.005(2) 0.025(2) 0.011(2)
O80 0.070(2) 0.078(2) 0.0524(18) 0.0101(17) -0.0047(16) -0.0124(17)
N82 0.068(2) 0.062(2) 0.057(2) 0.0119(19) -0.0076(19) -0.008(2)
C84 0.076(4) 0.082(4) 0.086(4) 0.011(3) 0.008(3) -0.017(3)
C83 0.110(5) 0.072(3) 0.058(3) 0.001(3) -0.005(3) -0.009(3)
C81 0.064(3) 0.071(3) 0.055(3) 0.017(2) -0.007(2) -0.010(2)
N85 0.132(5) 0.122(4) 0.097(4) 0.045(4) 0.042(3) 0.071(4)
C86 0.073(3) 0.081(3) 0.055(3) 0.014(3) 0.017(2) 0.035(3)
C87 0.045(2) 0.068(3) 0.054(2) 0.007(2) 0.0067(19) 0.007(2)
N88 0.065(3) 0.141(4) 0.066(3) -0.016(3) 0.025(2) 0.016(3)
C89 0.047(2) 0.077(3) 0.050(2) 0.003(2) 0.0078(19) 0.005(2)
C90 0.041(2) 0.060(2) 0.056(2) 0.001(2) 0.0122(18) 0.0099(18)
C44C 0.0590(18) 0.074(2) 0.045(2) 0.0206(18) 0.0050(17) 0.0136(16)
C43C 0.0590(18) 0.074(2) 0.045(2) 0.0206(18) 0.0050(17) 0.0136(16)
C48C 0.059(2) 0.084(2) 0.040(2) 0.0133(19) 0.0010(17) 0.0003(18)
C45C 0.0590(18) 0.074(2) 0.045(2) 0.0206(18) 0.0050(17) 0.0136(16)
C46C 0.059(2) 0.084(2) 0.040(2) 0.0133(19) 0.0010(17) 0.0003(18)
C47C 0.059(2) 0.084(2) 0.040(2) 0.0133(19) 0.0010(17) 0.0003(18)
C41C 0.0578(18) 0.0649(19) 0.0392(15) 0.0096(14) 0.0055(13) 0.0068(15)
C42C 0.0578(18) 0.0649(19) 0.0392(15) 0.0096(14) 0.0055(13) 0.0068(15)
C40C 0.0578(18) 0.0649(19) 0.0392(15) 0.0096(14) 0.0055(13) 0.0068(15)
C60C 0.072(2) 0.0513(16) 0.0609(18) 0.0084(14) 0.0249(15) 0.0247(15)
C62C 0.072(2) 0.0513(16) 0.0609(18) 0.0084(14) 0.0249(15) 0.0247(15)
C61C 0.072(2) 0.0513(16) 0.0609(18) 0.0084(14) 0.0249(15) 0.0247(15)
C68C 0.108(3) 0.075(2) 0.073(3) 0.0269(19) 0.050(2) 0.041(2)
C67C 0.108(3) 0.075(2) 0.073(3) 0.0269(19) 0.050(2) 0.041(2)
C66C 0.091(2) 0.059(2) 0.073(2) 0.0201(18) 0.0339(18) 0.0331(18)
C65C 0.091(2) 0.059(2) 0.073(2) 0.0201(18) 0.0339(18) 0.0331(18)
C64C 0.091(2) 0.059(2) 0.073(2) 0.0201(18) 0.0339(18) 0.0331(18)
C63C 0.108(3) 0.075(2) 0.073(3) 0.0269(19) 0.050(2) 0.041(2)
O91A 0.069(3) 0.099(3) 0.084(3) 0.011(3) 0.023(2) 0.028(3)
C92 0.127(6) 0.155(7) 0.106(5) 0.043(5) 0.058(5) 0.078(6)
O91B 0.069(3) 0.099(3) 0.084(3) 0.011(3) 0.023(2) 0.028(3)
C30D 0.0521(17) 0.071(2) 0.0540(18) 0.0068(16) 0.0259(14) 0.0104(16)
C32D 0.0521(17) 0.071(2) 0.0540(18) 0.0068(16) 0.0259(14) 0.0104(16)
C34D 0.0504(18) 0.076(3) 0.0539(19) 0.0003(17) 0.0205(15) 0.0140(18)
C35D 0.0504(18) 0.076(3) 0.0539(19) 0.0003(17) 0.0205(15) 0.0140(18)
C36D 0.0504(18) 0.076(3) 0.0539(19) 0.0003(17) 0.0205(15) 0.0140(18)
C37D 0.066(2) 0.077(3) 0.056(2) 0.0117(18) 0.0262(17) 0.011(2)
C33D 0.066(2) 0.077(3) 0.056(2) 0.0117(18) 0.0262(17) 0.011(2)
C38D 0.066(2) 0.077(3) 0.056(2) 0.0117(18) 0.0262(17) 0.011(2)
C31D 0.0521(17) 0.071(2) 0.0540(18) 0.0068(16) 0.0259(14) 0.0104(16)
N77C 0.063(3) 0.048(2) 0.060(4) 0.003(3) 0.019(4) 0.014(2)
C79C 0.103(5) 0.060(3) 0.093(4) 0.006(3) 0.034(4) 0.027(3)
C78C 0.103(5) 0.060(3) 0.093(4) 0.006(3) 0.034(4) 0.027(3)
C76C 0.043(4) 0.052(4) 0.052(3) -0.001(3) 0.013(3) 0.005(3)

loop_
_atom_type_symbol
_atom_type_description
_atom_type_scat_dispersion_real
_atom_type_scat_dispersion_imag
_atom_type_scat_source
C C 0.0027 0.0018 'International Tables Vol C Tables 4.2.6.8 and 6.1.1.4'
H H 0.0000 0.0000 'International Tables Vol C Tables 4.2.6.8 and 6.1.1.4'
Mn Mn 0.3081 0.8121 'International Tables Vol C Tables 4.2.6.8 and 6.1.1.4'
N N 0.0051 0.0037 'International Tables Vol C Tables 4.2.6.8 and 6.1.1.4'
O O 0.0094 0.0069 'International Tables Vol C Tables 4.2.6.8 and 6.1.1.4'

loop_
_geom_angle_atom_site_label_1
_geom_angle_atom_site_label_2
_geom_angle_atom_site_label_3
_geom_angle
_geom_angle_site_symmetry_1
_geom_angle_site_symmetry_3
_geom_angle_publ_flag
O1A Mn1A Mn2A 141.02(7) . . ?
O1A Mn1A O2A 90.01(11) . . ?
O1A Mn1A O3A 175.49(11) . . ?
O1A Mn1A O4A 91.48(11) . . ?
O1A Mn1A O5A 99.18(10) . . ?
O2A Mn1A Mn2A 85.65(7) . . ?
O2A Mn1A O3A 87.68(10) . . ?
O2A Mn1A O5A 83.21(10) . . ?
O3A Mn1A Mn2A 42.62(7) . . ?
O3A Mn1A O5A 84.39(10) . . ?
O4A Mn1A Mn2A 96.58(8) . . ?
O4A Mn1A O2A 174.35(10) . . ?
O4A Mn1A O3A 90.46(10) . . ?
O4A Mn1A O5A 101.93(10) . . ?
O5A Mn1A Mn2A 41.83(7) . . ?
Mn1A Mn2A Mn2A 60.62(3) . 2_757 ?
O2A Mn2A Mn1A 131.52(7) 2_757 . ?
O2A Mn2A Mn2A 81.21(6) 2_757 2_757 ?
O3A Mn2A Mn1A 37.09(6) . . ?
O3A Mn2A Mn2A 85.57(6) . 2_757 ?
O3A Mn2A O2A 166.62(8) . 2_757 ?
O5A Mn2A Mn1A 39.84(7) . . ?
O5A Mn2A Mn1A 91.98(7) 2_757 . ?
O5A Mn2A Mn2A 41.73(6) 2_757 2_757 ?
O5A Mn2A Mn2A 42.18(7) . 2_757 ?
O5A Mn2A O2A 91.84(9) . 2_757 ?
O5A Mn2A O2A 75.03(9) 2_757 2_757 ?
O5A Mn2A O3A 96.35(9) 2_757 . ?
O5A Mn2A O3A 76.88(9) . . ?
O5A Mn2A O5A 83.92(11) . 2_757 ?
O75A Mn2A Mn1A 97.58(8) . . ?
O75A Mn2A Mn2A 135.78(8) . 2_757 ?
O75A Mn2A O2A 89.52(10) . 2_757 ?
O75A Mn2A O3A 98.63(10) . . ?
O75A Mn2A O5A 164.51(10) . 2_757 ?
O75A Mn2A O5A 95.64(11) . . ?
O75A Mn2A O70A 89.53(11) . . ?
O70A Mn2A Mn1A 125.77(7) . . ?
O70A Mn2A Mn2A 134.68(8) . 2_757 ?
O70A Mn2A O2A 102.06(9) . 2_757 ?
O70A Mn2A O3A 88.68(9) . . ?
O70A Mn2A O5A 165.22(10) . . ?
O70A Mn2A O5A 94.74(10) . 2_757 ?
C21A O1A Mn1A 122.1(2) . . ?
Mn1A O2A Mn2A 101.65(11) . 2_757 ?
C28A O2A Mn1A 123.5(2) . . ?
C28A O2A Mn2A 134.8(2) . 2_757 ?
Mn1A O3A Mn2A 100.29(10) . . ?
C7A O3A Mn1A 121.71(19) . . ?
C7A O3A Mn2A 137.87(19) . . ?
C14A O4A Mn1A 122.4(2) . . ?
Mn1A O5A Mn2A 99.42(11) . 2_757 ?
Mn1A O5A Mn2A 98.32(11) . . ?
Mn1A O5A H5A 110(3) . . ?
Mn2A O5A Mn2A 96.08(11) . 2_757 ?
Mn2A O5A H5A 120(3) . . ?
Mn2A O5A H5A 128(3) 2_757 . ?
C76A O75A Mn2A 127.7(4) . . ?
C76C O75A Mn2A 141.8(8) . . ?
C71A O70A Mn2A 124.4(2) . . ?
C76A N77A C78A 119.4(6) . . ?
C76A N77A C79A 124.2(7) . . ?
C79A N77A C78A 115.7(6) . . ?
C73A N72A C74A 117.2(4) . . ?
C71A N72A C73A 121.3(4) . . ?
C71A N72A C74A 121.3(4) . . ?
H1AA C1A H1AB 107.8 . . ?
C2A C1A H1AA 109.0 . . ?
C2A C1A H1AB 109.0 . . ?
C2A C1A C27A 112.8(3) . . ?
C27A C1A H1AA 109.0 . . ?
C27A C1A H1AB 109.0 . . ?
C3A C2A C1A 119.8(3) . . ?
C7A C2A C1A 120.4(3) . . ?
C7A C2A C3A 119.8(3) . . ?
C2A C3A H3A 119.0 . . ?
C4A C3A C2A 122.1(3) . . ?
C4A C3A H3A 119.0 . . ?
C3A C4A C29A 124.2(3) . . ?
C5A C4A C3A 116.5(3) . . ?
C5A C4A C29A 119.2(3) . . ?
C4A C5A H5AA 118.2 . . ?
C4A C5A C6A 123.6(3) . . ?
C6A C5A H5AA 118.2 . . ?
C5A C6A C7A 118.5(3) . . ?
C5A C6A C8A 119.9(3) . . ?
C7A C6A C8A 121.2(3) . . ?
O3A C7A C2A 121.1(3) . . ?
O3A C7A C6A 119.5(3) . . ?
C2A C7A C6A 119.4(3) . . ?
C6A C8A H8AA 110.2 . . ?
C6A C8A H8AB 110.2 . . ?
C6A C8A C9A 107.4(3) . . ?
H8AA C8A H8AB 108.5 . . ?
C9A C8A H8AA 110.2 . . ?
C9A C8A H8AB 110.2 . . ?
C10A C9A C8A 121.5(3) . . ?
C10A C9A C14A 119.2(3) . . ?
C14A C9A C8A 119.0(3) . . ?
C9A C10A H10A 118.8 . . ?
C9A C10A C11A 122.5(3) . . ?
C11A C10A H10A 118.8 . . ?
C10A C11A C39A 120.6(3) . . ?
C12A C11A C10A 116.5(3) . . ?
C12A C11A C39A 122.8(3) . . ?
C11A C12A H12A 118.3 . . ?
C11A C12A C13A 123.4(3) . . ?
C13A C12A H12A 118.3 . . ?
C12A C13A C14A 118.9(3) . . ?
C12A C13A C15A 120.9(3) . . ?
C14A C13A C15A 120.2(3) . . ?
O4A C14A C9A 120.4(3) . . ?
O4A C14A C13A 120.2(3) . . ?
C13A C14A C9A 119.4(3) . . ?
C13A C15A H15A 109.3 . . ?
C13A C15A H15B 109.3 . . ?
H15A C15A H15B 108.0 . . ?
C16A C15A C13A 111.6(3) . . ?
C16A C15A H15A 109.3 . . ?
C16A C15A H15B 109.3 . . ?
C17A C16A C15A 121.2(3) . . ?
C17A C16A C21A 118.7(4) . . ?
C21A C16A C15A 119.9(3) . . ?
C16A C17A H17A 118.7 . . ?
C16A C17A C18A 122.6(4) . . ?
C18A C17A H17A 118.7 . . ?
C17A C18A C49A 120.0(4) . . ?
C19A C18A C17A 117.1(3) . . ?
C19A C18A C49A 122.8(4) . . ?
C18A C19A H19A 118.8 . . ?
C18A C19A C20A 122.4(4) . . ?
C20A C19A H19A 118.8 . . ?
C19A C20A C21A 119.7(3) . . ?
C19A C20A C22A 119.5(3) . . ?
C21A C20A C22A 120.7(3) . . ?
O1A C21A C16A 120.0(3) . . ?
O1A C21A C20A 120.7(3) . . ?
C20A C21A C16A 119.3(3) . . ?
C20A C22A H22A 109.6 . . ?
C20A C22A H22B 109.6 . . ?
H22A C22A H22B 108.1 . . ?
C23A C22A C20A 110.1(3) . . ?
C23A C22A H22A 109.6 . . ?
C23A C22A H22B 109.6 . . ?
C24A C23A C22A 121.3(3) . . ?
C24A C23A C28A 118.8(3) . . ?
C28A C23A C22A 119.8(3) . . ?
C23A C24A H24A 118.4 . . ?
C23A C24A C25A 123.3(3) . . ?
C25A C24A H24A 118.4 . . ?
C24A C25A C26A 116.2(4) . . ?
C24A C25A C59A 123.1(3) . . ?
C26A C25A C59A 120.7(4) . . ?
C25A C26A H26A 118.5 . . ?
C27A C26A C25A 123.0(4) . . ?
C27A C26A H26A 118.5 . . ?
C26A C27A C1A 120.4(3) . . ?
C26A C27A C28A 119.5(3) . . ?
C28A C27A C1A 120.0(3) . . ?
O2A C28A C23A 119.1(3) . . ?
O2A C28A C27A 121.8(3) . . ?
C27A C28A C23A 119.1(3) . . ?
C4A C29A C30A 113.2(3) . . ?
C4A C29A C31A 110.0(3) . . ?
C4A C29A C32A 109.7(3) . . ?
C30A C29A C31A 107.9(3) . . ?
C30A C29A C32A 108.0(3) . . ?
C32A C29A C31A 107.9(3) . . ?
C29A C30A H30A 109.5 . . ?
C29A C30A H30B 109.5 . . ?
C29A C30A C34A 110.6(3) . . ?
H30A C30A H30B 108.1 . . ?
C34A C30A H30A 109.5 . . ?
C34A C30A H30B 109.5 . . ?
C29A C31A H31A 109.4 . . ?
C29A C31A H31B 109.4 . . ?
H31A C31A H31B 108.0 . . ?
C36A C31A C29A 111.4(3) . . ?
C36A C31A H31A 109.4 . . ?
C36A C31A H31B 109.4 . . ?
C29A C32A H32A 109.4 . . ?
C29A C32A H32B 109.4 . . ?
H32A C32A H32B 108.0 . . ?
C38A C32A C29A 111.4(3) . . ?
C38A C32A H32A 109.4 . . ?
C38A C32A H32B 109.4 . . ?
H33A C33A H33B 108.2 . . ?
C34A C33A H33A 109.8 . . ?
C34A C33A H33B 109.8 . . ?
C34A C33A C38A 109.5(3) . . ?
C38A C33A H33A 109.8 . . ?
C38A C33A H33B 109.8 . . ?
C30A C34A H34A 109.3 . . ?
C33A C34A C30A 109.7(3) . . ?
C33A C34A H34A 109.3 . . ?
C33A C34A C35A 109.1(3) . . ?
C35A C34A C30A 110.1(3) . . ?
C35A C34A H34A 109.3 . . ?
C34A C35A H35A 109.8 . . ?
C34A C35A H35B 109.8 . . ?
H35A C35A H35B 108.3 . . ?
C36A C35A C34A 109.2(3) . . ?
C36A C35A H35A 109.8 . . ?
C36A C35A H35B 109.8 . . ?
C31A C36A H36A 109.4 . . ?
C35A C36A C31A 109.5(3) . . ?
C35A C36A H36A 109.4 . . ?
C35A C36A C37A 109.7(3) . . ?
C37A C36A C31A 109.4(3) . . ?
C37A C36A H36A 109.4 . . ?
C36A C37A H37A 109.8 . . ?
C36A C37A H37B 109.8 . . ?
C36A C37A C38A 109.3(3) . . ?
H37A C37A H37B 108.3 . . ?
C38A C37A H37A 109.8 . . ?
C38A C37A H37B 109.8 . . ?
C32A C38A C33A 109.2(3) . . ?
C32A C38A C37A 109.9(3) . . ?
C32A C38A H38A 109.7 . . ?
C33A C38A C37A 108.7(3) . . ?
C33A C38A H38A 109.7 . . ?
C37A C38A H38A 109.7 . . ?
C11A C39A C40A 109.0(3) . . ?
C11A C39A C41A 112.6(3) . . ?
C11A C39A C42C 114.0(6) . . ?
C11A C39A C40C 108.3(6) . . ?
C40A C39A C41A 106.2(4) . . ?
C42A C39A C11A 111.8(3) . . ?
C42A C39A C40A 108.7(4) . . ?
C42A C39A C41A 108.3(4) . . ?
C41C C39A C11A 108.6(6) . . ?
C41C C39A C42C 109.7(10) . . ?
C41C C39A C40C 109.7(10) . . ?
C40C C39A C42C 106.5(10) . . ?
H68A C68A H68B 108.1 . . ?
C59A C68A H68A 109.6 . . ?
C59A C68A H68B 109.6 . . ?
C59A C68A C64A 110.1(4) . . ?
C64A C68A H68A 109.6 . . ?
C64A C68A H68B 109.6 . . ?
C39A C40A H40A 109.4 . . ?
C39A C40A H40B 109.4 . . ?
H40A C40A H40B 108.0 . . ?
C45A C40A C39A 111.2(4) . . ?
C45A C40A H40A 109.4 . . ?
C45A C40A H40B 109.4 . . ?
C39A C41A H41A 109.4 . . ?
C39A C41A H41B 109.4 . . ?
H41A C41A H41B 108.0 . . ?
C47A C41A C39A 111.3(5) . . ?
C47A C41A H41A 109.4 . . ?
C47A C41A H41B 109.4 . . ?
C39A C42A H42A 109.3 . . ?
C39A C42A H42B 109.3 . . ?
C39A C42A C43A 111.8(5) . . ?
H42A C42A H42B 107.9 . . ?
C43A C42A H42A 109.3 . . ?
C43A C42A H42B 109.3 . . ?
C42A C43A H43A 110.1 . . ?
C42A C43A C48A 106.7(5) . . ?
C44A C43A C42A 111.4(5) . . ?
C44A C43A H43A 110.1 . . ?
C44A C43A C48A 108.4(6) . . ?
C48A C43A H43A 110.1 . . ?
C43A C44A H44A 109.7 . . ?
C43A C44A H44B 109.7 . . ?
H44A C44A H44B 108.2 . . ?
C45A C44A C43A 109.9(6) . . ?
C45A C44A H44A 109.7 . . ?
C45A C44A H44B 109.7 . . ?
C40A C45A H45A 109.2 . . ?
C44A C45A C40A 111.1(5) . . ?
C44A C45A H45A 109.2 . . ?
C44A C45A C46A 108.9(6) . . ?
C46A C45A C40A 109.4(5) . . ?
C46A C45A H45A 109.2 . . ?
C45A C46A H46A 109.8 . . ?
C45A C46A H46B 109.8 . . ?
C45A C46A C47A 109.4(6) . . ?
H46A C46A H46B 108.2 . . ?
C47A C46A H46A 109.8 . . ?
C47A C46A H46B 109.8 . . ?
C41A C47A C46A 109.1(5) . . ?
C41A C47A H47A 110.0 . . ?
C46A C47A H47A 110.0 . . ?
C48A C47A C41A 108.8(6) . . ?
C48A C47A C46A 108.9(6) . . ?
C48A C47A H47A 110.0 . . ?
C43A C48A H48A 109.5 . . ?
C43A C48A H48B 109.5 . . ?
C47A C48A C43A 110.6(6) . . ?
C47A C48A H48A 109.5 . . ?
C47A C48A H48B 109.5 . . ?
H48A C48A H48B 108.1 . . ?
C18A C49A C51A 112.5(3) . . ?
C50A C49A C18A 109.6(3) . . ?
C50A C49A C51A 107.0(4) . . ?
C50A C49A C52A 110.3(4) . . ?
C52A C49A C18A 110.7(3) . . ?
C52A C49A C51A 106.7(3) . . ?
C49A C50A H50A 109.3 . . ?
C49A C50A H50B 109.3 . . ?
C49A C50A C55A 111.6(4) . . ?
H50A C50A H50B 108.0 . . ?
C55A C50A H50A 109.3 . . ?
C55A C50A H50B 109.3 . . ?
C49A C51A H51A 109.5 . . ?
C49A C51A H51B 109.5 . . ?
C49A C51A C57A 110.8(4) . . ?
H51A C51A H51B 108.1 . . ?
C57A C51A H51A 109.5 . . ?
C57A C51A H51B 109.5 . . ?
C49A C52A H52A 109.5 . . ?
C49A C52A H52B 109.5 . . ?
C49A C52A C53A 110.9(4) . . ?
H52A C52A H52B 108.1 . . ?
C53A C52A H52A 109.5 . . ?
C53A C52A H52B 109.5 . . ?
C52A C53A H53A 109.8 . . ?
C54A C53A C52A 108.7(4) . . ?
C54A C53A H53A 109.8 . . ?
C58A C53A C52A 108.5(4) . . ?
C58A C53A H53A 109.8 . . ?
C58A C53A C54A 110.2(4) . . ?
C53A C54A H54A 109.4 . . ?
C53A C54A H54B 109.4 . . ?
C53A C54A C55A 111.3(4) . . ?
H54A C54A H54B 108.0 . . ?
C55A C54A H54A 109.4 . . ?
C55A C54A H54B 109.4 . . ?
C50A C55A H55A 110.6 . . ?
C54A C55A C50A 106.6(4) . . ?
C54A C55A H55A 110.6 . . ?
C56A C55A C50A 107.9(4) . . ?
C56A C55A C54A 110.5(4) . . ?
C56A C55A H55A 110.6 . . ?
C55A C56A H56A 109.4 . . ?
C55A C56A H56B 109.4 . . ?
H56A C56A H56B 108.0 . . ?
C57A C56A C55A 111.2(4) . . ?
C57A C56A H56A 109.4 . . ?
C57A C56A H56B 109.4 . . ?
C51A C57A H57A 109.7 . . ?
C56A C57A C51A 107.9(4) . . ?
C56A C57A H57A 109.7 . . ?
C56A C57A C58A 111.6(4) . . ?
C58A C57A C51A 108.3(4) . . ?
C58A C57A H57A 109.7 . . ?
C53A C58A C57A 110.1(4) . . ?
C53A C58A H58A 109.6 . . ?
C53A C58A H58B 109.6 . . ?
C57A C58A H58A 109.6 . . ?
C57A C58A H58B 109.6 . . ?
H58A C58A H58B 108.2 . . ?
C25A C59A C68A 112.1(3) . . ?
C25A C59A C61A 109.9(3) . . ?
C25A C59A C62C 119.7(9) . . ?
C25A C59A C61C 111.8(10) . . ?
C60A C59A C25A 108.2(3) . . ?
C60A C59A C68A 109.2(4) . . ?
C60A C59A C61A 110.5(4) . . ?
C61A C59A C68A 106.9(4) . . ?
C60C C59A C25A 118.4(10) . . ?
C60C C59A C62C 108.7(16) . . ?
C60C C59A C61C 105.0(15) . . ?
C62C C59A C61C 88.3(16) . . ?
C59A C60A H60A 109.6 . . ?
C59A C60A H60B 109.6 . . ?
C59A C60A C66A 110.1(4) . . ?
H60A C60A H60B 108.2 . . ?
C66A C60A H60A 109.6 . . ?
C66A C60A H60B 109.6 . . ?
C59A C61A H61A 109.3 . . ?
C59A C61A H61B 109.3 . . ?
C59A C61A C62A 111.8(5) . . ?
H61A C61A H61B 107.9 . . ?
C62A C61A H61A 109.3 . . ?
C62A C61A H61B 109.3 . . ?
C61A C62A H62A 110.9 . . ?
C63A C62A C61A 109.1(5) . . ?
C63A C62A H62A 110.9 . . ?
C67A C62A C61A 107.5(5) . . ?
C67A C62A H62A 110.9 . . ?
C67A C62A C63A 107.5(6) . . ?
C62A C63A H63A 109.6 . . ?
C62A C63A H63B 109.6 . . ?
H63A C63A H63B 108.2 . . ?
C64A C63A C62A 110.1(6) . . ?
C64A C63A H63A 109.6 . . ?
C64A C63A H63B 109.6 . . ?
C68A C64A H64A 109.2 . . ?
C63A C64A C68A 111.0(5) . . ?
C63A C64A H64A 109.2 . . ?
C63A C64A C65A 109.2(6) . . ?
C65A C64A C68A 109.0(5) . . ?
C65A C64A H64A 109.2 . . ?
C64A C65A H65A 109.7 . . ?
C64A C65A H65B 109.7 . . ?
H65A C65A H65B 108.2 . . ?
C66A C65A C64A 110.1(5) . . ?
C66A C65A H65A 109.7 . . ?
C66A C65A H65B 109.7 . . ?
C60A C66A H66A 110.2 . . ?
C65A C66A C60A 109.0(5) . . ?
C65A C66A H66A 110.2 . . ?
C65A C66A C67A 108.1(5) . . ?
C67A C66A C60A 109.1(6) . . ?
C67A C66A H66A 110.2 . . ?
C62A C67A H67A 109.2 . . ?
C62A C67A H67B 109.2 . . ?
C66A C67A C62A 112.0(6) . . ?
C66A C67A H67A 109.2 . . ?
C66A C67A H67B 109.2 . . ?
H67A C67A H67B 107.9 . . ?
N77A C78A H78A 109.5 . . ?
N77A C78A H78B 109.5 . . ?
N77A C78A H78C 109.5 . . ?
H78A C78A H78B 109.5 . . ?
H78A C78A H78C 109.5 . . ?
H78B C78A H78C 109.5 . . ?
O75A C76A N77A 125.1(6) . . ?
O75A C76A H76A 117.5 . . ?
N77A C76A H76A 117.5 . . ?
N77A C79A H79A 109.5 . . ?
N77A C79A H79B 109.5 . . ?
N77A C79A H79C 109.5 . . ?
H79A C79A H79B 109.5 . . ?
H79A C79A H79C 109.5 . . ?
H79B C79A H79C 109.5 . . ?
N72A C73A H73A 109.5 . . ?
N72A C73A H73B 109.5 . . ?
N72A C73A H73C 109.5 . . ?
H73A C73A H73B 109.5 . . ?
H73A C73A H73C 109.5 . . ?
H73B C73A H73C 109.5 . . ?
N72A C74A H74A 109.5 . . ?
N72A C74A H74B 109.5 . . ?
N72A C74A H74C 109.5 . . ?
H74A C74A H74B 109.5 . . ?
H74A C74A H74C 109.5 . . ?
H74B C74A H74C 109.5 . . ?
O70A C71A N72A 124.0(4) . . ?
O70A C71A H71A 118.0 . . ?
N72A C71A H71A 118.0 . . ?
O1B Mn1B O2B 90.05(11) . . ?
O1B Mn1B O3B 175.52(9) . . ?
O1B Mn1B O4B 90.77(11) . . ?
O1B Mn1B O5B 101.55(10) . . ?
O2B Mn1B O3B 90.30(11) . . ?
O2B Mn1B O4B 177.24(10) . . ?
O2B Mn1B O5B 99.57(10) . . ?
O3B Mn1B O5B 82.79(10) . . ?
O4B Mn1B O3B 88.68(10) . . ?
O4B Mn1B O5B 82.84(10) . . ?
O3B Mn2B O4B 165.30(9) . 2_666 ?
O3B Mn2B O5B 95.79(9) . 2_666 ?
O5B Mn2B O3B 74.90(9) . . ?
O5B Mn2B O4B 74.48(9) 2_666 2_666 ?
O5B Mn2B O4B 92.72(9) . 2_666 ?
O5B Mn2B O5B 83.00(11) . 2_666 ?
O70B Mn2B O3B 88.29(10) . . ?
O70B Mn2B O4B 103.33(10) . 2_666 ?
O70B Mn2B O5B 162.76(10) . . ?
O70B Mn2B O5B 95.16(11) . 2_666 ?
O75B Mn2B O3B 103.33(10) . . ?
O75B Mn2B O4B 85.61(10) . 2_666 ?
O75B Mn2B O5B 96.20(11) . . ?
O75B Mn2B O5B 159.99(10) . 2_666 ?
O75B Mn2B O70B 91.30(12) . . ?
C7B O1B Mn1B 124.6(2) . . ?
C14B O2B Mn1B 119.6(2) . . ?
Mn1B O3B Mn2B 102.84(10) . . ?
C21B O3B Mn1B 124.6(2) . . ?
C21B O3B Mn2B 132.3(2) . . ?
Mn1B O4B Mn2B 102.94(10) . 2_666 ?
C28B O4B Mn1B 118.29(19) . . ?
C28B O4B Mn2B 138.7(2) . 2_666 ?
Mn1B O5B Mn2B 99.06(10) . 2_666 ?
Mn1B O5B Mn2B 99.35(10) . . ?
Mn1B O5B H5B 110(3) . . ?
Mn2B O5B Mn2B 97.00(11) . 2_666 ?
Mn2B O5B H5B 125(3) . . ?
Mn2B O5B H5B 122(3) 2_666 . ?
C71B O70B Mn2B 129.0(3) . . ?
C76B O75B Mn2B 137.4(3) . . ?
C74B N72B C73B 119.0(5) . . ?
C71B N72B C74B 120.9(5) . . ?
C71B N72B C73B 120.0(5) . . ?
C79B N77B C78B 120.1(4) . . ?
C76B N77B C79B 121.6(5) . . ?
C76B N77B C78B 118.2(4) . . ?
H1BA C1B H1BB 108.4 . . ?
C2B C1B H1BA 110.0 . . ?
C2B C1B H1BB 110.0 . . ?
C27B C1B H1BA 110.0 . . ?
C27B C1B H1BB 110.0 . . ?
C27B C1B C2B 108.6(3) . . ?
C3B C2B C1B 119.4(3) . . ?
C3B C2B C7B 119.2(3) . . ?
C7B C2B C1B 121.0(3) . . ?
C2B C3B H3B 118.5 . . ?
C4B C3B C2B 123.0(3) . . ?
C4B C3B H3B 118.5 . . ?
C3B C4B C5B 116.3(3) . . ?
C3B C4B C29B 121.7(3) . . ?
C5B C4B C29B 122.0(3) . . ?
C4B C5B H5BA 118.5 . . ?
C6B C5B C4B 123.1(3) . . ?
C6B C5B H5BA 118.5 . . ?
C5B C6B C7B 119.0(3) . . ?
C5B C6B C8B 120.6(3) . . ?
C7B C6B C8B 120.3(3) . . ?
O1B C7B C2B 120.2(3) . . ?
O1B C7B C6B 120.4(3) . . ?
C2B C7B C6B 119.4(3) . . ?
C6B C8B H8BA 109.3 . . ?
C6B C8B H8BB 109.3 . . ?
H8BA C8B H8BB 108.0 . . ?
C9B C8B C6B 111.7(3) . . ?
C9B C8B H8BA 109.3 . . ?
C9B C8B H8BB 109.3 . . ?
C10B C9B C8B 119.8(3) . . ?
C10B C9B C14B 119.0(3) . . ?
C14B C9B C8B 121.2(3) . . ?
C9B C10B H10B 118.6 . . ?
C9B C10B C11B 122.7(4) . . ?
C11B C10B H10B 118.6 . . ?
C10B C11B C39B 122.4(3) . . ?
C12B C11B C10B 116.4(3) . . ?
C12B C11B C39B 121.2(3) . . ?
C11B C12B H12B 118.2 . . ?
C13B C12B C11B 123.5(3) . . ?
C13B C12B H12B 118.2 . . ?
C12B C13B C14B 118.8(3) . . ?
C12B C13B C15B 118.8(3) . . ?
C14B C13B C15B 122.3(3) . . ?
O2B C14B C9B 120.7(3) . . ?
O2B C14B C13B 119.8(3) . . ?
C13B C14B C9B 119.5(3) . . ?
C13B C15B H15C 109.8 . . ?
C13B C15B H15D 109.8 . . ?
H15C C15B H15D 108.2 . . ?
C16B C15B C13B 109.5(3) . . ?
C16B C15B H15C 109.8 . . ?
C16B C15B H15D 109.8 . . ?
C17B C16B C15B 120.8(3) . . ?
C17B C16B C21B 118.8(3) . . ?
C21B C16B C15B 120.0(3) . . ?
C16B C17B H17B 118.6 . . ?
C18B C17B C16B 122.8(3) . . ?
C18B C17B H17B 118.6 . . ?
C17B C18B C50B 120.8(3) . . ?
C19B C18B C17B 117.0(3) . . ?
C19B C18B C50B 121.8(3) . . ?
C18B C19B H19B 118.9 . . ?
C18B C19B C20B 122.3(3) . . ?
C20B C19B H19B 118.9 . . ?
C19B C20B C22B 119.8(3) . . ?
C21B C20B C19B 119.3(3) . . ?
C21B C20B C22B 120.5(3) . . ?
O3B C21B C16B 119.9(3) . . ?
O3B C21B C20B 120.4(3) . . ?
C20B C21B C16B 119.7(3) . . ?
C20B C22B H22C 109.8 . . ?
C20B C22B H22D 109.8 . . ?
C20B C22B C23B 109.5(3) . . ?
H22C C22B H22D 108.2 . . ?
C23B C22B H22C 109.8 . . ?
C23B C22B H22D 109.8 . . ?
C24B C23B C22B 119.6(3) . . ?
C24B C23B C28B 118.9(3) . . ?
C28B C23B C22B 121.3(3) . . ?
C23B C24B H24B 118.4 . . ?
C25B C24B C23B 123.3(3) . . ?
C25B C24B H24B 118.4 . . ?
C24B C25B C26B 116.1(3) . . ?
C24B C25B C59B 122.8(3) . . ?
C26B C25B C59B 121.1(3) . . ?
C25B C26B H26B 118.5 . . ?
C27B C26B C25B 123.0(3) . . ?
C27B C26B H26B 118.5 . . ?
C26B C27B C1B 120.2(3) . . ?
C26B C27B C28B 118.8(3) . . ?
C28B C27B C1B 120.4(3) . . ?
O4B C28B C23B 120.5(3) . . ?
O4B C28B C27B 120.1(3) . . ?
C23B C28B C27B 119.4(3) . . ?
C4B C29B C30B 110.9(3) . . ?
C4B C29B C31B 111.9(3) . . ?
C4B C29B C32D 113.4(7) . . ?
C4B C29B C31D 114.0(7) . . ?
C30B C29B C31B 107.3(4) . . ?
C32B C29B C4B 109.7(3) . . ?
C32B C29B C30B 109.2(4) . . ?
C32B C29B C31B 107.6(4) . . ?
C30D C29B C4B 110.3(7) . . ?
C30D C29B C32D 107.1(13) . . ?
C30D C29B C31D 108.5(12) . . ?
C32D C29B C31D 103.1(13) . . ?
C29B C30B H30C 109.5 . . ?
C29B C30B H30D 109.5 . . ?
C29B C30B C36B 110.6(4) . . ?
H30C C30B H30D 108.1 . . ?
C36B C30B H30C 109.5 . . ?
C36B C30B H30D 109.5 . . ?
C29B C31B H31C 109.3 . . ?
C29B C31B H31D 109.3 . . ?
C29B C31B C38B 111.5(4) . . ?
H31C C31B H31D 108.0 . . ?
C38B C31B H31C 109.3 . . ?
C38B C31B H31D 109.3 . . ?
C29B C32B H32C 109.4 . . ?
C29B C32B H32D 109.4 . . ?
C29B C32B C33B 111.3(4) . . ?
H32C C32B H32D 108.0 . . ?
C33B C32B H32C 109.4 . . ?
C33B C32B H32D 109.4 . . ?
C32B C33B H33C 110.1 . . ?
C34B C33B C32B 108.6(5) . . ?
C34B C33B H33C 110.1 . . ?
C34B C33B C37B 109.3(5) . . ?
C37B C33B C32B 108.5(5) . . ?
C37B C33B H33C 110.1 . . ?
C33B C34B H34B 109.4 . . ?
C33B C34B H34C 109.4 . . ?
C33B C34B C38B 111.3(5) . . ?
H34B C34B H34C 108.0 . . ?
C38B C34B H34B 109.4 . . ?
C38B C34B H34C 109.4 . . ?
H35C C35B H35D 108.1 . . ?
C36B C35B H35C 109.6 . . ?
C36B C35B H35D 109.6 . . ?
C36B C35B C38B 110.2(5) . . ?
C38B C35B H35C 109.6 . . ?
C38B C35B H35D 109.6 . . ?
C30B C36B H36B 109.6 . . ?
C35B C36B C30B 109.2(5) . . ?
C35B C36B H36B 109.6 . . ?
C37B C36B C30B 108.5(5) . . ?
C37B C36B C35B 110.1(5) . . ?
C37B C36B H36B 109.6 . . ?
C33B C37B H37C 109.3 . . ?
C33B C37B H37D 109.3 . . ?
C36B C37B C33B 111.6(5) . . ?
C36B C37B H37C 109.3 . . ?
C36B C37B H37D 109.3 . . ?
H37C C37B H37D 108.0 . . ?
C31B C38B H38B 110.5 . . ?
C34B C38B C31B 106.9(5) . . ?
C34B C38B H38B 110.5 . . ?
C35B C38B C31B 108.1(6) . . ?
C35B C38B C34B 110.2(5) . . ?
C35B C38B H38B 110.5 . . ?
C11B C39B C40B 112.1(3) . . ?
C11B C39B C41B 111.2(3) . . ?
C11B C39B C42B 109.4(3) . . ?
C40B C39B C41B 110.7(4) . . ?
C40B C39B C42B 106.3(4) . . ?
C41B C39B C42B 106.9(3) . . ?
C39B C40B H40E 109.3 . . ?
C39B C40B H40F 109.3 . . ?
C39B C40B C45B 111.7(4) . . ?
H40E C40B H40F 107.9 . . ?
C45B C40B H40E 109.3 . . ?
C45B C40B H40F 109.3 . . ?
C39B C41B H41E 109.4 . . ?
C39B C41B H41F 109.4 . . ?
C39B C41B C47B 111.3(4) . . ?
H41E C41B H41F 108.0 . . ?
C47B C41B H41E 109.4 . . ?
C47B C41B H41F 109.4 . . ?
C39B C42B H42E 109.6 . . ?
C39B C42B H42F 109.6 . . ?
H42E C42B H42F 108.1 . . ?
C43B C42B C39B 110.3(4) . . ?
C43B C42B H42E 109.6 . . ?
C43B C42B H42F 109.6 . . ?
C42B C43B H43B 109.8 . . ?
C44B C43B C42B 109.0(4) . . ?
C44B C43B H43B 109.8 . . ?
C44B C43B C48B 108.0(5) . . ?
C48B C43B C42B 110.5(4) . . ?
C48B C43B H43B 109.8 . . ?
C43B C44B H44E 109.1 . . ?
C43B C44B H44F 109.1 . . ?
C43B C44B C45B 112.5(5) . . ?
H44E C44B H44F 107.8 . . ?
C45B C44B H44E 109.1 . . ?
C45B C44B H44F 109.1 . . ?
C40B C45B H45B 110.7 . . ?
C44B C45B C40B 107.4(4) . . ?
C44B C45B H45B 110.7 . . ?
C44B C45B C46B 111.0(5) . . ?
C46B C45B C40B 106.2(5) . . ?
C46B C45B H45B 110.7 . . ?
C45B C46B H46E 109.7 . . ?
C45B C46B H46F 109.7 . . ?
H46E C46B H46F 108.2 . . ?
C47B C46B C45B 109.8(4) . . ?
C47B C46B H46E 109.7 . . ?
C47B C46B H46F 109.7 . . ?
C41B C47B C46B 109.3(4) . . ?
C41B C47B H47B 110.0 . . ?
C46B C47B H47B 110.0 . . ?
C48B C47B C41B 109.7(4) . . ?
C48B C47B C46B 107.8(5) . . ?
C48B C47B H47B 110.0 . . ?
C43B C48B H48E 109.3 . . ?
C43B C48B H48F 109.3 . . ?
C47B C48B C43B 111.6(4) . . ?
C47B C48B H48E 109.3 . . ?
C47B C48B H48F 109.3 . . ?
H48E C48B H48F 108.0 . . ?
H49A C49B H49B 108.1 . . ?
C50B C49B H49A 109.5 . . ?
C50B C49B H49B 109.5 . . ?
C55B C49B H49A 109.5 . . ?
C55B C49B H49B 109.5 . . ?
C55B C49B C50B 110.7(3) . . ?
C18B C50B C49B 107.1(3) . . ?
C18B C50B C51B 112.4(3) . . ?
C18B C50B C52B 111.9(3) . . ?
C51B C50B C49B 108.1(3) . . ?
C52B C50B C49B 108.7(3) . . ?
C52B C50B C51B 108.5(3) . . ?
C50B C51B H51C 109.7 . . ?
C50B C51B H51D 109.7 . . ?
C50B C51B C57B 109.8(3) . . ?
H51C C51B H51D 108.2 . . ?
C57B C51B H51C 109.7 . . ?
C57B C51B H51D 109.7 . . ?
C50B C52B H52C 109.6 . . ?
C50B C52B H52D 109.6 . . ?
C50B C52B C53B 110.3(3) . . ?
H52C C52B H52D 108.1 . . ?
C53B C52B H52C 109.6 . . ?
C53B C52B H52D 109.6 . . ?
C52B C53B H53B 109.4 . . ?
C54B C53B C52B 108.7(3) . . ?
C54B C53B H53B 109.4 . . ?
C58B C53B C52B 109.4(3) . . ?
C58B C53B H53B 109.4 . . ?
C58B C53B C54B 110.4(4) . . ?
C53B C54B H54C 109.7 . . ?
C53B C54B H54D 109.7 . . ?
H54C C54B H54D 108.2 . . ?
C55B C54B C53B 109.7(3) . . ?
C55B C54B H54C 109.7 . . ?
C55B C54B H54D 109.7 . . ?
C49B C55B H55B 109.7 . . ?
C49B C55B C56B 108.8(3) . . ?
C54B C55B C49B 108.7(3) . . ?
C54B C55B H55B 109.7 . . ?
C54B C55B C56B 110.3(4) . . ?
C56B C55B H55B 109.7 . . ?
C55B C56B H56C 109.8 . . ?
C55B C56B H56D 109.8 . . ?
H56C C56B H56D 108.2 . . ?
C57B C56B C55B 109.5(4) . . ?
C57B C56B H56C 109.8 . . ?
C57B C56B H56D 109.8 . . ?
C51B C57B H57B 109.1 . . ?
C56B C57B C51B 109.5(3) . . ?
C56B C57B H57B 109.1 . . ?
C56B C57B C58B 109.6(3) . . ?
C58B C57B C51B 110.3(4) . . ?
C58B C57B H57B 109.1 . . ?
C53B C58B H58C 109.8 . . ?
C53B C58B H58D 109.8 . . ?
C57B C58B C53B 109.2(3) . . ?
C57B C58B H58C 109.8 . . ?
C57B C58B H58D 109.8 . . ?
H58C C58B H58D 108.3 . . ?
C25B C59B C61B 111.5(3) . . ?
C25B C59B C62B 110.9(3) . . ?
C60B C59B C25B 110.4(3) . . ?
C60B C59B C61B 107.4(3) . . ?
C60B C59B C62B 108.0(3) . . ?
C61B C59B C62B 108.5(3) . . ?
C59B C60B H60E 109.3 . . ?
C59B C60B H60F 109.3 . . ?
C59B C60B C64B 111.6(3) . . ?
H60E C60B H60F 108.0 . . ?
C64B C60B H60E 109.3 . . ?
C64B C60B H60F 109.3 . . ?
C59B C61B H61E 109.5 . . ?
C59B C61B H61F 109.5 . . ?
H61E C61B H61F 108.1 . . ?
C66B C61B C59B 110.9(3) . . ?
C66B C61B H61E 109.5 . . ?
C66B C61B H61F 109.5 . . ?
C59B C62B H62D 109.6 . . ?
C59B C62B H62E 109.6 . . ?
H62D C62B H62E 108.2 . . ?
C68B C62B C59B 110.1(3) . . ?
C68B C62B H62D 109.6 . . ?
C68B C62B H62E 109.6 . . ?
H63E C63B H63F 108.2 . . ?
C64B C63B H63E 109.8 . . ?
C64B C63B H63F 109.8 . . ?
C64B C63B C68B 109.5(4) . . ?
C68B C63B H63E 109.8 . . ?
C68B C63B H63F 109.8 . . ?
C60B C64B H64B 109.3 . . ?
C63B C64B C60B 108.6(4) . . ?
C63B C64B H64B 109.3 . . ?
C63B C64B C65B 110.7(4) . . ?
C65B C64B C60B 109.5(4) . . ?
C65B C64B H64B 109.3 . . ?
C64B C65B H65E 109.9 . . ?
C64B C65B H65F 109.9 . . ?
C64B C65B C66B 108.8(3) . . ?
H65E C65B H65F 108.3 . . ?
C66B C65B H65E 109.9 . . ?
C66B C65B H65F 109.9 . . ?
C61B C66B H66B 109.3 . . ?
C65B C66B C61B 109.9(3) . . ?
C65B C66B H66B 109.3 . . ?
C65B C66B C67B 109.9(4) . . ?
C67B C66B C61B 109.2(3) . . ?
C67B C66B H66B 109.3 . . ?
C66B C67B H67E 109.9 . . ?
C66B C67B H67F 109.9 . . ?
C66B C67B C68B 109.1(3) . . ?
H67E C67B H67F 108.3 . . ?
C68B C67B H67E 109.9 . . ?
C68B C67B H67F 109.9 . . ?
C62B C68B H68D 109.4 . . ?
C63B C68B C62B 109.7(3) . . ?
C63B C68B C67B 109.7(4) . . ?
C63B C68B H68D 109.4 . . ?
C67B C68B C62B 109.3(3) . . ?
C67B C68B H68D 109.4 . . ?
N72B C74B H74D 109.5 . . ?
N72B C74B H74E 109.5 . . ?
N72B C74B H74F 109.5 . . ?
H74D C74B H74E 109.5 . . ?
H74D C74B H74F 109.5 . . ?
H74E C74B H74F 109.5 . . ?
N72B C73B H73D 109.5 . . ?
N72B C73B H73E 109.5 . . ?
N72B C73B H73F 109.5 . . ?
H73D C73B H73E 109.5 . . ?
H73D C73B H73F 109.5 . . ?
H73E C73B H73F 109.5 . . ?
O70B C71B N72B 123.9(4) . . ?
O70B C71B H71B 118.0 . . ?
N72B C71B H71B 118.0 . . ?
N77B C79B H79G 109.5 . . ?
N77B C79B H79H 109.5 . . ?
N77B C79B H79I 109.5 . . ?
H79G C79B H79H 109.5 . . ?
H79G C79B H79I 109.5 . . ?
H79H C79B H79I 109.5 . . ?
N77B C78B H78G 109.5 . . ?
N77B C78B H78H 109.5 . . ?
N77B C78B H78I 109.5 . . ?
H78G C78B H78H 109.5 . . ?
H78G C78B H78I 109.5 . . ?
H78H C78B H78I 109.5 . . ?
O75B C76B N77B 125.9(5) . . ?
O75B C76B H76B 117.0 . . ?
N77B C76B H76B 117.0 . . ?
C83 N82 C84 117.9(4) . . ?
C81 N82 C84 119.9(4) . . ?
C81 N82 C83 121.7(4) . . ?
N82 C84 H84A 109.5 . . ?
N82 C84 H84B 109.5 . . ?
N82 C84 H84C 109.5 . . ?
H84A C84 H84B 109.5 . . ?
H84A C84 H84C 109.5 . . ?
H84B C84 H84C 109.5 . . ?
N82 C83 H83A 109.5 . . ?
N82 C83 H83B 109.5 . . ?
N82 C83 H83C 109.5 . . ?
H83A C83 H83B 109.5 . . ?
H83A C83 H83C 109.5 . . ?
H83B C83 H83C 109.5 . . ?
O80 C81 N82 126.0(5) . . ?
O80 C81 H81 117.0 . . ?
N82 C81 H81 117.0 . . ?
N85 C86 C87 177.5(6) . . ?
C86 C87 H87A 109.5 . . ?
C86 C87 H87B 109.5 . . ?
C86 C87 H87C 109.5 . . ?
H87A C87 H87B 109.5 . . ?
H87A C87 H87C 109.5 . . ?
H87B C87 H87C 109.5 . . ?
N88 C89 C90 179.1(6) . . ?
C89 C90 H90A 109.5 . . ?
C89 C90 H90B 109.5 . . ?
C89 C90 H90C 109.5 . . ?
H90A C90 H90B 109.5 . . ?
H90A C90 H90C 109.5 . . ?
H90B C90 H90C 109.5 . . ?
H44C C44C H44D 107.7 . . ?
C43C C44C H44C 108.9 . . ?
C43C C44C H44D 108.9 . . ?
C45C C44C H44C 108.9 . . ?
C45C C44C H44D 108.9 . . ?
C45C C44C C43C 113.5(18) . . ?
C44C C43C H43C 114.2 . . ?
C44C C43C C42C 102.3(16) . . ?
C48C C43C C44C 107.4(18) . . ?
C48C C43C H43C 114.2 . . ?
C48C C43C C42C 103.1(15) . . ?
C42C C43C H43C 114.2 . . ?
C43C C48C H48C 108.1 . . ?
C43C C48C H48D 108.1 . . ?
H48C C48C H48D 107.3 . . ?
C47C C48C C43C 116.8(18) . . ?
C47C C48C H48C 108.1 . . ?
C47C C48C H48D 108.1 . . ?
C44C C45C H45C 110.0 . . ?
C46C C45C C44C 103.9(18) . . ?
C46C C45C H45C 110.0 . . ?
C46C C45C C40C 113.2(16) . . ?
C40C C45C C44C 109.4(15) . . ?
C40C C45C H45C 110.0 . . ?
C45C C46C H46C 108.7 . . ?
C45C C46C H46D 108.7 . . ?
C45C C46C C47C 114.4(18) . . ?
H46C C46C H46D 107.6 . . ?
C47C C46C H46C 108.7 . . ?
C47C C46C H46D 108.7 . . ?
C48C C47C C46C 103.2(18) . . ?
C48C C47C H47C 111.4 . . ?
C46C C47C H47C 111.4 . . ?
C41C C47C C48C 107.1(15) . . ?
C41C C47C C46C 111.8(16) . . ?
C41C C47C H47C 111.4 . . ?
C39A C41C H41C 109.3 . . ?
C39A C41C H41D 109.3 . . ?
C47C C41C C39A 111.5(13) . . ?
C47C C41C H41C 109.3 . . ?
C47C C41C H41D 109.3 . . ?
H41C C41C H41D 108.0 . . ?
C39A C42C C43C 114.7(13) . . ?
C39A C42C H42C 108.6 . . ?
C39A C42C H42D 108.6 . . ?
C43C C42C H42C 108.6 . . ?
C43C C42C H42D 108.6 . . ?
H42C C42C H42D 107.6 . . ?
C39A C40C H40C 109.8 . . ?
C39A C40C H40D 109.8 . . ?
C45C C40C C39A 109.3(12) . . ?
C45C C40C H40C 109.8 . . ?
C45C C40C H40D 109.8 . . ?
H40C C40C H40D 108.3 . . ?
C59A C60C H60C 107.9 . . ?
C59A C60C H60D 107.9 . . ?
C59A C60C C64C 118(2) . . ?
H60C C60C H60D 107.2 . . ?
C64C C60C H60C 107.9 . . ?
C64C C60C H60D 107.9 . . ?
C59A C62C H62B 106.1 . . ?
C59A C62C H62C 106.1 . . ?
C59A C62C C68C 125(2) . . ?
H62B C62C H62C 106.3 . . ?
C68C C62C H62B 106.1 . . ?
C68C C62C H62C 106.1 . . ?
C59A C61C H61C 106.3 . . ?
C59A C61C H61D 106.3 . . ?
H61C C61C H61D 106.4 . . ?
C66C C61C C59A 124(2) . . ?
C66C C61C H61C 106.3 . . ?
C66C C61C H61D 106.3 . . ?
C62C C68C H68C 113.7 . . ?
C67C C68C C62C 113(3) . . ?
C67C C68C H68C 113.7 . . ?
C67C C68C C63C 112(3) . . ?
C63C C68C C62C 88(2) . . ?
C63C C68C H68C 113.7 . . ?
C68C C67C H67C 109.1 . . ?
C68C C67C H67D 109.1 . . ?
C68C C67C C66C 112(3) . . ?
H67C C67C H67D 107.9 . . ?
C66C C67C H67C 109.1 . . ?
C66C C67C H67D 109.1 . . ?
C61C C66C C67C 109(3) . . ?
C61C C66C H66C 114.7 . . ?
C67C C66C H66C 114.7 . . ?
C65C C66C C61C 103(2) . . ?
C65C C66C C67C 99(3) . . ?
C65C C66C H66C 114.7 . . ?
C66C C65C H65C 106.6 . . ?
C66C C65C H65D 106.6 . . ?
C66C C65C C64C 123(3) . . ?
H65C C65C H65D 106.6 . . ?
C64C C65C H65C 106.6 . . ?
C64C C65C H65D 106.6 . . ?
C60C C64C C65C 99(3) . . ?
C60C C64C H64C 116.0 . . ?
C65C C64C H64C 116.0 . . ?
C63C C64C C60C 101(3) . . ?
C63C C64C C65C 107(3) . . ?
C63C C64C H64C 116.0 . . ?
C68C C63C C64C 119(3) . . ?
C68C C63C H63C 107.7 . . ?
C68C C63C H63D 107.7 . . ?
C64C C63C H63C 107.7 . . ?
C64C C63C H63D 107.7 . . ?
H63C C63C H63D 107.1 . . ?
C92 O91A H91A 109.5 . . ?
O91A C92 H92A 109.5 . . ?
O91A C92 H92B 109.5 . . ?
O91A C92 H92C 109.5 . . ?
H92A C92 H92B 109.5 . . ?
H92A C92 H92C 109.5 . . ?
H92B C92 H92C 109.5 . . ?
H92D C92 H92E 109.5 . . ?
H92D C92 H92F 109.5 . . ?
H92E C92 H92F 109.5 . . ?
O91B C92 H92D 109.5 . . ?
O91B C92 H92E 109.5 . . ?
O91B C92 H92F 109.5 . . ?
C92 O91B H91B 109.5 . . ?
C29B C30D H30E 109.5 . . ?
C29B C30D H30F 109.5 . . ?
C29B C30D C35D 110.9(14) . . ?
H30E C30D H30F 108.0 . . ?
C35D C30D H30E 109.5 . . ?
C35D C30D H30F 109.5 . . ?
C29B C32D H32E 108.2 . . ?
C29B C32D H32F 108.2 . . ?
C29B C32D C33D 116.4(15) . . ?
H32E C32D H32F 107.3 . . ?
C33D C32D H32E 108.2 . . ?
C33D C32D H32F 108.2 . . ?
H34D C34D H34E 107.3 . . ?
C35D C34D H34D 108.1 . . ?
C35D C34D H34E 108.1 . . ?
C33D C34D H34D 108.1 . . ?
C33D C34D H34E 108.1 . . ?
C33D C34D C35D 117(2) . . ?
C30D C35D H35E 112.0 . . ?
C34D C35D C30D 107(2) . . ?
C34D C35D H35E 112.0 . . ?
C36D C35D C30D 103.7(18) . . ?
C36D C35D C34D 109(2) . . ?
C36D C35D H35E 112.0 . . ?
C35D C36D H36C 108.9 . . ?
C35D C36D H36D 108.9 . . ?
H36C C36D H36D 107.7 . . ?
C37D C36D C35D 113.2(19) . . ?
C37D C36D H36C 108.9 . . ?
C37D C36D H36D 108.9 . . ?
C36D C37D H37E 110.3 . . ?
C36D C37D C31D 111(2) . . ?
C38D C37D C36D 108(2) . . ?
C38D C37D H37E 110.3 . . ?
C38D C37D C31D 107(2) . . ?
C31D C37D H37E 110.3 . . ?
C32D C33D H33D 112.7 . . ?
C34D C33D C32D 93.1(17) . . ?
C34D C33D H33D 112.7 . . ?
C38D C33D C32D 116(2) . . ?
C38D C33D C34D 108.0(19) . . ?
C38D C33D H33D 112.7 . . ?
C37D C38D C33D 112(2) . . ?
C37D C38D H38C 109.2 . . ?
C37D C38D H38D 109.2 . . ?
C33D C38D H38C 109.2 . . ?
C33D C38D H38D 109.2 . . ?
H38C C38D H38D 107.9 . . ?
C29B C31D H31E 108.9 . . ?
C29B C31D H31F 108.9 . . ?
C37D C31D C29B 113.5(15) . . ?
C37D C31D H31E 108.9 . . ?
C37D C31D H31F 108.9 . . ?
H31E C31D H31F 107.7 . . ?
C78C N77C C79C 118.9(14) . . ?
C76C N77C C79C 124.3(15) . . ?
C76C N77C C78C 116.8(14) . . ?
N77C C79C H79D 109.5 . . ?
N77C C79C H79E 109.5 . . ?
N77C C79C H79F 109.5 . . ?
H79D C79C H79E 109.5 . . ?
H79D C79C H79F 109.5 . . ?
H79E C79C H79F 109.5 . . ?
N77C C78C H78D 109.5 . . ?
N77C C78C H78E 109.5 . . ?
N77C C78C H78F 109.5 . . ?
H78D C78C H78E 109.5 . . ?
H78D C78C H78F 109.5 . . ?
H78E C78C H78F 109.5 . . ?
O75A C76C N77C 129.6(15) . . ?
O75A C76C H76C 115.2 . . ?
N77C C76C H76C 115.2 . . ?

loop_
_geom_bond_atom_site_label_1
_geom_bond_atom_site_label_2
_geom_bond_distance
_geom_bond_site_symmetry_2
_geom_bond_publ_flag
Mn1A Mn2A 3.2022(11) . ?
Mn1A O1A 1.891(2) . ?
Mn1A O2A 1.958(3) . ?
Mn1A O3A 1.963(2) . ?
Mn1A O4A 1.892(3) . ?
Mn1A O5A 2.073(3) . ?
Mn2A Mn2A 3.2243(14) 2_757 ?
Mn2A O2A 2.220(2) 2_757 ?
Mn2A O3A 2.204(2) . ?
Mn2A O5A 2.177(3) 2_757 ?
Mn2A O5A 2.159(2) . ?
Mn2A O75A 2.143(3) . ?
Mn2A O70A 2.154(3) . ?
O1A C21A 1.354(4) . ?
O2A C28A 1.354(4) . ?
O3A C7A 1.359(4) . ?
O4A C14A 1.350(4) . ?
O5A H5A 0.90(5) . ?
O75A C76A 1.215(6) . ?
O75A C76C 1.221(13) . ?
O70A C71A 1.238(5) . ?
N77A C78A 1.447(10) . ?
N77A C76A 1.304(8) . ?
N77A C79A 1.445(8) . ?
N72A C73A 1.446(5) . ?
N72A C74A 1.454(6) . ?
N72A C71A 1.317(5) . ?
C1A H1AA 0.9900 . ?
C1A H1AB 0.9900 . ?
C1A C2A 1.516(4) . ?
C1A C27A 1.516(4) . ?
C2A C3A 1.399(5) . ?
C2A C7A 1.389(5) . ?
C3A H3A 0.9500 . ?
C3A C4A 1.394(5) . ?
C4A C5A 1.385(5) . ?
C4A C29A 1.529(5) . ?
C5A H5AA 0.9500 . ?
C5A C6A 1.388(5) . ?
C6A C7A 1.413(4) . ?
C6A C8A 1.509(5) . ?
C8A H8AA 0.9900 . ?
C8A H8AB 0.9900 . ?
C8A C9A 1.511(5) . ?
C9A C10A 1.386(5) . ?
C9A C14A 1.407(5) . ?
C10A H10A 0.9500 . ?
C10A C11A 1.410(5) . ?
C11A C12A 1.376(5) . ?
C11A C39A 1.532(5) . ?
C12A H12A 0.9500 . ?
C12A C13A 1.393(5) . ?
C13A C14A 1.404(5) . ?
C13A C15A 1.513(5) . ?
C15A H15A 0.9900 . ?
C15A H15B 0.9900 . ?
C15A C16A 1.510(5) . ?
C16A C17A 1.390(5) . ?
C16A C21A 1.412(5) . ?
C17A H17A 0.9500 . ?
C17A C18A 1.397(6) . ?
C18A C19A 1.381(5) . ?
C18A C49A 1.541(5) . ?
C19A H19A 0.9500 . ?
C19A C20A 1.388(5) . ?
C20A C21A 1.396(5) . ?
C20A C22A 1.512(5) . ?
C22A H22A 0.9900 . ?
C22A H22B 0.9900 . ?
C22A C23A 1.500(5) . ?
C23A C24A 1.390(5) . ?
C23A C28A 1.419(5) . ?
C24A H24A 0.9500 . ?
C24A C25A 1.390(5) . ?
C25A C26A 1.402(5) . ?
C25A C59A 1.520(5) . ?
C26A H26A 0.9500 . ?
C26A C27A 1.381(5) . ?
C27A C28A 1.402(5) . ?
C29A C30A 1.530(5) . ?
C29A C31A 1.542(5) . ?
C29A C32A 1.541(5) . ?
C30A H30A 0.9900 . ?
C30A H30B 0.9900 . ?
C30A C34A 1.537(6) . ?
C31A H31A 0.9900 . ?
C31A H31B 0.9900 . ?
C31A C36A 1.528(5) . ?
C32A H32A 0.9900 . ?
C32A H32B 0.9900 . ?
C32A C38A 1.521(5) . ?
C33A H33A 0.9900 . ?
C33A H33B 0.9900 . ?
C33A C34A 1.523(6) . ?
C33A C38A 1.531(6) . ?
C34A H34A 1.0000 . ?
C34A C35A 1.530(6) . ?
C35A H35A 0.9900 . ?
C35A H35B 0.9900 . ?
C35A C36A 1.517(6) . ?
C36A H36A 1.0000 . ?
C36A C37A 1.526(5) . ?
C37A H37A 0.9900 . ?
C37A H37B 0.9900 . ?
C37A C38A 1.534(6) . ?
C38A H38A 1.0000 . ?
C39A C40A 1.534(7) . ?
C39A C41A 1.551(6) . ?
C39A C42A 1.521(6) . ?
C39A C41C 1.502(14) . ?
C39A C42C 1.554(14) . ?
C39A C40C 1.540(14) . ?
C68A H68A 0.9900 . ?
C68A H68B 0.9900 . ?
C68A C59A 1.533(6) . ?
C68A C64A 1.535(7) . ?
C40A H40A 0.9900 . ?
C40A H40B 0.9900 . ?
C40A C45A 1.528(7) . ?
C41A H41A 0.9900 . ?
C41A H41B 0.9900 . ?
C41A C47A 1.529(7) . ?
C42A H42A 0.9900 . ?
C42A H42B 0.9900 . ?
C42A C43A 1.528(7) . ?
C43A H43A 1.0000 . ?
C43A C44A 1.513(10) . ?
C43A C48A 1.550(9) . ?
C44A H44A 0.9900 . ?
C44A H44B 0.9900 . ?
C44A C45A 1.498(9) . ?
C45A H45A 1.0000 . ?
C45A C46A 1.525(9) . ?
C46A H46A 0.9900 . ?
C46A H46B 0.9900 . ?
C46A C47A 1.531(10) . ?
C47A H47A 1.0000 . ?
C47A C48A 1.519(10) . ?
C48A H48A 0.9900 . ?
C48A H48B 0.9900 . ?
C49A C50A 1.523(6) . ?
C49A C51A 1.548(6) . ?
C49A C52A 1.532(6) . ?
C50A H50A 0.9900 . ?
C50A H50B 0.9900 . ?
C50A C55A 1.565(6) . ?
C51A H51A 0.9900 . ?
C51A H51B 0.9900 . ?
C51A C57A 1.561(6) . ?
C52A H52A 0.9900 . ?
C52A H52B 0.9900 . ?
C52A C53A 1.547(6) . ?
C53A H53A 1.0000 . ?
C53A C54A 1.519(7) . ?
C53A C58A 1.507(6) . ?
C54A H54A 0.9900 . ?
C54A H54B 0.9900 . ?
C54A C55A 1.532(7) . ?
C55A H55A 1.0000 . ?
C55A C56A 1.505(7) . ?
C56A H56A 0.9900 . ?
C56A H56B 0.9900 . ?
C56A C57A 1.497(7) . ?
C57A H57A 1.0000 . ?
C57A C58A 1.518(6) . ?
C58A H58A 0.9900 . ?
C58A H58B 0.9900 . ?
C59A C60A 1.517(6) . ?
C59A C61A 1.528(7) . ?
C59A C60C 1.494(17) . ?
C59A C62C 1.563(17) . ?
C59A C61C 1.576(17) . ?
C60A H60A 0.9900 . ?
C60A H60B 0.9900 . ?
C60A C66A 1.546(7) . ?
C61A H61A 0.9900 . ?
C61A H61B 0.9900 . ?
C61A C62A 1.543(8) . ?
C62A H62A 1.0000 . ?
C62A C63A 1.539(8) . ?
C62A C67A 1.537(9) . ?
C63A H63A 0.9900 . ?
C63A H63B 0.9900 . ?
C63A C64A 1.497(9) . ?
C64A H64A 1.0000 . ?
C64A C65A 1.534(8) . ?
C65A H65A 0.9900 . ?
C65A H65B 0.9900 . ?
C65A C66A 1.522(8) . ?
C66A H66A 1.0000 . ?
C66A C67A 1.527(10) . ?
C67A H67A 0.9900 . ?
C67A H67B 0.9900 . ?
C78A H78A 0.9800 . ?
C78A H78B 0.9800 . ?
C78A H78C 0.9800 . ?
C76A H76A 0.9500 . ?
C79A H79A 0.9800 . ?
C79A H79B 0.9800 . ?
C79A H79C 0.9800 . ?
C73A H73A 0.9800 . ?
C73A H73B 0.9800 . ?
C73A H73C 0.9800 . ?
C74A H74A 0.9800 . ?
C74A H74B 0.9800 . ?
C74A H74C 0.9800 . ?
C71A H71A 0.9500 . ?
Mn1B O1B 1.899(3) . ?
Mn1B O2B 1.911(3) . ?
Mn1B O3B 1.961(3) . ?
Mn1B O4B 1.952(3) . ?
Mn1B O5B 2.075(2) . ?
Mn2B O3B 2.198(2) . ?
Mn2B O4B 2.203(2) 2_666 ?
Mn2B O5B 2.202(3) 2_666 ?
Mn2B O5B 2.193(3) . ?
Mn2B O70B 2.136(3) . ?
Mn2B O75B 2.134(3) . ?
O1B C7B 1.356(4) . ?
O2B C14B 1.362(4) . ?
O3B C21B 1.359(4) . ?
O4B C28B 1.358(4) . ?
O5B H5B 0.926(19) . ?
O70B C71B 1.208(5) . ?
O75B C76B 1.191(5) . ?
N72B C74B 1.449(7) . ?
N72B C73B 1.470(7) . ?
N72B C71B 1.333(6) . ?
N77B C79B 1.427(6) . ?
N77B C78B 1.462(6) . ?
N77B C76B 1.337(6) . ?
C1B H1BA 0.9900 . ?
C1B H1BB 0.9900 . ?
C1B C2B 1.508(5) . ?
C1B C27B 1.504(5) . ?
C2B C3B 1.394(5) . ?
C2B C7B 1.395(5) . ?
C3B H3B 0.9500 . ?
C3B C4B 1.389(5) . ?
C4B C5B 1.396(5) . ?
C4B C29B 1.527(5) . ?
C5B H5BA 0.9500 . ?
C5B C6B 1.386(5) . ?
C6B C7B 1.411(5) . ?
C6B C8B 1.516(5) . ?
C8B H8BA 0.9900 . ?
C8B H8BB 0.9900 . ?
C8B C9B 1.511(5) . ?
C9B C10B 1.394(5) . ?
C9B C14B 1.412(5) . ?
C10B H10B 0.9500 . ?
C10B C11B 1.397(5) . ?
C11B C12B 1.391(5) . ?
C11B C39B 1.521(5) . ?
C12B H12B 0.9500 . ?
C12B C13B 1.390(4) . ?
C13B C14B 1.404(5) . ?
C13B C15B 1.509(5) . ?
C15B H15C 0.9900 . ?
C15B H15D 0.9900 . ?
C15B C16B 1.509(5) . ?
C16B C17B 1.392(5) . ?
C16B C21B 1.403(5) . ?
C17B H17B 0.9500 . ?
C17B C18B 1.387(5) . ?
C18B C19B 1.384(5) . ?
C18B C50B 1.535(5) . ?
C19B H19B 0.9500 . ?
C19B C20B 1.402(5) . ?
C20B C21B 1.390(5) . ?
C20B C22B 1.509(5) . ?
C22B H22C 0.9900 . ?
C22B H22D 0.9900 . ?
C22B C23B 1.511(5) . ?
C23B C24B 1.394(5) . ?
C23B C28B 1.400(5) . ?
C24B H24B 0.9500 . ?
C24B C25B 1.387(5) . ?
C25B C26B 1.400(5) . ?
C25B C59B 1.531(5) . ?
C26B H26B 0.9500 . ?
C26B C27B 1.390(5) . ?
C27B C28B 1.412(5) . ?
C29B C30B 1.540(6) . ?
C29B C31B 1.542(6) . ?
C29B C32B 1.523(7) . ?
C29B C30D 1.527(15) . ?
C29B C32D 1.536(16) . ?
C29B C31D 1.573(15) . ?
C30B H30C 0.9900 . ?
C30B H30D 0.9900 . ?
C30B C36B 1.546(7) . ?
C31B H31C 0.9900 . ?
C31B H31D 0.9900 . ?
C31B C38B 1.573(7) . ?
C32B H32C 0.9900 . ?
C32B H32D 0.9900 . ?
C32B C33B 1.538(7) . ?
C33B H33C 1.0000 . ?
C33B C34B 1.512(9) . ?
C33B C37B 1.516(9) . ?
C34B H34B 0.9900 . ?
C34B H34C 0.9900 . ?
C34B C38B 1.525(9) . ?
C35B H35C 0.9900 . ?
C35B H35D 0.9900 . ?
C35B C36B 1.521(8) . ?
C35B C38B 1.523(8) . ?
C36B H36B 1.0000 . ?
C36B C37B 1.499(9) . ?
C37B H37C 0.9900 . ?
C37B H37D 0.9900 . ?
C38B H38B 1.0000 . ?
C39B C40B 1.523(6) . ?
C39B C41B 1.529(6) . ?
C39B C42B 1.566(6) . ?
C40B H40E 0.9900 . ?
C40B H40F 0.9900 . ?
C40B C45B 1.572(6) . ?
C41B H41E 0.9900 . ?
C41B H41F 0.9900 . ?
C41B C47B 1.530(5) . ?
C42B H42E 0.9900 . ?
C42B H42F 0.9900 . ?
C42B C43B 1.529(6) . ?
C43B H43B 1.0000 . ?
C43B C44B 1.479(7) . ?
C43B C48B 1.517(7) . ?
C44B H44E 0.9900 . ?
C44B H44F 0.9900 . ?
C44B C45B 1.495(7) . ?
C45B H45B 1.0000 . ?
C45B C46B 1.547(8) . ?
C46B H46E 0.9900 . ?
C46B H46F 0.9900 . ?
C46B C47B 1.542(7) . ?
C47B H47B 1.0000 . ?
C47B C48B 1.500(7) . ?
C48B H48E 0.9900 . ?
C48B H48F 0.9900 . ?
C49B H49A 0.9900 . ?
C49B H49B 0.9900 . ?
C49B C50B 1.543(5) . ?
C49B C55B 1.533(5) . ?
C50B C51B 1.539(5) . ?
C50B C52B 1.536(6) . ?
C51B H51C 0.9900 . ?
C51B H51D 0.9900 . ?
C51B C57B 1.544(5) . ?
C52B H52C 0.9900 . ?
C52B H52D 0.9900 . ?
C52B C53B 1.540(5) . ?
C53B H53B 1.0000 . ?
C53B C54B 1.528(6) . ?
C53B C58B 1.526(6) . ?
C54B H54C 0.9900 . ?
C54B H54D 0.9900 . ?
C54B C55B 1.515(6) . ?
C55B H55B 1.0000 . ?
C55B C56B 1.536(6) . ?
C56B H56C 0.9900 . ?
C56B H56D 0.9900 . ?
C56B C57B 1.516(6) . ?
C57B H57B 1.0000 . ?
C57B C58B 1.518(6) . ?
C58B H58C 0.9900 . ?
C58B H58D 0.9900 . ?
C59B C60B 1.529(5) . ?
C59B C61B 1.539(5) . ?
C59B C62B 1.540(5) . ?
C60B H60E 0.9900 . ?
C60B H60F 0.9900 . ?
C60B C64B 1.531(5) . ?
C61B H61E 0.9900 . ?
C61B H61F 0.9900 . ?
C61B C66B 1.533(5) . ?
C62B H62D 0.9900 . ?
C62B H62E 0.9900 . ?
C62B C68B 1.540(5) . ?
C63B H63E 0.9900 . ?
C63B H63F 0.9900 . ?
C63B C64B 1.515(7) . ?
C63B C68B 1.519(6) . ?
C64B H64B 1.0000 . ?
C64B C65B 1.519(6) . ?
C65B H65E 0.9900 . ?
C65B H65F 0.9900 . ?
C65B C66B 1.523(6) . ?
C66B H66B 1.0000 . ?
C66B C67B 1.527(6) . ?
C67B H67E 0.9900 . ?
C67B H67F 0.9900 . ?
C67B C68B 1.534(6) . ?
C68B H68D 1.0000 . ?
C74B H74D 0.9800 . ?
C74B H74E 0.9800 . ?
C74B H74F 0.9800 . ?
C73B H73D 0.9800 . ?
C73B H73E 0.9800 . ?
C73B H73F 0.9800 . ?
C71B H71B 0.9500 . ?
C79B H79G 0.9800 . ?
C79B H79H 0.9800 . ?
C79B H79I 0.9800 . ?
C78B H78G 0.9800 . ?
C78B H78H 0.9800 . ?
C78B H78I 0.9800 . ?
C76B H76B 0.9500 . ?
O80 C81 1.225(5) . ?
N82 C84 1.447(7) . ?
N82 C83 1.446(6) . ?
N82 C81 1.321(6) . ?
C84 H84A 0.9800 . ?
C84 H84B 0.9800 . ?
C84 H84C 0.9800 . ?
C83 H83A 0.9800 . ?
C83 H83B 0.9800 . ?
C83 H83C 0.9800 . ?
C81 H81 0.9500 . ?
N85 C86 1.145(7) . ?
C86 C87 1.428(7) . ?
C87 H87A 0.9800 . ?
C87 H87B 0.9800 . ?
C87 H87C 0.9800 . ?
N88 C89 1.130(6) . ?
C89 C90 1.454(6) . ?
C90 H90A 0.9800 . ?
C90 H90B 0.9800 . ?
C90 H90C 0.9800 . ?
C44C H44C 0.9900 . ?
C44C H44D 0.9900 . ?
C44C C43C 1.56(2) . ?
C44C C45C 1.543(19) . ?
C43C H43C 1.0000 . ?
C43C C48C 1.54(2) . ?
C43C C42C 1.563(17) . ?
C48C H48C 0.9900 . ?
C48C H48D 0.9900 . ?
C48C C47C 1.513(19) . ?
C45C H45C 1.0000 . ?
C45C C46C 1.46(2) . ?
C45C C40C 1.511(16) . ?
C46C H46C 0.9900 . ?
C46C H46D 0.9900 . ?
C46C C47C 1.52(2) . ?
C47C H47C 1.0000 . ?
C47C C41C 1.494(16) . ?
C41C H41C 0.9900 . ?
C41C H41D 0.9900 . ?
C42C H42C 0.9900 . ?
C42C H42D 0.9900 . ?
C40C H40C 0.9900 . ?
C40C H40D 0.9900 . ?
C60C H60C 0.9900 . ?
C60C H60D 0.9900 . ?
C60C C64C 1.56(2) . ?
C62C H62B 0.9900 . ?
C62C H62C 0.9900 . ?
C62C C68C 1.58(2) . ?
C61C H61C 0.9900 . ?
C61C H61D 0.9900 . ?
C61C C66C 1.537(19) . ?
C68C H68C 1.0000 . ?
C68C C67C 1.50(2) . ?
C68C C63C 1.53(2) . ?
C67C H67C 0.9900 . ?
C67C H67D 0.9900 . ?
C67C C66C 1.54(2) . ?
C66C H66C 1.0000 . ?
C66C C65C 1.51(2) . ?
C65C H65C 0.9900 . ?
C65C H65D 0.9900 . ?
C65C C64C 1.58(2) . ?
C64C H64C 1.0000 . ?
C64C C63C 1.56(2) . ?
C63C H63C 0.9900 . ?
C63C H63D 0.9900 . ?
O91A H91A 0.8400 . ?
O91A C92 1.295(7) . ?
C92 H92A 0.9800 . ?
C92 H92B 0.9800 . ?
C92 H92C 0.9800 . ?
C92 H92D 0.9800 . ?
C92 H92E 0.9800 . ?
C92 H92F 0.9800 . ?
C92 O91B 1.427(15) . ?
O91B H91B 0.8400 . ?
C30D H30E 0.9900 . ?
C30D H30F 0.9900 . ?
C30D C35D 1.590(17) . ?
C32D H32E 0.9900 . ?
C32D H32F 0.9900 . ?
C32D C33D 1.576(17) . ?
C34D H34D 0.9900 . ?
C34D H34E 0.9900 . ?
C34D C35D 1.529(19) . ?
C34D C33D 1.528(19) . ?
C35D H35E 1.0000 . ?
C35D C36D 1.529(19) . ?
C36D H36C 0.9900 . ?
C36D H36D 0.9900 . ?
C36D C37D 1.506(19) . ?
C37D H37E 1.0000 . ?
C37D C38D 1.502(19) . ?
C37D C31D 1.554(17) . ?
C33D H33D 1.0000 . ?
C33D C38D 1.51(2) . ?
C38D H38C 0.9900 . ?
C38D H38D 0.9900 . ?
C31D H31E 0.9900 . ?
C31D H31F 0.9900 . ?
N77C C79C 1.461(16) . ?
N77C C78C 1.454(17) . ?
N77C C76C 1.308(14) . ?
C79C H79D 0.9800 . ?
C79C H79E 0.9800 . ?
C79C H79F 0.9800 . ?
C78C H78D 0.9800 . ?
C78C H78E 0.9800 . ?
C78C H78F 0.9800 . ?
C76C H76C 0.9500 . ?

loop_
_geom_torsion_atom_site_label_1
_geom_torsion_atom_site_label_2
_geom_torsion_atom_site_label_3
_geom_torsion_atom_site_label_4
_geom_torsion
_geom_torsion_site_symmetry_1
_geom_torsion_site_symmetry_2
_geom_torsion_site_symmetry_3
_geom_torsion_site_symmetry_4
_geom_torsion_publ_flag
Mn1A O1A C21A C16A 89.7(4) . . . . ?
Mn1A O1A C21A C20A -92.2(3) . . . . ?
Mn1A O2A C28A C23A 91.8(3) . . . . ?
Mn1A O2A C28A C27A -89.3(3) . . . . ?
Mn1A O3A C7A C2A 88.8(3) . . . . ?
Mn1A O3A C7A C6A -90.2(3) . . . . ?
Mn1A O4A C14A C9A 93.2(4) . . . . ?
Mn1A O4A C14A C13A -87.8(4) . . . . ?
Mn2A Mn1A O1A C21A 168.8(2) . . . . ?
Mn2A Mn1A O4A C14A -129.4(2) . . . . ?
Mn2A O2A C28A C23A -87.7(4) 2_757 . . . ?
Mn2A O2A C28A C27A 91.2(4) 2_757 . . . ?
Mn2A O3A C7A C2A -86.1(4) . . . . ?
Mn2A O3A C7A C6A 95.0(4) . . . . ?
Mn2A O75A C76A N77A 144.4(5) . . . . ?
Mn2A O75A C76C N77C -137.4(16) . . . . ?
Mn2A O70A C71A N72A -137.2(3) . . . . ?
O1A Mn1A O4A C14A 88.8(3) . . . . ?
O2A Mn1A O1A C21A 85.7(3) . . . . ?
O3A Mn1A O4A C14A -87.1(3) . . . . ?
O4A Mn1A O1A C21A -88.9(3) . . . . ?
O5A Mn1A O1A C21A 168.8(3) . . . . ?
O5A Mn1A O4A C14A -171.5(2) . . . . ?
C1A C2A C3A C4A -179.5(3) . . . . ?
C1A C2A C7A O3A 0.9(4) . . . . ?
C1A C2A C7A C6A 179.8(3) . . . . ?
C1A C27A C28A O2A 4.0(5) . . . . ?
C1A C27A C28A C23A -177.1(3) . . . . ?
C2A C1A C27A C26A -89.5(4) . . . . ?
C2A C1A C27A C28A 88.7(4) . . . . ?
C2A C3A C4A C5A -1.1(5) . . . . ?
C2A C3A C4A C29A 179.6(3) . . . . ?
C3A C2A C7A O3A -177.4(3) . . . . ?
C3A C2A C7A C6A 1.5(5) . . . . ?
C3A C4A C5A C6A 3.0(5) . . . . ?
C3A C4A C29A C30A -7.3(5) . . . . ?
C3A C4A C29A C31A -128.0(3) . . . . ?
C3A C4A C29A C32A 113.4(4) . . . . ?
C4A C5A C6A C7A -2.7(5) . . . . ?
C4A C5A C6A C8A 170.3(3) . . . . ?
C4A C29A C30A C34A -179.9(3) . . . . ?
C4A C29A C31A C36A -177.5(3) . . . . ?
C4A C29A C32A C38A 177.3(3) . . . . ?
C5A C4A C29A C30A 173.4(3) . . . . ?
C5A C4A C29A C31A 52.6(4) . . . . ?
C5A C4A C29A C32A -65.9(4) . . . . ?
C5A C6A C7A O3A 179.2(3) . . . . ?
C5A C6A C7A C2A 0.3(4) . . . . ?
C5A C6A C8A C9A -80.8(4) . . . . ?
C6A C8A C9A C10A 82.0(4) . . . . ?
C6A C8A C9A C14A -93.0(4) . . . . ?
C7A C2A C3A C4A -1.1(5) . . . . ?
C7A C6A C8A C9A 91.9(4) . . . . ?
C8A C6A C7A O3A 6.4(4) . . . . ?
C8A C6A C7A C2A -172.6(3) . . . . ?
C8A C9A C10A C11A -174.2(3) . . . . ?
C8A C9A C14A O4A -3.9(5) . . . . ?
C8A C9A C14A C13A 177.1(3) . . . . ?
C9A C10A C11A C12A -3.0(6) . . . . ?
C9A C10A C11A C39A 174.7(3) . . . . ?
C10A C9A C14A O4A -179.0(3) . . . . ?
C10A C9A C14A C13A 2.0(5) . . . . ?
C10A C11A C12A C13A 2.6(6) . . . . ?
C10A C11A C39A C40A -68.0(5) . . . . ?
C10A C11A C39A C41A 174.4(4) . . . . ?
C10A C11A C39A C42A 52.2(5) . . . . ?
C10A C11A C39A C41C 116.3(8) . . . . ?
C10A C11A C39A C42C -6.3(9) . . . . ?
C10A C11A C39A C40C -124.6(8) . . . . ?
C11A C12A C13A C14A 0.1(6) . . . . ?
C11A C12A C13A C15A 177.3(4) . . . . ?
C11A C39A C40A C45A 178.5(4) . . . . ?
C11A C39A C41A C47A 179.0(5) . . . . ?
C11A C39A C42A C43A -175.9(4) . . . . ?
C11A C39A C41C C47C 177.1(11) . . . . ?
C11A C39A C42C C43C 177.7(11) . . . . ?
C11A C39A C40C C45C -176.9(11) . . . . ?
C12A C11A C39A C40A 109.5(4) . . . . ?
C12A C11A C39A C41A -8.0(6) . . . . ?
C12A C11A C39A C42A -130.3(4) . . . . ?
C12A C11A C39A C41C -66.2(9) . . . . ?
C12A C11A C39A C42C 171.2(8) . . . . ?
C12A C11A C39A C40C 52.9(9) . . . . ?
C12A C13A C14A O4A 178.5(3) . . . . ?
C12A C13A C14A C9A -2.4(5) . . . . ?
C12A C13A C15A C16A -84.1(4) . . . . ?
C13A C15A C16A C17A 86.1(4) . . . . ?
C13A C15A C16A C21A -90.4(4) . . . . ?
C14A C9A C10A C11A 0.8(6) . . . . ?
C14A C13A C15A C16A 93.1(4) . . . . ?
C15A C13A C14A O4A 1.2(5) . . . . ?
C15A C13A C14A C9A -179.7(3) . . . . ?
C15A C16A C17A C18A -177.2(3) . . . . ?
C15A C16A C21A O1A -4.7(5) . . . . ?
C15A C16A C21A C20A 177.2(3) . . . . ?
C16A C17A C18A C19A -0.4(5) . . . . ?
C16A C17A C18A C49A 178.8(3) . . . . ?
C17A C16A C21A O1A 178.7(3) . . . . ?
C17A C16A C21A C20A 0.6(5) . . . . ?
C17A C18A C19A C20A 1.5(5) . . . . ?
C17A C18A C49A C50A -60.6(5) . . . . ?
C17A C18A C49A C51A -179.5(4) . . . . ?
C17A C18A C49A C52A 61.2(5) . . . . ?
C18A C19A C20A C21A -1.5(5) . . . . ?
C18A C19A C20A C22A 175.3(3) . . . . ?
C18A C49A C50A C55A 179.3(4) . . . . ?
C18A C49A C51A C57A 179.2(4) . . . . ?
C18A C49A C52A C53A -177.3(3) . . . . ?
C19A C18A C49A C50A 118.5(4) . . . . ?
C19A C18A C49A C51A -0.4(5) . . . . ?
C19A C18A C49A C52A -119.7(4) . . . . ?
C19A C20A C21A O1A -177.6(3) . . . . ?
C19A C20A C21A C16A 0.5(5) . . . . ?
C19A C20A C22A C23A -84.7(4) . . . . ?
C20A C22A C23A C24A 86.9(4) . . . . ?
C20A C22A C23A C28A -89.9(4) . . . . ?
C21A C16A C17A C18A -0.6(5) . . . . ?
C21A C20A C22A C23A 92.1(4) . . . . ?
C22A C20A C21A O1A 5.6(5) . . . . ?
C22A C20A C21A C16A -176.3(3) . . . . ?
C22A C23A C24A C25A -175.6(3) . . . . ?
C22A C23A C28A O2A -6.4(5) . . . . ?
C22A C23A C28A C27A 174.7(3) . . . . ?
C23A C24A C25A C26A 0.7(6) . . . . ?
C23A C24A C25A C59A 178.6(3) . . . . ?
C24A C23A C28A O2A 176.8(3) . . . . ?
C24A C23A C28A C27A -2.2(5) . . . . ?
C24A C25A C26A C27A -1.8(5) . . . . ?
C24A C25A C59A C68A 14.3(5) . . . . ?
C24A C25A C59A C60A -106.2(4) . . . . ?
C24A C25A C59A C61A 133.0(4) . . . . ?
C24A C25A C59A C60C 71.2(15) . . . . ?
C24A C25A C59A C62C -152.2(15) . . . . ?
C24A C25A C59A C61C -51.1(12) . . . . ?
C25A C26A C27A C1A 179.1(3) . . . . ?
C25A C26A C27A C28A 0.9(5) . . . . ?
C25A C59A C60A C66A -178.2(4) . . . . ?
C25A C59A C61A C62A 177.8(4) . . . . ?
C25A C59A C60C C64C 177.5(19) . . . . ?
C25A C59A C62C C68C 172(2) . . . . ?
C25A C59A C61C C66C 174(2) . . . . ?
C26A C25A C59A C68A -167.9(4) . . . . ?
C26A C25A C59A C60A 71.6(5) . . . . ?
C26A C25A C59A C61A -49.1(5) . . . . ?
C26A C25A C59A C60C -111.0(15) . . . . ?
C26A C25A C59A C62C 25.7(16) . . . . ?
C26A C25A C59A C61C 126.8(12) . . . . ?
C26A C27A C28A O2A -177.7(3) . . . . ?
C26A C27A C28A C23A 1.2(5) . . . . ?
C27A C1A C2A C3A 84.6(4) . . . . ?
C27A C1A C2A C7A -93.7(4) . . . . ?
C28A C23A C24A C25A 1.2(5) . . . . ?
C29A C4A C5A C6A -177.6(3) . . . . ?
C29A C30A C34A C33A -60.2(4) . . . . ?
C29A C30A C34A C35A 59.9(4) . . . . ?
C29A C31A C36A C35A -60.2(4) . . . . ?
C29A C31A C36A C37A 60.0(4) . . . . ?
C29A C32A C38A C33A 59.8(4) . . . . ?
C29A C32A C38A C37A -59.4(4) . . . . ?
C30A C29A C31A C36A 58.6(4) . . . . ?
C30A C29A C32A C38A -58.9(4) . . . . ?
C30A C34A C35A C36A -59.7(4) . . . . ?
C31A C29A C30A C34A -58.0(4) . . . . ?
C31A C29A C32A C38A 57.4(4) . . . . ?
C31A C36A C37A C38A -59.6(4) . . . . ?
C32A C29A C30A C34A 58.4(4) . . . . ?
C32A C29A C31A C36A -57.8(4) . . . . ?
C33A C34A C35A C36A 60.7(4) . . . . ?
C34A C33A C38A C32A -59.5(4) . . . . ?
C34A C33A C38A C37A 60.5(4) . . . . ?
C34A C35A C36A C31A 59.5(4) . . . . ?
C34A C35A C36A C37A -60.6(4) . . . . ?
C35A C36A C37A C38A 60.5(4) . . . . ?
C36A C37A C38A C32A 59.5(4) . . . . ?
C36A C37A C38A C33A -60.0(4) . . . . ?
C38A C33A C34A C30A 59.7(4) . . . . ?
C38A C33A C34A C35A -60.9(4) . . . . ?
C39A C11A C12A C13A -175.1(4) . . . . ?
C39A C40A C45A C44A -58.6(7) . . . . ?
C39A C40A C45A C46A 61.6(6) . . . . ?
C39A C41A C47A C46A -60.6(7) . . . . ?
C39A C41A C47A C48A 58.0(7) . . . . ?
C39A C42A C43A C44A 56.7(7) . . . . ?
C39A C42A C43A C48A -61.4(7) . . . . ?
C68A C59A C60A C66A 59.6(6) . . . . ?
C68A C59A C61A C62A -60.3(5) . . . . ?
C68A C64A C65A C66A -59.8(7) . . . . ?
C40A C39A C41A C47A 59.8(6) . . . . ?
C40A C39A C42A C43A -55.5(6) . . . . ?
C40A C45A C46A C47A -59.6(7) . . . . ?
C41A C39A C40A C45A -60.0(5) . . . . ?
C41A C39A C42A C43A 59.4(6) . . . . ?
C41A C47A C48A C43A -60.8(7) . . . . ?
C42A C39A C40A C45A 56.4(6) . . . . ?
C42A C39A C41A C47A -56.9(6) . . . . ?
C42A C43A C44A C45A -56.5(7) . . . . ?
C42A C43A C48A C47A 61.7(7) . . . . ?
C43A C44A C45A C40A 57.5(7) . . . . ?
C43A C44A C45A C46A -63.0(7) . . . . ?
C44A C43A C48A C47A -58.4(7) . . . . ?
C44A C45A C46A C47A 62.0(7) . . . . ?
C45A C46A C47A C41A 59.2(7) . . . . ?
C45A C46A C47A C48A -59.5(7) . . . . ?
C46A C47A C48A C43A 58.1(7) . . . . ?
C48A C43A C44A C45A 60.5(7) . . . . ?
C49A C18A C19A C20A -177.6(3) . . . . ?
C49A C50A C55A C54A -58.9(5) . . . . ?
C49A C50A C55A C56A 59.8(6) . . . . ?
C49A C51A C57A C56A -60.8(5) . . . . ?
C49A C51A C57A C58A 60.2(5) . . . . ?
C49A C52A C53A C54A 57.8(5) . . . . ?
C49A C52A C53A C58A -62.1(5) . . . . ?
C50A C49A C51A C57A 58.8(5) . . . . ?
C50A C49A C52A C53A -55.9(5) . . . . ?
C50A C55A C56A C57A -61.1(5) . . . . ?
C51A C49A C50A C55A -58.5(5) . . . . ?
C51A C49A C52A C53A 60.0(4) . . . . ?
C51A C57A C58A C53A -60.8(5) . . . . ?
C52A C49A C50A C55A 57.2(5) . . . . ?
C52A C49A C51A C57A -59.2(5) . . . . ?
C52A C53A C54A C55A -62.0(5) . . . . ?
C52A C53A C58A C57A 61.6(5) . . . . ?
C53A C54A C55A C50A 61.6(5) . . . . ?
C53A C54A C55A C56A -55.4(5) . . . . ?
C54A C53A C58A C57A -57.3(5) . . . . ?
C54A C55A C56A C57A 55.1(5) . . . . ?
C55A C56A C57A C51A 62.0(5) . . . . ?
C55A C56A C57A C58A -56.9(5) . . . . ?
C56A C57A C58A C53A 57.8(5) . . . . ?
C58A C53A C54A C55A 56.8(5) . . . . ?
C59A C25A C26A C27A -179.8(3) . . . . ?
C59A C68A C64A C63A -60.8(6) . . . . ?
C59A C68A C64A C65A 59.5(6) . . . . ?
C59A C60A C66A C65A -59.9(7) . . . . ?
C59A C60A C66A C67A 58.0(6) . . . . ?
C59A C61A C62A C63A 59.0(7) . . . . ?
C59A C61A C62A C67A -57.2(6) . . . . ?
C59A C60C C64C C65C 63(3) . . . . ?
C59A C60C C64C C63C -47(3) . . . . ?
C59A C62C C68C C67C -54(4) . . . . ?
C59A C62C C68C C63C 60(4) . . . . ?
C59A C61C C66C C67C 64(3) . . . . ?
C59A C61C C66C C65C -40(3) . . . . ?
C60A C59A C61A C62A 58.5(5) . . . . ?
C60A C66A C67A C62A -59.7(6) . . . . ?
C61A C59A C60A C66A -57.7(6) . . . . ?
C61A C62A C63A C64A -56.4(8) . . . . ?
C61A C62A C67A C66A 58.5(7) . . . . ?
C62A C63A C64A C68A 58.2(7) . . . . ?
C62A C63A C64A C65A -62.0(7) . . . . ?
C63A C62A C67A C66A -58.8(7) . . . . ?
C63A C64A C65A C66A 61.6(7) . . . . ?
C64A C68A C59A C25A -179.6(4) . . . . ?
C64A C68A C59A C60A -59.7(6) . . . . ?
C64A C68A C59A C61A 59.9(5) . . . . ?
C64A C65A C66A C60A 59.8(7) . . . . ?
C64A C65A C66A C67A -58.7(7) . . . . ?
C65A C66A C67A C62A 58.8(7) . . . . ?
C67A C62A C63A C64A 59.9(7) . . . . ?
C78A N77A C76A O75A -9.8(11) . . . . ?
C79A N77A C76A O75A -179.9(7) . . . . ?
C73A N72A C71A O70A 3.0(6) . . . . ?
C74A N72A C71A O70A 178.3(4) . . . . ?
Mn1B O1B C7B C2B 90.9(4) . . . . ?
Mn1B O1B C7B C6B -89.7(4) . . . . ?
Mn1B O2B C14B C9B 89.4(3) . . . . ?
Mn1B O2B C14B C13B -90.2(3) . . . . ?
Mn1B O3B C21B C16B 89.3(4) . . . . ?
Mn1B O3B C21B C20B -90.0(4) . . . . ?
Mn1B O4B C28B C23B 88.3(3) . . . . ?
Mn1B O4B C28B C27B -89.9(3) . . . . ?
Mn2B O3B C21B C16B -97.2(4) . . . . ?
Mn2B O3B C21B C20B 83.6(4) . . . . ?
Mn2B O4B C28B C23B -89.0(4) 2_666 . . . ?
Mn2B O4B C28B C27B 92.8(4) 2_666 . . . ?
Mn2B O70B C71B N72B 146.1(4) . . . . ?
Mn2B O75B C76B N77B 151.5(3) . . . . ?
O2B Mn1B O1B C7B 90.4(3) . . . . ?
O4B Mn1B O1B C7B -87.0(3) . . . . ?
O5B Mn1B O1B C7B -169.8(3) . . . . ?
C1B C2B C3B C4B -171.6(3) . . . . ?
C1B C2B C7B O1B -7.2(5) . . . . ?
C1B C2B C7B C6B 173.4(3) . . . . ?
C1B C27B C28B O4B 1.3(5) . . . . ?
C1B C27B C28B C23B -176.9(3) . . . . ?
C2B C1B C27B C26B -75.2(4) . . . . ?
C2B C1B C27B C28B 95.9(4) . . . . ?
C2B C3B C4B C5B -2.8(6) . . . . ?
C2B C3B C4B C29B 177.0(3) . . . . ?
C3B C2B C7B O1B 179.5(3) . . . . ?
C3B C2B C7B C6B 0.0(5) . . . . ?
C3B C4B C5B C6B 1.8(6) . . . . ?
C3B C4B C29B C30B -138.5(4) . . . . ?
C3B C4B C29B C31B -18.7(6) . . . . ?
C3B C4B C29B C32B 100.8(5) . . . . ?
C3B C4B C29B C30D -55.9(12) . . . . ?
C3B C4B C29B C32D 64.2(12) . . . . ?
C3B C4B C29B C31D -178.3(11) . . . . ?
C4B C5B C6B C7B 0.0(6) . . . . ?
C4B C5B C6B C8B 175.8(3) . . . . ?
C4B C29B C30B C36B -178.3(4) . . . . ?
C4B C29B C31B C38B 179.4(5) . . . . ?
C4B C29B C32B C33B 179.0(4) . . . . ?
C4B C29B C30D C35D 174.3(14) . . . . ?
C4B C29B C32D C33D 171.4(16) . . . . ?
C4B C29B C31D C37D 173.9(15) . . . . ?
C5B C4B C29B C30B 41.3(5) . . . . ?
C5B C4B C29B C31B 161.1(4) . . . . ?
C5B C4B C29B C32B -79.5(5) . . . . ?
C5B C4B C29B C30D 123.9(11) . . . . ?
C5B C4B C29B C32D -116.1(11) . . . . ?
C5B C4B C29B C31D 1.5(12) . . . . ?
C5B C6B C7B O1B 179.6(3) . . . . ?
C5B C6B C7B C2B -0.9(5) . . . . ?
C5B C6B C8B C9B -88.0(4) . . . . ?
C6B C8B C9B C10B 85.5(4) . . . . ?
C6B C8B C9B C14B -92.5(4) . . . . ?
C7B C2B C3B C4B 1.9(6) . . . . ?
C7B C6B C8B C9B 87.8(4) . . . . ?
C8B C6B C7B O1B 3.7(5) . . . . ?
C8B C6B C7B C2B -176.8(3) . . . . ?
C8B C9B C10B C11B -176.4(3) . . . . ?
C8B C9B C14B O2B -1.9(5) . . . . ?
C8B C9B C14B C13B 177.7(3) . . . . ?
C9B C10B C11B C12B -1.9(5) . . . . ?
C9B C10B C11B C39B -179.0(4) . . . . ?
C10B C9B C14B O2B -179.9(3) . . . . ?
C10B C9B C14B C13B -0.3(5) . . . . ?
C10B C11B C12B C13B 1.0(5) . . . . ?
C10B C11B C39B C40B -165.4(4) . . . . ?
C10B C11B C39B C41B -40.9(5) . . . . ?
C10B C11B C39B C42B 76.9(5) . . . . ?
C11B C12B C13B C14B 0.2(5) . . . . ?
C11B C12B C13B C15B 177.0(3) . . . . ?
C11B C39B C40B C45B -178.5(4) . . . . ?
C11B C39B C41B C47B 179.6(4) . . . . ?
C11B C39B C42B C43B -179.4(4) . . . . ?
C12B C11B C39B C40B 17.7(5) . . . . ?
C12B C11B C39B C41B 142.2(4) . . . . ?
C12B C11B C39B C42B -100.0(4) . . . . ?
C12B C13B C14B O2B 179.0(3) . . . . ?
C12B C13B C14B C9B -0.6(5) . . . . ?
C12B C13B C15B C16B -82.1(4) . . . . ?
C13B C15B C16B C17B 83.8(4) . . . . ?
C13B C15B C16B C21B -89.2(4) . . . . ?
C14B C9B C10B C11B 1.6(5) . . . . ?
C14B C13B C15B C16B 94.6(4) . . . . ?
C15B C13B C14B O2B 2.3(5) . . . . ?
C15B C13B C14B C9B -177.3(3) . . . . ?
C15B C16B C17B C18B -173.4(3) . . . . ?
C15B C16B C21B O3B -4.0(5) . . . . ?
C15B C16B C21B C20B 175.2(3) . . . . ?
C16B C17B C18B C19B -2.2(6) . . . . ?
C16B C17B C18B C50B 169.9(3) . . . . ?
C17B C16B C21B O3B -177.1(3) . . . . ?
C17B C16B C21B C20B 2.1(5) . . . . ?
C17B C18B C19B C20B 3.2(5) . . . . ?
C17B C18B C50B C49B -72.9(5) . . . . ?
C17B C18B C50B C51B 168.5(4) . . . . ?
C17B C18B C50B C52B 46.2(5) . . . . ?
C18B C19B C20B C21B -1.6(6) . . . . ?
C18B C19B C20B C22B 171.3(3) . . . . ?
C18B C50B C51B C57B 177.1(4) . . . . ?
C18B C50B C52B C53B -176.0(3) . . . . ?
C19B C18B C50B C49B 98.8(4) . . . . ?
C19B C18B C50B C51B -19.8(5) . . . . ?
C19B C18B C50B C52B -142.1(4) . . . . ?
C19B C20B C21B O3B 178.0(3) . . . . ?
C19B C20B C21B C16B -1.2(5) . . . . ?
C19B C20B C22B C23B -85.5(4) . . . . ?
C20B C22B C23B C24B 76.4(4) . . . . ?
C20B C22B C23B C28B -97.9(4) . . . . ?
C21B C16B C17B C18B -0.3(6) . . . . ?
C21B C20B C22B C23B 87.3(4) . . . . ?
C22B C20B C21B O3B 5.2(5) . . . . ?
C22B C20B C21B C16B -174.0(3) . . . . ?
C22B C23B C24B C25B -175.6(3) . . . . ?
C22B C23B C28B O4B 2.9(5) . . . . ?
C22B C23B C28B C27B -178.9(3) . . . . ?
C23B C24B C25B C26B -5.2(5) . . . . ?
C23B C24B C25B C59B 171.8(3) . . . . ?
C24B C23B C28B O4B -171.5(3) . . . . ?
C24B C23B C28B C27B 6.7(5) . . . . ?
C24B C25B C26B C27B 6.3(5) . . . . ?
C24B C25B C59B C60B -142.0(4) . . . . ?
C24B C25B C59B C61B -22.7(5) . . . . ?
C24B C25B C59B C62B 98.3(4) . . . . ?
C25B C26B C27B C1B 170.3(3) . . . . ?
C25B C26B C27B C28B -1.0(5) . . . . ?
C25B C59B C60B C64B 180.0(3) . . . . ?
C25B C59B C61B C66B -178.9(3) . . . . ?
C25B C59B C62B C68B 178.7(3) . . . . ?
C26B C25B C59B C60B 34.8(5) . . . . ?
C26B C25B C59B C61B 154.1(3) . . . . ?
C26B C25B C59B C62B -84.9(4) . . . . ?
C26B C27B C28B O4B 172.6(3) . . . . ?
C26B C27B C28B C23B -5.6(5) . . . . ?
C27B C1B C2B C3B 85.7(4) . . . . ?
C27B C1B C2B C7B -87.7(4) . . . . ?
C28B C23B C24B C25B -1.2(5) . . . . ?
C29B C4B C5B C6B -178.0(4) . . . . ?
C29B C30B C36B C35B -61.3(7) . . . . ?
C29B C30B C36B C37B 58.7(7) . . . . ?
C29B C31B C38B C34B -59.1(7) . . . . ?
C29B C31B C38B C35B 59.5(7) . . . . ?
C29B C32B C33B C34B 60.6(7) . . . . ?
C29B C32B C33B C37B -58.1(7) . . . . ?
C29B C30D C35D C34D -50(2) . . . . ?
C29B C30D C35D C36D 66(2) . . . . ?
C29B C32D C33D C34D 69(2) . . . . ?
C29B C32D C33D C38D -43(3) . . . . ?
C30B C29B C31B C38B -58.7(6) . . . . ?
C30B C29B C32B C33B 57.2(6) . . . . ?
C30B C36B C37B C33B -60.7(7) . . . . ?
C31B C29B C30B C36B 59.2(6) . . . . ?
C31B C29B C32B C33B -59.0(6) . . . . ?
C32B C29B C30B C36B -57.2(6) . . . . ?
C32B C29B C31B C38B 58.7(6) . . . . ?
C32B C33B C34B C38B -61.4(6) . . . . ?
C32B C33B C37B C36B 60.3(7) . . . . ?
C33B C34B C38B C31B 60.1(6) . . . . ?
C33B C34B C38B C35B -57.1(6) . . . . ?
C34B C33B C37B C36B -58.0(7) . . . . ?
C35B C36B C37B C33B 58.8(7) . . . . ?
C36B C35B C38B C31B -59.7(7) . . . . ?
C36B C35B C38B C34B 56.7(7) . . . . ?
C37B C33B C34B C38B 56.8(6) . . . . ?
C38B C35B C36B C30B 61.4(7) . . . . ?
C38B C35B C36B C37B -57.7(7) . . . . ?
C39B C11B C12B C13B 178.1(3) . . . . ?
C39B C40B C45B C44B 59.1(6) . . . . ?
C39B C40B C45B C46B -59.7(6) . . . . ?
C39B C41B C47B C46B 57.7(5) . . . . ?
C39B C41B C47B C48B -60.3(5) . . . . ?
C39B C42B C43B C44B -60.7(6) . . . . ?
C39B C42B C43B C48B 57.8(6) . . . . ?
C40B C39B C41B C47B -55.1(5) . . . . ?
C40B C39B C42B C43B 59.4(5) . . . . ?
C40B C45B C46B C47B 62.0(6) . . . . ?
C41B C39B C40B C45B 56.8(5) . . . . ?
C41B C39B C42B C43B -58.9(5) . . . . ?
C41B C47B C48B C43B 57.2(6) . . . . ?
C42B C39B C40B C45B -58.9(5) . . . . ?
C42B C39B C41B C47B 60.3(5) . . . . ?
C42B C43B C44B C45B 61.6(6) . . . . ?
C42B C43B C48B C47B -56.9(6) . . . . ?
C43B C44B C45B C40B -59.4(5) . . . . ?
C43B C44B C45B C46B 56.3(5) . . . . ?
C44B C43B C48B C47B 62.2(5) . . . . ?
C44B C45B C46B C47B -54.4(6) . . . . ?
C45B C46B C47B C41B -62.5(6) . . . . ?
C45B C46B C47B C48B 56.6(5) . . . . ?
C46B C47B C48B C43B -61.8(5) . . . . ?
C48B C43B C44B C45B -58.5(5) . . . . ?
C49B C50B C51B C57B 59.1(4) . . . . ?
C49B C50B C52B C53B -57.9(4) . . . . ?
C49B C55B C56B C57B -60.2(4) . . . . ?
C50B C18B C19B C20B -168.8(3) . . . . ?
C50B C49B C55B C54B -60.1(4) . . . . ?
C50B C49B C55B C56B 60.1(5) . . . . ?
C50B C51B C57B C56B -60.9(5) . . . . ?
C50B C51B C57B C58B 59.9(5) . . . . ?
C50B C52B C53B C54B 60.1(4) . . . . ?
C50B C52B C53B C58B -60.6(4) . . . . ?
C51B C50B C52B C53B 59.5(4) . . . . ?
C51B C57B C58B C53B -60.0(4) . . . . ?
C52B C50B C51B C57B -58.6(4) . . . . ?
C52B C53B C54B C55B -61.8(4) . . . . ?
C52B C53B C58B C57B 60.1(4) . . . . ?
C53B C54B C55B C49B 61.7(4) . . . . ?
C53B C54B C55B C56B -57.6(4) . . . . ?
C54B C53B C58B C57B -59.6(4) . . . . ?
C54B C55B C56B C57B 59.0(4) . . . . ?
C55B C49B C50B C18B 179.1(3) . . . . ?
C55B C49B C50B C51B -59.5(4) . . . . ?
C55B C49B C50B C52B 58.1(4) . . . . ?
C55B C56B C57B C51B 60.8(5) . . . . ?
C55B C56B C57B C58B -60.3(4) . . . . ?
C56B C57B C58B C53B 60.6(4) . . . . ?
C58B C53B C54B C55B 58.2(4) . . . . ?
C59B C25B C26B C27B -170.7(3) . . . . ?
C59B C60B C64B C63B 60.5(5) . . . . ?
C59B C60B C64B C65B -60.5(5) . . . . ?
C59B C61B C66B C65B 60.4(4) . . . . ?
C59B C61B C66B C67B -60.2(4) . . . . ?
C59B C62B C68B C63B -59.9(5) . . . . ?
C59B C62B C68B C67B 60.5(4) . . . . ?
C60B C59B C61B C66B -57.9(4) . . . . ?
C60B C59B C62B C68B 57.6(4) . . . . ?
C60B C64B C65B C66B 59.8(4) . . . . ?
C61B C59B C60B C64B 58.2(4) . . . . ?
C61B C59B C62B C68B -58.6(4) . . . . ?
C61B C66B C67B C68B 60.6(4) . . . . ?
C62B C59B C60B C64B -58.7(4) . . . . ?
C62B C59B C61B C66B 58.7(4) . . . . ?
C63B C64B C65B C66B -59.9(4) . . . . ?
C64B C63B C68B C62B 61.0(4) . . . . ?
C64B C63B C68B C67B -59.0(4) . . . . ?
C64B C65B C66B C61B -60.2(5) . . . . ?
C64B C65B C66B C67B 59.9(4) . . . . ?
C65B C66B C67B C68B -60.0(4) . . . . ?
C66B C67B C68B C62B -61.1(4) . . . . ?
C66B C67B C68B C63B 59.3(4) . . . . ?
C68B C63B C64B C60B -60.5(4) . . . . ?
C68B C63B C64B C65B 59.8(4) . . . . ?
C74B N72B C71B O70B 0.8(7) . . . . ?
C73B N72B C71B O70B 179.0(5) . . . . ?
C79B N77B C76B O75B -178.9(5) . . . . ?
C78B N77B C76B O75B -1.9(7) . . . . ?
C84 N82 C81 O80 -0.2(8) . . . . ?
C83 N82 C81 O80 171.4(5) . . . . ?
C44C C43C C48C C47C -51(2) . . . . ?
C44C C43C C42C C39A 59.4(19) . . . . ?
C44C C45C C46C C47C 69(2) . . . . ?
C44C C45C C40C C39A -61.0(19) . . . . ?
C43C C44C C45C C46C -59(2) . . . . ?
C43C C44C C45C C40C 62(2) . . . . ?
C43C C48C C47C C46C 56(2) . . . . ?
C43C C48C C47C C41C -63(2) . . . . ?
C48C C43C C42C C39A -52.1(19) . . . . ?
C48C C47C C41C C39A 59.5(19) . . . . ?
C45C C44C C43C C48C 51(2) . . . . ?
C45C C44C C43C C42C -57(2) . . . . ?
C45C C46C C47C C48C -66(2) . . . . ?
C45C C46C C47C C41C 48(2) . . . . ?
C46C C45C C40C C39A 54(2) . . . . ?
C46C C47C C41C C39A -53(2) . . . . ?
C41C C39A C42C C43C 55.7(16) . . . . ?
C41C C39A C40C C45C -58.5(15) . . . . ?
C42C C39A C41C C47C -57.7(16) . . . . ?
C42C C39A C40C C45C 60.2(15) . . . . ?
C42C C43C C48C C47C 57(2) . . . . ?
C40C C39A C41C C47C 58.9(16) . . . . ?
C40C C39A C42C C43C -63.0(16) . . . . ?
C40C C45C C46C C47C -50(2) . . . . ?
C60C C59A C62C C68C -48(3) . . . . ?
C60C C59A C61C C66C 44(3) . . . . ?
C60C C64C C63C C68C 77(4) . . . . ?
C62C C59A C60C C64C 36(3) . . . . ?
C62C C59A C61C C66C -64(3) . . . . ?
C62C C68C C67C C66C 36(4) . . . . ?
C62C C68C C63C C64C -76(3) . . . . ?
C61C C59A C60C C64C -57(3) . . . . ?
C61C C59A C62C C68C 57(3) . . . . ?
C61C C66C C65C C64C 51(4) . . . . ?
C68C C67C C66C C61C -39(4) . . . . ?
C68C C67C C66C C65C 68(3) . . . . ?
C67C C68C C63C C64C 38(4) . . . . ?
C67C C66C C65C C64C -61(4) . . . . ?
C66C C65C C64C C60C -62(4) . . . . ?
C66C C65C C64C C63C 42(4) . . . . ?
C65C C64C C63C C68C -26(4) . . . . ?
C63C C68C C67C C66C -62(4) . . . . ?
C30D C29B C32D C33D -67(2) . . . . ?
C30D C29B C31D C37D 51(2) . . . . ?
C30D C35D C36D C37D -64(3) . . . . ?
C32D C29B C30D C35D 50(2) . . . . ?
C32D C29B C31D C37D -63(2) . . . . ?
C32D C33D C38D C37D 45(3) . . . . ?
C34D C35D C36D C37D 50(3) . . . . ?
C34D C33D C38D C37D -58(3) . . . . ?
C35D C34D C33D C32D -68(2) . . . . ?
C35D C34D C33D C38D 50(3) . . . . ?
C35D C36D C37D C38D -60(3) . . . . ?
C35D C36D C37D C31D 57(3) . . . . ?
C36D C37D C38D C33D 64(2) . . . . ?
C36D C37D C31D C29B -49(3) . . . . ?
C33D C34D C35D C30D 65(3) . . . . ?
C33D C34D C35D C36D -47(3) . . . . ?
C38D C37D C31D C29B 69(3) . . . . ?
C31D C29B C30D C35D -60(2) . . . . ?
C31D C29B C32D C33D 48(2) . . . . ?
C31D C37D C38D C33D -56(3) . . . . ?
C79C N77C C76C O75A -176.4(17) . . . . ?
C78C N77C C76C O75A 5(3) . . . . ?

loop_
_smtbx_masks_void_nr
_smtbx_masks_void_average_x
_smtbx_masks_void_average_y
_smtbx_masks_void_average_z
_smtbx_masks_void_volume
_smtbx_masks_void_count_electrons
_smtbx_masks_void_content
1 0.020 0.318 0.475 12.3 0.0 ?
2 -0.020 0.682 0.525 12.3 0.0 ?
3 0.104 0.350 0.211 10.7 1.0 ?
4 0.190 0.758 0.419 24.0 0.0 ?
5 0.500 0.500 0.000 286.0 58.0 ?
6 0.463 0.943 0.633 28.1 0.4 ?
7 0.537 0.057 0.367 28.1 0.3 ?
8 0.810 0.242 0.581 24.0 0.0 ?
9 0.896 0.650 0.789 10.7 1.0 ?
